data_7006739
loop_
_publ_author_name
'Baskar, Viswanathan'
'Roesky, Peter W.'

_publ_section_title
;
 Lanthanide hydroxide cubane clusters anchoring ferrocenes: model
 compounds for fixation of organometallic fragments on a lanthanide
 oxide surface.
;
_journal_issue 5
_journal_name_full 'Dalton transactions (Cambridge, England : 2003)'
_journal_page_first 676
_journal_page_last 679
_journal_paper_doi 10.1039/b513469b
_journal_year 2006
_chemical_formula_sum 'C180 H156 Fe8 O20 Yb4'
_chemical_formula_weight 3778.01
_chemical_name_systematic
;
?
;
_space_group_IT_number 2
_symmetry_cell_setting triclinic
_symmetry_space_group_name_Hall '-P 1'
_symmetry_space_group_name_H-M 'P -1'
_atom_sites_solution_hydrogens geom
_atom_sites_solution_primary direct
_atom_sites_solution_secondary difmap
_audit_creation_method SHELXL-97
_cell_angle_alpha 81.869(2)
_cell_angle_beta 81.715(2)
_cell_angle_gamma 79.174(2)
_cell_formula_units_Z 2
_cell_length_a 16.6190(4)
_cell_length_b 19.8010(5)
_cell_length_c 25.4550(6)
_cell_measurement_temperature 173(2)
_cell_volume 8085.0(3)
_computing_molecular_graphics 'Diamond 2.1e'
_computing_structure_refinement 'SHELXL-97 (Sheldrick, 1997)'
_computing_structure_solution 'SHELXS-97 (Sheldrick, 1990)'
_diffrn_ambient_temperature 173(2)
_diffrn_measured_fraction_theta_full 0.977
_diffrn_measured_fraction_theta_max 0.977
_diffrn_measurement_device_type 'STOE IPDS 2T'
_diffrn_measurement_method 'area detector'
_diffrn_radiation_monochromator graphite
_diffrn_radiation_source 'fine-focus sealed tube'
_diffrn_radiation_type MoK\a
_diffrn_radiation_wavelength 0.71073
_diffrn_reflns_av_R_equivalents 0.1029
_diffrn_reflns_av_sigmaI/netI 0.1002
_diffrn_reflns_limit_h_max 17
_diffrn_reflns_limit_h_min -18
_diffrn_reflns_limit_k_max 22
_diffrn_reflns_limit_k_min -22
_diffrn_reflns_limit_l_max 28
_diffrn_reflns_limit_l_min -28
_diffrn_reflns_number 45556
_diffrn_reflns_theta_full 23.50
_diffrn_reflns_theta_max 23.50
_diffrn_reflns_theta_min 3.09
_exptl_absorpt_coefficient_mu 3.046
_exptl_absorpt_correction_T_max 0.7959
_exptl_absorpt_correction_T_min 0.5730
_exptl_absorpt_correction_type integration
_exptl_crystal_colour red
_exptl_crystal_density_diffrn 1.552
_exptl_crystal_density_method 'not measured'
_exptl_crystal_description prism
_exptl_crystal_F_000 3768
_exptl_crystal_size_max 0.200
_exptl_crystal_size_mid 0.133
_exptl_crystal_size_min 0.100
_refine_diff_density_max 1.577
_refine_diff_density_min -1.942
_refine_diff_density_rms 0.198
_refine_ls_extinction_method none
_refine_ls_goodness_of_fit_ref 1.047
_refine_ls_hydrogen_treatment constr
_refine_ls_matrix_type full
_refine_ls_number_parameters 1298
_refine_ls_number_reflns 23395
_refine_ls_number_restraints 15
_refine_ls_restrained_S_all 1.046
_refine_ls_R_factor_all 0.1208
_refine_ls_R_factor_gt 0.0829
_refine_ls_shift/su_max 0.001
_refine_ls_shift/su_mean 0.000
_refine_ls_structure_factor_coef Fsqd
_refine_ls_weighting_details 'calc w=1/[\s^2^(Fo^2^)+(0.1535P)^2^+14.3434P] where P=(Fo^2^+2Fc^2^)/3'
_refine_ls_weighting_scheme calc
_refine_ls_wR_factor_gt 0.2231
_refine_ls_wR_factor_ref 0.2546
_reflns_number_gt 15749
_reflns_number_total 23395
_reflns_threshold_expression >2sigma(I)
_cod_data_source_file b513469b.txt
_cod_data_source_block 1
_cod_database_code 7006739

loop_
_symmetry_equiv_pos_as_xyz
'x, y, z'
'-x, -y, -z'

loop_
_atom_site_label
_atom_site_type_symbol
_atom_site_fract_x
_atom_site_fract_y
_atom_site_fract_z
_atom_site_U_iso_or_equiv
_atom_site_adp_type
_atom_site_occupancy
_atom_site_symmetry_multiplicity
_atom_site_calc_flag
_atom_site_refinement_flags
_atom_site_disorder_assembly
_atom_site_disorder_group
C1 C 0.7151(10) 0.3878(8) 0.2553(6) 0.058(4) Uani 1 1 d . . .
C2 C 0.7840(10) 0.4174(9) 0.2528(6) 0.061(4) Uani 1 1 d . . .
H2 H 0.7804 0.4657 0.2420 0.073 Uiso 1 1 calc R . .
C3 C 0.8579(12) 0.3793(12) 0.2653(7) 0.084(6) Uani 1 1 d . . .
H3 H 0.9050 0.4009 0.2625 0.100 Uiso 1 1 calc R . .
C4 C 0.8637(11) 0.3096(10) 0.2819(8) 0.076(5) Uani 1 1 d . . .
H4 H 0.9135 0.2830 0.2930 0.091 Uiso 1 1 calc R . .
C5 C 0.7929(14) 0.2782(11) 0.2821(8) 0.088(6) Uani 1 1 d . . .
H5 H 0.7959 0.2297 0.2917 0.106 Uiso 1 1 calc R . .
C6 C 0.7223(11) 0.3173(8) 0.2686(6) 0.064(4) Uani 1 1 d . . .
H6 H 0.6759 0.2958 0.2683 0.077 Uiso 1 1 calc R . .
C7 C 0.6313(9) 0.4276(8) 0.2434(5) 0.051(4) Uani 1 1 d . . .
C8 C 0.6165(12) 0.5024(8) 0.2438(6) 0.065(5) Uani 1 1 d . . .
H8 H 0.6584 0.5240 0.2527 0.078 Uiso 1 1 calc R . .
C9 C 0.5434(11) 0.5420(8) 0.2315(5) 0.058(4) Uani 1 1 d . . .
C10 C 0.5370(10) 0.6189(8) 0.2281(5) 0.056(4) Uani 1 1 d . . .
C11 C 0.5941(10) 0.6611(8) 0.2389(6) 0.060(4) Uani 1 1 d . . .
H11 H 0.6479 0.6442 0.2487 0.072 Uiso 1 1 calc R . .
C12 C 0.5571(12) 0.7302(9) 0.2326(7) 0.071(5) Uani 1 1 d . . .
H12 H 0.5805 0.7684 0.2383 0.085 Uiso 1 1 calc R . .
C13 C 0.4820(14) 0.7335(8) 0.2170(6) 0.073(5) Uani 1 1 d . . .
H13 H 0.4444 0.7753 0.2100 0.088 Uiso 1 1 calc R . .
C14 C 0.4663(12) 0.6673(8) 0.2122(6) 0.066(4) Uani 1 1 d . . .
H14 H 0.4185 0.6568 0.2008 0.080 Uiso 1 1 calc R . .
C15 C 0.4571(12) 0.6037(10) 0.3518(7) 0.074(5) Uani 1 1 d . . .
H15 H 0.4707 0.5547 0.3539 0.089 Uiso 1 1 calc R . .
C16 C 0.5042(14) 0.6482(10) 0.3648(6) 0.079(5) Uani 1 1 d . . .
H16 H 0.5566 0.6332 0.3772 0.094 Uiso 1 1 calc R . .
C17 C 0.4659(15) 0.7182(10) 0.3577(6) 0.085(6) Uani 1 1 d . . .
H17 H 0.4855 0.7580 0.3641 0.102 Uiso 1 1 calc R . .
C18 C 0.3883(18) 0.7147(11) 0.3379(10) 0.106(8) Uani 1 1 d . . .
H18 H 0.3473 0.7533 0.3287 0.128 Uiso 1 1 calc R . .
C19 C 0.3845(13) 0.6457(13) 0.3346(7) 0.088(6) Uani 1 1 d . . .
H19 H 0.3406 0.6296 0.3228 0.106 Uiso 1 1 calc R . .
C20 C 0.2371(12) 0.5029(9) 0.3726(7) 0.072(4) Uiso 1 1 d . . .
C21 C 0.215(3) 0.514(2) 0.4252(17) 0.178(14) Uiso 1 1 d . . .
H21 H 0.2553 0.5058 0.4490 0.214 Uiso 1 1 calc R . .
C22 C 0.128(3) 0.537(2) 0.4445(18) 0.182(15) Uiso 1 1 d . . .
H22 H 0.1090 0.5348 0.4816 0.219 Uiso 1 1 calc R B .
C23 C 0.075(3) 0.562(2) 0.4053(17) 0.179(14) Uiso 1 1 d . B .
H23 H 0.0206 0.5854 0.4159 0.215 Uiso 1 1 calc R A 1
C24A C 0.098(3) 0.555(2) 0.3550(16) 0.071(10) Uiso 0.50 1 d P B 1
H24A H 0.0620 0.5703 0.3281 0.085 Uiso 0.50 1 calc PR B 1
C25A C 0.181(3) 0.523(2) 0.3442(19) 0.080(14) Uiso 0.50 1 d P B 1
H25A H 0.1974 0.5154 0.3079 0.096 Uiso 0.50 1 calc PR B 1
C24B C 0.086(3) 0.527(3) 0.361(2) 0.092(14) Uiso 0.50 1 d P B 2
H24B H 0.0404 0.5181 0.3464 0.111 Uiso 0.50 1 calc PR B 2
C25B C 0.166(2) 0.504(2) 0.3388(15) 0.059(10) Uiso 0.50 1 d P B 2
H25B H 0.1768 0.4902 0.3039 0.070 Uiso 0.50 1 calc PR B 2
C26 C 0.3190(10) 0.4710(8) 0.3544(6) 0.056(4) Uani 1 1 d . B .
C27 C 0.3698(12) 0.4389(9) 0.3905(6) 0.069(5) Uani 1 1 d . . .
H27 H 0.3498 0.4404 0.4272 0.083 Uiso 1 1 calc R B .
C28 C 0.4532(10) 0.4021(9) 0.3772(6) 0.063(4) Uani 1 1 d . B .
C29 C 0.5014(13) 0.3595(10) 0.4170(6) 0.070(5) Uani 1 1 d . . .
C30 C 0.4851(13) 0.3587(10) 0.4734(6) 0.076(5) Uani 1 1 d . B .
H30 H 0.4397 0.3850 0.4927 0.091 Uiso 1 1 calc R . .
C31 C 0.5490(16) 0.3116(9) 0.4948(7) 0.093(7) Uani 1 1 d . . .
H31 H 0.5544 0.3008 0.5318 0.111 Uiso 1 1 calc R B .
C32 C 0.6053(16) 0.2820(11) 0.4526(7) 0.096(7) Uani 1 1 d . B .
H32 H 0.6538 0.2484 0.4561 0.115 Uiso 1 1 calc R . .
C33 C 0.5740(13) 0.3128(9) 0.4056(6) 0.071(5) Uani 1 1 d . B .
H33 H 0.5984 0.3035 0.3707 0.085 Uiso 1 1 calc R . .
C34 C 0.6358(16) 0.4715(11) 0.3978(7) 0.092(7) Uani 1 1 d . . .
H34 H 0.6215 0.4887 0.3630 0.111 Uiso 1 1 calc R B .
C35 C 0.5936(12) 0.4926(9) 0.4448(7) 0.073(5) Uani 1 1 d . B .
H35 H 0.5448 0.5263 0.4482 0.088 Uiso 1 1 calc R . .
C36 C 0.6357(15) 0.4551(9) 0.4877(7) 0.085(6) Uani 1 1 d . . .
H36 H 0.6211 0.4596 0.5247 0.102 Uiso 1 1 calc R B .
C37 C 0.7031(14) 0.4103(12) 0.4646(8) 0.089(6) Uani 1 1 d . B .
H37 H 0.7418 0.3783 0.4838 0.107 Uiso 1 1 calc R . .
C38 C 0.7044(14) 0.4199(13) 0.4098(9) 0.099(7) Uani 1 1 d . B .
H38 H 0.7438 0.3963 0.3848 0.119 Uiso 1 1 calc R . .
C39 C 0.1166(13) 0.3335(10) 0.4036(8) 0.083(5) Uiso 1 1 d . . .
C40 C 0.075(2) 0.3209(18) 0.4532(15) 0.156(12) Uiso 1 1 d . . .
H40 H 0.1062 0.2983 0.4813 0.187 Uiso 1 1 calc R . .
C41 C -0.009(3) 0.340(2) 0.465(2) 0.199(17) Uiso 1 1 d . . .
H41 H -0.0364 0.3273 0.4991 0.239 Uiso 1 1 calc R . .
C42 C -0.050(3) 0.373(2) 0.4279(18) 0.176(14) Uiso 1 1 d . . .
H42 H -0.1061 0.3935 0.4365 0.211 Uiso 1 1 calc R . .
C43 C -0.015(2) 0.3807(19) 0.3777(16) 0.159(12) Uiso 1 1 d . . .
H43 H -0.0477 0.4021 0.3504 0.191 Uiso 1 1 calc R . .
C44 C 0.0697(18) 0.3578(14) 0.3639(12) 0.119(8) Uiso 1 1 d . . .
H44 H 0.0932 0.3593 0.3275 0.142 Uiso 1 1 calc R . .
C45 C 0.2059(12) 0.3107(9) 0.3886(8) 0.074(5) Uiso 1 1 d . . .
C46 C 0.25717(12) 0.28297(9) 0.42724(7) 0.096(7) Uani 1 1 d . . .
H46 H 0.2337 0.2825 0.4636 0.116 Uiso 1 1 calc R . .
C47 C 0.34089(12) 0.25552(9) 0.41697(7) 0.073(5) Uani 1 1 d R . .
C48 C 0.38853(12) 0.22151(9) 0.46137(7) 0.097(7) Uani 1 1 d R . .
C49 C 0.36213(12) 0.21624(9) 0.51696(7) 0.115(8) Uani 1 1 d R . .
H49 H 0.3122 0.2378 0.5354 0.138 Uiso 1 1 calc R . .
C50 C 0.43259(12) 0.16829(9) 0.53900(7) 0.120(8) Uiso 1 1 d R . .
H50 H 0.4326 0.1541 0.5762 0.145 Uiso 1 1 calc R . .
C51 C 0.49829(12) 0.14549(9) 0.50200(7) 0.102(7) Uiso 1 1 d R . .
H51 H 0.5495 0.1166 0.5078 0.122 Uiso 1 1 calc R . .
C52 C 0.46856(12) 0.17718(9) 0.45248(7) 0.089(6) Uani 1 1 d R . .
H52 H 0.4975 0.1701 0.4182 0.107 Uiso 1 1 calc R . .
C53 C 0.32680(12) 0.08182(9) 0.44114(7) 0.114(8) Uiso 1 1 d R . .
H53 H 0.3228 0.0994 0.4047 0.137 Uiso 1 1 calc R . .
C54 C 0.26726(12) 0.09999(9) 0.48409(7) 0.116(8) Uiso 1 1 d R . .
H54 H 0.2160 0.1303 0.4816 0.139 Uiso 1 1 calc R . .
C55 C 0.30031(12) 0.06135(9) 0.53675(7) 0.125(9) Uani 1 1 d R . .
H55 H 0.2762 0.0642 0.5727 0.150 Uiso 1 1 calc R . .
C56 C 0.37726(12) 0.02005(9) 0.51652(7) 0.126(10) Uani 1 1 d R . .
H56 H 0.4132 -0.0121 0.5376 0.151 Uiso 1 1 calc R . .
C57 C 0.39044(12) 0.03583(9) 0.45895(7) 0.114(8) Uani 1 1 d R . .
H57 H 0.4376 0.0164 0.4368 0.136 Uiso 1 1 calc R . .
C58 C 0.43195(12) 0.03419(9) 0.29954(7) 0.077(5) Uani 1 1 d R . .
C59 C 0.42187(12) -0.02747(9) 0.28335(7) 0.095(6) Uani 1 1 d R . .
H59 H 0.3774 -0.0280 0.2639 0.113 Uiso 1 1 calc R . .
C60 C 0.47726(12) -0.08976(9) 0.29559(7) 0.098(8) Uani 1 1 d R . .
H60 H 0.4681 -0.1325 0.2868 0.117 Uiso 1 1 calc R . .
C61 C 0.54749(12) -0.08660(9) 0.32161(7) 0.100(8) Uani 1 1 d R . .
H61 H 0.5871 -0.1270 0.3288 0.120 Uiso 1 1 calc R . .
C62 C 0.55609(12) -0.02771(9) 0.33518(7) 0.101(7) Uani 1 1 d R . .
H62 H 0.6023 -0.0260 0.3527 0.121 Uiso 1 1 calc R . .
C63 C 0.49877(12) 0.03432(9) 0.32482(7) 0.076(5) Uani 1 1 d R . .
H63 H 0.5072 0.0762 0.3356 0.091 Uiso 1 1 calc R . .
C64 C 0.37193(12) 0.10075(9) 0.28705(7) 0.061(4) Uani 1 1 d R . .
C65 C 0.29907(12) 0.10020(9) 0.26493(7) 0.080(5) Uani 1 1 d R . .
H65 H 0.2913 0.0583 0.2537 0.096 Uiso 1 1 calc R . .
C66 C 0.23795(12) 0.15845(9) 0.25880(7) 0.066(4) Uani 1 1 d R B .
C67 C 0.15972(12) 0.15017(9) 0.24192(7) 0.088(6) Uani 1 1 d R . .
C68 C 0.13672(12) 0.08871(9) 0.23412(7) 0.108(8) Uani 1 1 d R . .
H68 H 0.1709 0.0444 0.2354 0.129 Uiso 1 1 calc R . .
C69 C 0.05155(12) 0.10405(9) 0.22364(7) 0.109(7) Uiso 1 1 d R . .
H69 H 0.0207 0.0719 0.2154 0.130 Uiso 1 1 calc R . .
C70 C 0.02242(12) 0.17413(9) 0.22764(7) 0.102(7) Uiso 1 1 d R . .
H70 H -0.0328 0.1971 0.2254 0.122 Uiso 1 1 calc R . .
C71 C 0.08946(12) 0.20538(9) 0.23566(7) 0.076(5) Uani 1 1 d R . .
H71 H 0.0884 0.2533 0.2367 0.091 Uiso 1 1 calc R . .
C72 C 0.10774(12) 0.13151(9) 0.36657(7) 0.130(9) Uiso 1 1 d R . .
H72 H 0.1572 0.1455 0.3721 0.157 Uiso 1 1 calc R . .
C73 C 0.09459(12) 0.05519(9) 0.35802(7) 0.133(9) Uiso 1 1 d R . .
H73 H 0.1340 0.0138 0.3564 0.160 Uiso 1 1 calc R . .
C74 C 0.01087(12) 0.06588(9) 0.35366(7) 0.124(9) Uiso 1 1 d R . .
H74 H -0.0167 0.0299 0.3484 0.149 Uiso 1 1 calc R . .
C75 C -0.03088(12) 0.13554(9) 0.35766(7) 0.123(9) Uani 1 1 d R . .
H75 H -0.0881 0.1521 0.3563 0.148 Uiso 1 1 calc R . .
C76 C 0.02702(12) 0.17377(9) 0.36387(7) 0.118(8) Uani 1 1 d R . .
H76 H 0.0156 0.2222 0.3661 0.141 Uiso 1 1 calc R . .
C77 C 0.69447(12) 0.10589(9) 0.29020(7) 0.062(4) Uani 1 1 d R . .
C78 C 0.67622(12) 0.13461(9) 0.33784(7) 0.076(5) Uani 1 1 d R . .
H78 H 0.6306 0.1712 0.3416 0.092 Uiso 1 1 calc R . .
C79 C 0.72358(12) 0.11120(9) 0.38172(7) 0.091(6) Uani 1 1 d R . .
H79 H 0.7096 0.1305 0.4146 0.110 Uiso 1 1 calc R . .
C80 C 0.79247(12) 0.05770(9) 0.37343(7) 0.083(6) Uani 1 1 d R . .
H80 H 0.8254 0.0412 0.4017 0.100 Uiso 1 1 calc R . .
C81 C 0.81282(12) 0.02976(9) 0.32790(7) 0.094(6) Uani 1 1 d R . .
H81 H 0.8597 -0.0058 0.3242 0.113 Uiso 1 1 calc R . .
C82 C 0.76560(12) 0.05224(9) 0.28505(7) 0.083(6) Uani 1 1 d R . .
H82 H 0.7808 0.0319 0.2526 0.099 Uiso 1 1 calc R . .
C83 C 0.63904(12) 0.12804(9) 0.24817(7) 0.070(5) Uani 1 1 d R . .
C84 C 0.62469(12) 0.07967(9) 0.21881(7) 0.056(4) Uani 1 1 d R . .
H84 H 0.6594 0.0357 0.2199 0.068 Uiso 1 1 calc R . .
C85 C 0.55835(12) 0.09412(9) 0.18655(7) 0.061(4) Uani 1 1 d R . .
C86 C 0.52931(12) 0.03542(9) 0.16648(7) 0.067(4) Uani 1 1 d R . .
C87 C 0.46761(12) 0.04487(9) 0.13201(7) 0.062(4) Uani 1 1 d R . .
H87 H 0.4364 0.0876 0.1189 0.074 Uiso 1 1 calc R . .
C88 C 0.46135(12) -0.02183(9) 0.12091(7) 0.090(6) Uani 1 1 d R . .
H88 H 0.4230 -0.0315 0.0999 0.108 Uiso 1 1 calc R . .
C89 C 0.51862(12) -0.07021(9) 0.14493(7) 0.084(6) Uani 1 1 d R . .
H89 H 0.5261 -0.1186 0.1431 0.101 Uiso 1 1 calc R . .
C90 C 0.56705(12) -0.03648(9) 0.17408(7) 0.080(6) Uani 1 1 d R . .
H90 H 0.6122 -0.0570 0.1933 0.096 Uiso 1 1 calc R . .
C91 C 0.65069(12) 0.06757(9) 0.05433(7) 0.071(5) Uani 1 1 d R . .
H91 H 0.6536 0.1117 0.0638 0.085 Uiso 1 1 calc R . .
C92 C 0.59422(12) 0.05401(9) 0.02049(7) 0.082(5) Uani 1 1 d R . .
H92 H 0.5542 0.0873 0.0034 0.098 Uiso 1 1 calc R . .
C93 C 0.61019(12) -0.02092(9) 0.01738(7) 0.081(6) Uani 1 1 d R . .
H93 H 0.5823 -0.0450 -0.0020 0.098 Uiso 1 1 calc R . .
C94 C 0.67421(12) -0.05038(9) 0.04838(7) 0.082(5) Uani 1 1 d R . .
H94 H 0.6963 -0.0984 0.0536 0.099 Uiso 1 1 calc R . .
C95 C 0.70161(12) 0.00350(9) 0.07123(7) 0.075(5) Uani 1 1 d R . .
H95 H 0.7448 -0.0026 0.0931 0.089 Uiso 1 1 calc R . .
C96 C 0.50781(12) 0.24375(9) 0.01735(7) 0.057(4) Uani 1 1 d R . .
C97 C 0.42457(12) 0.23335(9) 0.02744(7) 0.068(4) Uani 1 1 d R . .
H97 H 0.3954 0.2357 0.0623 0.081 Uiso 1 1 calc R . .
C98 C 0.38593(12) 0.21967(9) -0.01379(7) 0.081(5) Uani 1 1 d R . .
H98 H 0.3303 0.2124 -0.0069 0.097 Uiso 1 1 calc R . .
C99 C 0.42729(12) 0.21647(9) -0.06487(7) 0.087(6) Uani 1 1 d R . .
H99 H 0.3997 0.2081 -0.0929 0.104 Uiso 1 1 calc R . .
C100 C 0.50667(12) 0.22517(9) -0.07471(7) 0.087(6) Uiso 1 1 d R . .
H100 H 0.5347 0.2219 -0.1098 0.105 Uiso 1 1 calc R . .
C101 C 0.54942(12) 0.23905(9) -0.03451(7) 0.079(5) Uani 1 1 d R . .
H101 H 0.6054 0.2451 -0.0423 0.095 Uiso 1 1 calc R . .
C102 C 0.54735(12) 0.25924(9) 0.06263(7) 0.054(4) Uani 1 1 d R . .
C103 C 0.63053(12) 0.26560(9) 0.05546(7) 0.055(4) Uani 1 1 d R . .
H103 H 0.6611 0.2601 0.0213 0.067 Uiso 1 1 calc R . .
C104 C 0.67192(12) 0.27998(9) 0.09708(7) 0.061(4) Uani 1 1 d R . .
C105 C 0.75871(12) 0.29112(9) 0.08532(7) 0.062(4) Uani 1 1 d R . .
C106 C 0.80627(12) 0.30125(9) 0.12435(7) 0.068(4) Uani 1 1 d R . .
H106 H 0.7870 0.3042 0.1611 0.082 Uiso 1 1 calc R . .
C107 C 0.88956(12) 0.30645(9) 0.09909(7) 0.076(5) Uani 1 1 d R . .
H107 H 0.9345 0.3130 0.1159 0.091 Uiso 1 1 calc R . .
C108 C 0.89010(12) 0.29960(9) 0.04307(7) 0.079(5) Uani 1 1 d R . .
H108 H 0.9366 0.2994 0.0166 0.095 Uiso 1 1 calc R . .
C109 C 0.81016(12) 0.29325(9) 0.03456(7) 0.071(5) Uani 1 1 d R . .
H109 H 0.7929 0.2908 0.0010 0.085 Uiso 1 1 calc R . .
C110 C 0.81058(12) 0.12611(9) 0.12262(7) 0.078(5) Uani 1 1 d R . .
H110 H 0.7554 0.1231 0.1376 0.094 Uiso 1 1 calc R . .
C111 C 0.87334(12) 0.13469(9) 0.15071(7) 0.072(5) Uani 1 1 d R . .
H111 H 0.8684 0.1392 0.1878 0.086 Uiso 1 1 calc R . .
C112 C 0.94853(12) 0.13544(9) 0.11258(7) 0.086(6) Uani 1 1 d R . .
H112 H 1.0013 0.1399 0.1205 0.103 Uiso 1 1 calc R . .
C113 C 0.92789(12) 0.12838(9) 0.06199(7) 0.093(6) Uani 1 1 d R . .
H113 H 0.9640 0.1276 0.0295 0.111 Uiso 1 1 calc R . .
C114 C 0.84193(12) 0.12262(9) 0.06895(7) 0.090(6) Uani 1 1 d R . .
H114 H 0.8114 0.1173 0.0415 0.108 Uiso 1 1 calc R . .
C115 C 0.29784(12) 0.60462(9) 0.15474(7) 0.056(4) Uani 1 1 d R . .
C116 C 0.26165(12) 0.60232(9) 0.20821(7) 0.069(4) Uani 1 1 d R . .
H116 H 0.2604 0.5592 0.2299 0.082 Uiso 1 1 calc R . .
C117 C 0.22791(12) 0.66368(9) 0.22876(7) 0.088(6) Uani 1 1 d R . .
H117 H 0.2010 0.6626 0.2644 0.106 Uiso 1 1 calc R . .
C118 C 0.23286(12) 0.72864(9) 0.19726(7) 0.094(6) Uani 1 1 d R . .
H118 H 0.2068 0.7705 0.2111 0.113 Uiso 1 1 calc R . .
C119 C 0.27371(12) 0.73018(9) 0.14909(7) 0.106(7) Uani 1 1 d R . .
H119 H 0.2835 0.7733 0.1301 0.127 Uiso 1 1 calc R . .
C120 C 0.30375(12) 0.66791(9) 0.12457(7) 0.083(5) Uani 1 1 d R . .
H120 H 0.3273 0.6700 0.0882 0.099 Uiso 1 1 calc R . .
C121 C 0.32829(12) 0.53509(9) 0.13306(7) 0.062(4) Uani 1 1 d R B .
C122 C 0.34089(12) 0.53559(9) 0.07718(7) 0.063(4) Uani 1 1 d R . .
H122 H 0.3297 0.5786 0.0555 0.075 Uiso 1 1 calc R . .
C123 C 0.36887(12) 0.47632(9) 0.05220(7) 0.052(4) Uani 1 1 d R B .
C124 C 0.39384(12) 0.48257(9) -0.00659(7) 0.054(4) Uani 1 1 d R . .
C125 C 0.37815(12) 0.54514(9) -0.04315(7) 0.071(5) Uani 1 1 d R . .
H125 H 0.3510 0.5897 -0.0347 0.085 Uiso 1 1 calc R . .
C126 C 0.41285(12) 0.52517(9) -0.09567(7) 0.075(6) Uani 1 1 d R . .
H126 H 0.4129 0.5548 -0.1285 0.090 Uiso 1 1 calc R . .
C127 C 0.44659(12) 0.45369(9) -0.08909(7) 0.078(5) Uani 1 1 d R . .
H127 H 0.4727 0.4273 -0.1172 0.094 Uiso 1 1 calc R . .
C128 C 0.43535(12) 0.42729(9) -0.03355(7) 0.064(4) Uani 1 1 d R . .
H128 H 0.4528 0.3812 -0.0182 0.077 Uiso 1 1 calc R . .
C129 C 0.21433(12) 0.44074(9) -0.02301(7) 0.065(4) Uani 1 1 d R . .
H129 H 0.1989 0.4328 0.0145 0.078 Uiso 1 1 calc R . .
C130 C 0.19922(12) 0.50591(9) -0.05630(7) 0.070(5) Uani 1 1 d R . .
H130 H 0.1724 0.5489 -0.0446 0.084 Uiso 1 1 calc R . .
C131 C 0.23185(12) 0.49455(9) -0.11037(7) 0.074(5) Uani 1 1 d R . .
H131 H 0.2297 0.5282 -0.1409 0.089 Uiso 1 1 calc R . .
C132 C 0.26832(12) 0.42272(9) -0.10953(7) 0.082(5) Uani 1 1 d R . .
H132 H 0.2958 0.4004 -0.1395 0.098 Uiso 1 1 calc R . .
C133 C 0.25617(12) 0.39094(9) -0.05623(7) 0.071(5) Uani 1 1 d R . .
H133 H 0.2736 0.3433 -0.0447 0.085 Uiso 1 1 calc R . .
C134 C 0.17823(12) 0.25137(9) 0.08276(7) 0.062(4) Uani 1 1 d R . .
C135 C 0.12558(12) 0.26542(9) 0.04196(7) 0.066(4) Uani 1 1 d R . .
H135 H 0.0973 0.3110 0.0329 0.079 Uiso 1 1 calc R . .
C136 C 0.11605(12) 0.21045(9) 0.01523(7) 0.073(5) Uani 1 1 d R . .
H136 H 0.0813 0.2196 -0.0124 0.087 Uiso 1 1 calc R . .
C137 C 0.15482(12) 0.14522(9) 0.02778(7) 0.079(5) Uani 1 1 d R . .
H137 H 0.1482 0.1092 0.0086 0.095 Uiso 1 1 calc R . .
C138 C 0.20587(12) 0.13040(9) 0.06987(7) 0.091(6) Uani 1 1 d R . .
H138 H 0.2318 0.0843 0.0798 0.109 Uiso 1 1 calc R . .
C139 C 0.21690(12) 0.18251(9) 0.09539(7) 0.074(5) Uani 1 1 d R . .
H139 H 0.2520 0.1724 0.1229 0.089 Uiso 1 1 calc R . .
C140 C 0.19122(12) 0.30817(9) 0.11113(7) 0.048(3) Uani 1 1 d R B .
C141 C 0.12623(12) 0.35875(9) 0.12463(7) 0.052(3) Uani 1 1 d R . .
H141 H 0.0746 0.3585 0.1129 0.062 Uiso 1 1 calc R . .
C142 C 0.13221(12) 0.41069(9) 0.15482(7) 0.053(4) Uani 1 1 d R B .
C143 C 0.05793(12) 0.46085(9) 0.17275(7) 0.062(4) Uani 1 1 d R . .
C144 C -0.02425(12) 0.46802(9) 0.15910(7) 0.062(4) Uani 1 1 d R . .
H144 H -0.0426 0.4395 0.1379 0.074 Uiso 1 1 calc R . .
C145 C -0.07409(12) 0.52598(9) 0.18312(7) 0.076(5) Uani 1 1 d R . .
H145 H -0.1311 0.5425 0.1809 0.091 Uiso 1 1 calc R . .
C146 C -0.02228(12) 0.55356(9) 0.21064(7) 0.078(5) Uani 1 1 d R . .
H146 H -0.0394 0.5923 0.2302 0.094 Uiso 1 1 calc R . .
C147 C 0.05928(12) 0.51513(9) 0.20489(7) 0.073(5) Uani 1 1 d R . .
H147 H 0.1056 0.5235 0.2193 0.087 Uiso 1 1 calc R . .
C148 C 0.11290(12) 0.57317(9) 0.07001(7) 0.082(6) Uani 1 1 d R . .
H148 H 0.1660 0.5455 0.0649 0.098 Uiso 1 1 calc R . .
C149 C 0.09508(12) 0.62757(9) 0.09733(7) 0.085(6) Uani 1 1 d R . .
H149 H 0.1329 0.6450 0.1143 0.102 Uiso 1 1 calc R . .
C150 C 0.00764(12) 0.65590(9) 0.09688(7) 0.095(6) Uani 1 1 d R . .
H150 H -0.0210 0.6951 0.1134 0.114 Uiso 1 1 calc R . .
C151 C -0.02709(12) 0.61606(9) 0.06815(7) 0.091(7) Uani 1 1 d R . .
H151 H -0.0834 0.6230 0.0622 0.109 Uiso 1 1 calc R . .
C152 C 0.03891(12) 0.56141(9) 0.04862(7) 0.081(6) Uani 1 1 d R . .
H152 H 0.0350 0.5267 0.0273 0.097 Uiso 1 1 calc R . .
C153 C 0.01205(12) -0.08036(9) 0.08068(7) 0.180(15) Uiso 1 1 d RD . .
C154 C 0.04080(12) -0.15172(9) 0.08966(7) 0.184(15) Uiso 1 1 d RD . .
H154 H 0.0029 -0.1825 0.1025 0.221 Uiso 1 1 calc R . .
C155 C 0.12490(12) -0.17764(9) 0.07981(7) 0.22(2) Uiso 1 1 d RD . .
H155 H 0.1444 -0.2260 0.0859 0.266 Uiso 1 1 calc R . .
C156 C 0.18024(12) -0.13220(9) 0.06098(7) 0.198(17) Uiso 1 1 d RD . .
H156 H 0.2376 -0.1497 0.0542 0.237 Uiso 1 1 calc R . .
C157 C 0.15148(12) -0.06084(9) 0.05200(7) 0.181(15) Uiso 1 1 d RD . .
H157 H 0.1893 -0.0301 0.0392 0.217 Uiso 1 1 calc R . .
C158 C 0.06739(12) -0.03491(9) 0.06185(7) 0.215(19) Uiso 1 1 d RD . .
H158 H 0.0479 0.0135 0.0558 0.258 Uiso 1 1 calc R . .
C159 C -0.08493(12) -0.04989(9) 0.10672(7) 0.30(3) Uiso 1 1 d RD . .
H15A H -0.0833 -0.0188 0.1331 0.454 Uiso 1 1 calc R . .
H15B H -0.1118 -0.0887 0.1240 0.454 Uiso 1 1 calc R . .
H15C H -0.1161 -0.0244 0.0781 0.454 Uiso 1 1 calc R . .
C160 C -0.1893(18) 0.1803(14) -0.4901(12) 0.125(17) Uiso 0.50 1 d PGD C -1
C161 C -0.2605(17) 0.1956(12) -0.4549(11) 0.075(9) Uiso 0.50 1 d PGD C -1
H161 H -0.2839 0.2424 -0.4508 0.090 Uiso 0.50 1 calc PR C -1
C162 C -0.2977(16) 0.1423(15) -0.4259(11) 0.096(12) Uiso 0.50 1 d PGD C -1
H162 H -0.3464 0.1528 -0.4019 0.116 Uiso 0.50 1 calc PR C -1
C163 C -0.264(2) 0.0738(13) -0.4320(13) 0.17(3) Uiso 0.50 1 d PGD C -1
H163 H -0.2890 0.0374 -0.4121 0.201 Uiso 0.50 1 calc PR C -1
C164 C -0.192(2) 0.0585(12) -0.4671(13) 0.090(12) Uiso 0.50 1 d PGD C -1
H164 H -0.1689 0.0117 -0.4713 0.109 Uiso 0.50 1 calc PR C -1
C165 C -0.1551(17) 0.1118(16) -0.4962(12) 0.123(17) Uiso 0.50 1 d PGD C -1
H165 H -0.1064 0.1013 -0.5202 0.148 Uiso 0.50 1 calc PR C -1
C166 C -0.144(6) 0.243(3) -0.526(5) 0.35(8) Uiso 0.50 1 d PD C -1
H16A H -0.1857 0.2850 -0.5321 0.525 Uiso 0.50 1 calc PR C -1
H16B H -0.1184 0.2283 -0.5606 0.525 Uiso 0.50 1 calc PR C -1
H16C H -0.1018 0.2537 -0.5068 0.525 Uiso 0.50 1 calc PR C -1
C167 C 0.2044(16) 0.2242(12) -0.1730(10) 0.098(13) Uiso 0.50 1 d PG D -1
C168 C 0.1335(18) 0.2505(17) -0.1973(16) 0.14(2) Uiso 0.50 1 d PG D -1
H168 H 0.1011 0.2934 -0.1892 0.164 Uiso 0.50 1 calc PR D -1
C169 C 0.110(2) 0.214(3) -0.2335(18) 0.27(5) Uiso 0.50 1 d PG D -1
H169 H 0.0615 0.2317 -0.2502 0.325 Uiso 0.50 1 calc PR D -1
C170 C 0.157(3) 0.151(2) -0.2454(16) 0.22(4) Uiso 0.50 1 d PG D -1
H170 H 0.1412 0.1258 -0.2702 0.263 Uiso 0.50 1 calc PR D -1
C171 C 0.228(3) 0.1247(16) -0.2211(15) 0.16(2) Uiso 0.50 1 d PG D -1
H171 H 0.2606 0.0817 -0.2292 0.190 Uiso 0.50 1 calc PR D -1
C172 C 0.2518(17) 0.1614(13) -0.1849(12) 0.082(10) Uiso 0.50 1 d PG D -1
H172 H 0.3003 0.1434 -0.1682 0.099 Uiso 0.50 1 calc PR D -1
C173 C 0.230(2) 0.2599(17) -0.1418(14) 0.115(15) Uiso 0.50 1 d PG D -1
H17A H 0.2362 0.3057 -0.1607 0.172 Uiso 0.50 1 calc PR D -1
H17B H 0.2836 0.2358 -0.1314 0.172 Uiso 0.50 1 calc PR D -1
H17C H 0.1901 0.2652 -0.1098 0.172 Uiso 0.50 1 calc PR D -1
C174 C -0.2622(14) -0.3331(13) 0.3507(7) 0.090(11) Uiso 0.50 1 d PG . .
C175 C -0.2078(15) -0.3752(12) 0.3172(7) 0.133(19) Uiso 0.50 1 d PG . .
H175 H -0.2019 -0.3621 0.2797 0.160 Uiso 0.50 1 calc PR . .
C176 C -0.1619(16) -0.4363(11) 0.3387(7) 0.16(2) Uiso 0.50 1 d PG . .
H176 H -0.1247 -0.4650 0.3158 0.186 Uiso 0.50 1 calc PR . .
C177 C -0.1704(16) -0.4554(11) 0.3936(7) 0.18(3) Uiso 0.50 1 d PG . .
H177 H -0.1391 -0.4972 0.4083 0.211 Uiso 0.50 1 calc PR . .
C178 C -0.2249(16) -0.4133(13) 0.4271(7) 0.24(4) Uiso 0.50 1 d PG . .
H178 H -0.2307 -0.4264 0.4646 0.283 Uiso 0.50 1 calc PR . .
C179 C -0.2707(14) -0.3522(13) 0.4056(7) 0.15(2) Uiso 0.50 1 d PG . .
H179 H -0.3080 -0.3235 0.4285 0.184 Uiso 0.50 1 calc PR . .
C180 C -0.3022(12) -0.2605(13) 0.3336(7) 0.23(4) Uiso 0.50 1 d PG . .
C181 C -0.0552(18) 0.2330(14) -0.3866(7) 0.17(3) Uiso 0.50 1 d PG . .
C182 C -0.0329(19) 0.1680(14) -0.4106(7) 0.135(19) Uiso 0.50 1 d PG . .
H182 H -0.0734 0.1450 -0.4196 0.162 Uiso 0.50 1 calc PR . .
C183 C 0.0588(19) 0.1395(14) -0.4204(6) 0.14(2) Uiso 0.50 1 d PG . .
H183 H 0.0769 0.0970 -0.4352 0.172 Uiso 0.50 1 calc PR . .
C184 C 0.1126(18) 0.1732(14) -0.4086(6) 0.16(2) Uiso 0.50 1 d PG . .
H184 H 0.1689 0.1533 -0.4167 0.190 Uiso 0.50 1 calc PR . .
C185 C 0.0975(18) 0.2355(13) -0.3853(7) 0.124(17) Uiso 0.50 1 d PG . .
H185 H 0.1402 0.2566 -0.3770 0.149 Uiso 0.50 1 calc PR . .
C186 C 0.0136(18) 0.2632(13) -0.3755(7) 0.17(3) Uiso 0.50 1 d PG . .
H186 H 0.0001 0.3056 -0.3601 0.210 Uiso 0.50 1 calc PR . .
C187 C -0.1481(18) 0.2711(15) -0.3765(8) 0.20(3) Uiso 0.50 1 d PG . .
C188 C 0.1203(11) -0.0933(7) 0.2396(6) 0.185(15) Uiso 1 1 d G . .
C189 C 0.1485(10) -0.0841(7) 0.1883(6) 0.137(10) Uiso 1 1 d G . .
H189 H 0.1126 -0.0763 0.1614 0.164 Uiso 1 1 calc R . .
C190 C 0.2466(10) -0.0866(8) 0.1735(7) 0.30(3) Uiso 1 1 d G . .
H190 H 0.2707 -0.0748 0.1380 0.363 Uiso 1 1 calc R . .
C191 C 0.2888(11) -0.1047(9) 0.2110(7) 0.26(3) Uiso 1 1 d G . .
H191 H 0.3472 -0.1134 0.2028 0.313 Uiso 1 1 calc R . .
C192 C 0.2522(12) -0.1140(9) 0.2700(7) 0.24(2) Uiso 1 1 d G . .
H192 H 0.2897 -0.1235 0.2960 0.289 Uiso 1 1 calc R . .
C193 C 0.1741(12) -0.1099(8) 0.2872(6) 0.213(19) Uiso 1 1 d G . .
H193 H 0.1524 -0.1162 0.3238 0.255 Uiso 1 1 calc R . .
C194 C 0.0252(11) -0.0933(7) 0.2556(6) 0.29(3) Uiso 1 1 d G . .
O1 O 0.4657(6) 0.2984(5) 0.2691(3) 0.051(2) Uani 1 1 d . B .
H1 H 0.5019 0.2820 0.2981 0.061 Uiso 1 1 calc R . .
O2 O 0.3199(6) 0.3757(5) 0.2460(3) 0.055(2) Uani 1 1 d . B .
H2A H 0.2678 0.4053 0.2601 0.066 Uiso 1 1 calc R . .
O3 O 0.3822(6) 0.2629(5) 0.1990(3) 0.047(2) Uani 1 1 d . B .
H3A H 0.3660 0.2236 0.1846 0.056 Uiso 1 1 calc R . .
O4 O 0.4629(6) 0.3726(5) 0.1719(3) 0.049(2) Uani 1 1 d . . .
H4A H 0.4945 0.3989 0.1420 0.059 Uiso 1 1 calc R . .
O5 O 0.5797(6) 0.3956(5) 0.2346(3) 0.047(2) Uani 1 1 d . . .
O6 O 0.4792(6) 0.5221(5) 0.2245(4) 0.055(2) Uani 1 1 d . . .
O7 O 0.3381(7) 0.4748(5) 0.3039(4) 0.060(3) Uani 1 1 d . . .
O8 O 0.4855(7) 0.4013(5) 0.3292(4) 0.059(3) Uani 1 1 d . . .
O9 O 0.2323(7) 0.3169(6) 0.3384(4) 0.064(3) Uani 1 1 d . B .
O10 O 0.3828(7) 0.2531(6) 0.3698(4) 0.066(3) Uani 1 1 d . B .
O11 O 0.3939(7) 0.1550(6) 0.2991(4) 0.067(3) Uani 1 1 d . B .
O12 O 0.2422(6) 0.2179(5) 0.2681(4) 0.062(3) Uani 1 1 d . B .
O13 O 0.6041(7) 0.1907(6) 0.2448(4) 0.065(3) Uani 1 1 d . . .
O14 O 0.5164(7) 0.1534(5) 0.1746(4) 0.064(3) Uani 1 1 d . . .
O15 O 0.4969(7) 0.2689(6) 0.1038(4) 0.067(3) Uani 1 1 d . . .
O16 O 0.6388(7) 0.2842(6) 0.1437(4) 0.063(3) Uani 1 1 d . . .
O17 O 0.3379(7) 0.4813(5) 0.1673(4) 0.059(3) Uani 1 1 d . . .
O18 O 0.3748(7) 0.4143(5) 0.0759(4) 0.058(3) Uani 1 1 d . . .
O19 O 0.2640(6) 0.3030(5) 0.1227(4) 0.055(2) Uani 1 1 d . . .
O20 O 0.1989(6) 0.4185(5) 0.1706(4) 0.055(2) Uani 1 1 d . . .
Fe1 Fe 0.48546(16) 0.67451(11) 0.28800(8) 0.0616(6) Uani 1 1 d . . .
Fe2 Fe 0.59730(17) 0.38831(13) 0.44492(8) 0.0665(6) Uani 1 1 d . B .
Fe3 Fe 0.3809(2) 0.1223(2) 0.49165(11) 0.1058(11) Uani 1 1 d . . .
Fe4 Fe 0.06593(18) 0.12910(15) 0.29604(13) 0.0876(8) Uani 1 1 d . . .
Fe5 Fe 0.57763(17) 0.00109(12) 0.09521(9) 0.0665(6) Uani 1 1 d . . .
Fe6 Fe 0.85434(15) 0.21522(13) 0.09021(9) 0.0645(6) Uani 1 1 d . . .
Fe7 Fe 0.32400(14) 0.46887(12) -0.06026(8) 0.0555(5) Uani 1 1 d . . .
Fe8 Fe 0.02429(14) 0.55387(12) 0.13143(9) 0.0572(5) Uani 1 1 d . . .
Yb1 Yb 0.44035(4) 0.42130(3) 0.24954(2) 0.05009(19) Uani 1 1 d . B .
Yb2 Yb 0.34042(4) 0.26613(3) 0.28943(2) 0.05008(19) Uani 1 1 d . . .
Yb3 Yb 0.52258(4) 0.25971(3) 0.18943(2) 0.04986(19) Uani 1 1 d . B .
Yb4 Yb 0.33170(4) 0.36974(3) 0.15675(2) 0.04812(19) Uani 1 1 d . B .

loop_
_atom_site_aniso_label
_atom_site_aniso_U_11
_atom_site_aniso_U_22
_atom_site_aniso_U_33
_atom_site_aniso_U_23
_atom_site_aniso_U_13
_atom_site_aniso_U_12
C1 0.065(10) 0.066(10) 0.040(8) -0.001(7) -0.008(7) -0.009(8)
C2 0.057(10) 0.067(10) 0.056(9) 0.009(7) -0.012(7) -0.016(8)
C3 0.070(13) 0.116(16) 0.064(11) 0.002(10) -0.008(9) -0.024(11)
C4 0.055(11) 0.082(12) 0.082(12) 0.010(10) -0.006(9) -0.004(9)
C5 0.095(16) 0.074(12) 0.086(13) -0.002(10) -0.022(11) 0.015(11)
C6 0.069(11) 0.067(10) 0.064(10) 0.008(8) -0.021(8) -0.030(9)
C7 0.050(9) 0.073(10) 0.023(6) -0.003(6) 0.013(6) -0.013(8)
C8 0.105(14) 0.063(10) 0.037(8) -0.007(7) -0.019(8) -0.029(10)
C9 0.077(11) 0.065(9) 0.019(6) 0.023(6) 0.009(6) -0.012(8)
C10 0.070(10) 0.060(9) 0.034(7) 0.011(6) -0.007(7) -0.016(8)
C11 0.059(10) 0.060(9) 0.070(10) -0.013(8) -0.020(8) -0.020(8)
C12 0.075(12) 0.066(11) 0.073(11) 0.010(8) -0.020(9) -0.022(9)
C13 0.126(17) 0.045(9) 0.043(8) 0.000(7) -0.013(9) -0.004(9)
C14 0.099(13) 0.060(9) 0.040(8) 0.001(7) -0.014(8) -0.013(9)
C15 0.083(13) 0.069(11) 0.066(11) 0.002(8) -0.012(9) -0.008(10)
C16 0.124(17) 0.081(12) 0.041(9) -0.007(8) -0.014(9) -0.042(12)
C17 0.128(19) 0.082(13) 0.039(9) -0.008(8) 0.019(10) -0.022(12)
C18 0.13(2) 0.069(13) 0.106(17) -0.010(12) -0.010(15) 0.017(13)
C19 0.072(13) 0.138(19) 0.053(10) -0.014(11) 0.002(9) -0.019(13)
C26 0.057(9) 0.058(9) 0.048(9) -0.003(7) 0.000(7) -0.004(7)
C27 0.097(14) 0.068(10) 0.044(8) -0.013(7) -0.002(9) -0.019(9)
C28 0.067(10) 0.082(11) 0.053(9) -0.036(8) 0.013(8) -0.037(9)
C29 0.097(14) 0.081(11) 0.036(8) -0.002(8) -0.009(8) -0.028(11)
C30 0.093(14) 0.091(13) 0.040(8) -0.003(8) 0.002(9) -0.020(11)
C31 0.17(2) 0.062(11) 0.059(11) 0.011(9) -0.043(13) -0.036(12)
C32 0.15(2) 0.091(14) 0.039(9) -0.002(9) -0.009(11) -0.010(13)
C33 0.110(15) 0.070(10) 0.038(8) -0.006(7) -0.010(9) -0.028(10)
C34 0.14(2) 0.099(14) 0.034(9) 0.003(9) 0.001(10) -0.017(14)
C35 0.087(13) 0.061(10) 0.077(12) -0.001(8) -0.028(10) -0.017(9)
C36 0.14(2) 0.064(11) 0.063(11) -0.010(9) -0.041(12) -0.037(12)
C37 0.091(15) 0.101(15) 0.076(13) -0.004(11) -0.018(11) -0.015(12)
C38 0.085(15) 0.120(18) 0.089(15) -0.041(13) -0.004(12) 0.004(13)
C46 0.113(18) 0.135(18) 0.030(8) -0.002(9) 0.012(9) -0.014(14)
C47 0.101(14) 0.080(11) 0.037(8) 0.015(7) -0.006(9) -0.033(10)
C48 0.14(2) 0.117(16) 0.034(9) 0.033(10) -0.015(10) -0.036(15)
C49 0.13(2) 0.17(2) 0.054(12) -0.007(13) -0.014(12) -0.032(18)
C52 0.15(2) 0.079(12) 0.049(10) 0.021(9) -0.029(11) -0.048(13)
C55 0.12(2) 0.12(2) 0.13(2) 0.041(17) -0.021(17) -0.057(17)
C56 0.18(3) 0.15(2) 0.058(12) 0.055(14) -0.043(15) -0.06(2)
C57 0.13(2) 0.120(19) 0.101(17) 0.012(14) -0.013(15) -0.055(16)
C58 0.116(16) 0.051(9) 0.053(9) 0.011(7) 0.014(10) -0.011(10)
C59 0.098(16) 0.091(15) 0.086(14) 0.009(11) -0.005(12) -0.015(12)
C60 0.127(19) 0.044(9) 0.090(14) 0.016(9) 0.029(13) 0.017(11)
C61 0.107(17) 0.097(15) 0.064(12) 0.017(11) 0.003(11) 0.035(13)
C62 0.13(2) 0.072(13) 0.078(13) 0.016(10) -0.018(13) 0.016(13)
C63 0.073(12) 0.093(13) 0.051(9) 0.020(9) 0.002(8) -0.018(10)
C64 0.065(11) 0.067(10) 0.036(7) 0.012(7) 0.006(7) 0.004(8)
C65 0.063(11) 0.054(10) 0.116(16) -0.002(9) 0.009(11) -0.012(8)
C66 0.074(12) 0.059(10) 0.066(10) -0.010(8) -0.005(8) -0.016(9)
C67 0.132(19) 0.050(10) 0.093(14) -0.008(9) -0.035(13) -0.028(11)
C68 0.121(19) 0.098(16) 0.122(19) -0.039(14) -0.050(15) -0.016(14)
C71 0.088(13) 0.068(11) 0.068(11) 0.010(8) -0.014(9) -0.014(10)
C75 0.101(19) 0.12(2) 0.14(2) 0.023(17) -0.021(16) -0.027(16)
C76 0.099(18) 0.15(2) 0.101(18) 0.017(16) -0.022(14) -0.028(17)
C77 0.083(12) 0.061(9) 0.046(8) 0.000(7) -0.008(8) -0.026(8)
C78 0.090(14) 0.074(11) 0.066(11) 0.013(9) -0.024(10) -0.023(10)
C79 0.116(17) 0.118(16) 0.051(10) 0.012(10) -0.028(11) -0.052(14)
C80 0.075(13) 0.082(12) 0.085(13) 0.044(11) -0.028(10) -0.020(10)
C81 0.093(15) 0.111(16) 0.067(12) 0.018(11) -0.022(11) -0.001(12)
C82 0.084(13) 0.083(12) 0.069(11) -0.005(9) -0.020(10) 0.021(10)
C83 0.076(12) 0.075(11) 0.042(8) 0.002(8) 0.005(8) 0.016(9)
C84 0.063(10) 0.047(8) 0.057(9) -0.013(7) -0.009(7) 0.002(7)
C85 0.066(10) 0.069(10) 0.046(8) -0.021(7) 0.016(7) -0.018(8)
C86 0.082(12) 0.086(12) 0.038(8) -0.011(8) -0.002(8) -0.030(10)
C87 0.061(10) 0.073(10) 0.055(9) -0.014(8) -0.001(7) -0.023(8)
C88 0.100(16) 0.119(17) 0.058(11) -0.027(11) 0.020(10) -0.048(13)
C89 0.135(19) 0.060(10) 0.055(10) 0.003(8) 0.010(11) -0.034(11)
C90 0.149(19) 0.053(9) 0.042(8) -0.004(7) -0.001(10) -0.035(11)
C91 0.101(14) 0.048(9) 0.061(10) -0.007(7) 0.019(9) -0.029(9)
C92 0.080(13) 0.107(15) 0.062(11) -0.012(10) -0.001(9) -0.032(11)
C93 0.119(17) 0.073(11) 0.046(9) -0.007(8) 0.019(10) -0.022(11)
C94 0.080(13) 0.086(13) 0.072(12) -0.008(10) -0.002(10) 0.002(10)
C95 0.069(11) 0.094(13) 0.067(11) -0.014(9) -0.004(9) -0.028(10)
C96 0.104(13) 0.045(8) 0.023(6) 0.004(5) -0.007(7) -0.021(8)
C97 0.079(12) 0.067(10) 0.060(10) -0.016(8) -0.021(9) -0.001(9)
C98 0.095(14) 0.075(11) 0.078(12) -0.030(9) -0.029(11) 0.003(10)
C99 0.127(18) 0.086(13) 0.049(10) -0.021(9) -0.044(11) 0.010(12)
C101 0.097(14) 0.091(13) 0.040(9) 0.006(8) 0.006(9) -0.016(11)
C102 0.084(12) 0.045(7) 0.026(7) -0.006(5) -0.001(7) 0.002(7)
C103 0.054(9) 0.059(9) 0.048(8) -0.009(7) 0.011(7) -0.007(7)
C104 0.059(10) 0.057(9) 0.066(10) -0.007(7) -0.004(8) -0.012(7)
C105 0.066(10) 0.060(9) 0.054(9) -0.005(7) 0.019(8) -0.014(8)
C106 0.071(11) 0.073(11) 0.064(10) -0.005(8) -0.006(8) -0.027(9)
C107 0.069(11) 0.072(11) 0.091(13) -0.015(9) 0.006(10) -0.030(9)
C108 0.096(15) 0.066(11) 0.079(12) 0.003(9) 0.004(10) -0.038(10)
C109 0.067(11) 0.085(12) 0.054(9) 0.013(8) 0.006(8) -0.019(9)
C110 0.063(11) 0.061(10) 0.102(14) 0.015(9) 0.003(10) -0.016(8)
C111 0.079(12) 0.070(10) 0.061(10) 0.007(8) 0.007(9) -0.024(9)
C112 0.076(13) 0.072(12) 0.108(16) -0.018(11) -0.019(11) 0.002(10)
C113 0.117(18) 0.068(12) 0.084(14) -0.007(10) -0.005(12) -0.002(11)
C114 0.105(17) 0.072(12) 0.094(15) -0.014(10) 0.002(12) -0.022(11)
C115 0.065(10) 0.055(9) 0.057(9) -0.017(7) -0.009(7) -0.022(7)
C116 0.074(11) 0.064(10) 0.061(10) -0.008(8) -0.016(8) 0.012(8)
C117 0.086(14) 0.104(15) 0.070(12) -0.022(11) -0.002(10) -0.002(12)
C118 0.086(15) 0.079(13) 0.118(18) -0.031(13) -0.020(13) 0.004(11)
C119 0.12(2) 0.068(12) 0.125(19) -0.022(13) -0.006(16) -0.008(12)
C120 0.079(13) 0.056(10) 0.112(16) -0.005(10) -0.006(11) -0.017(9)
C121 0.044(9) 0.064(10) 0.077(11) 0.005(8) -0.009(8) -0.018(7)
C122 0.094(13) 0.051(9) 0.044(8) 0.008(7) -0.016(8) -0.017(8)
C123 0.055(9) 0.071(10) 0.027(6) 0.010(6) -0.012(6) -0.007(7)
C124 0.063(9) 0.067(9) 0.031(7) 0.013(6) -0.003(6) -0.026(8)
C125 0.087(13) 0.075(11) 0.058(10) 0.024(8) -0.029(9) -0.038(10)
C126 0.070(11) 0.132(16) 0.043(8) 0.006(9) -0.015(8) -0.078(12)
C127 0.058(11) 0.123(16) 0.044(9) 0.005(9) -0.016(8) 0.007(10)
C128 0.077(11) 0.076(10) 0.037(8) 0.000(7) -0.004(7) -0.014(9)
C129 0.050(9) 0.092(12) 0.049(9) 0.004(8) 0.008(7) -0.024(8)
C130 0.034(8) 0.084(11) 0.080(12) 0.021(9) -0.006(8) -0.004(8)
C131 0.059(10) 0.111(15) 0.051(9) 0.003(9) -0.006(8) -0.023(10)
C132 0.098(15) 0.082(12) 0.074(12) -0.023(10) -0.009(10) -0.030(11)
C133 0.066(11) 0.070(10) 0.074(11) 0.019(9) -0.017(9) -0.017(9)
C134 0.046(9) 0.076(11) 0.056(9) -0.003(8) 0.005(7) -0.004(8)
C135 0.051(9) 0.089(12) 0.059(10) -0.006(8) 0.000(8) -0.022(8)
C136 0.072(12) 0.094(13) 0.062(10) -0.029(9) -0.013(9) -0.021(10)
C137 0.065(11) 0.089(13) 0.095(14) -0.032(11) -0.011(10) -0.027(10)
C138 0.109(17) 0.050(10) 0.112(16) -0.018(10) -0.006(13) -0.010(10)
C139 0.063(11) 0.069(11) 0.092(13) -0.010(9) -0.019(9) -0.005(9)
C140 0.040(8) 0.057(8) 0.045(7) 0.007(6) -0.010(6) -0.005(6)
C141 0.043(8) 0.058(8) 0.054(8) -0.006(7) 0.001(6) -0.014(7)
C142 0.058(9) 0.048(8) 0.059(9) -0.004(7) -0.010(7) -0.022(7)
C143 0.068(11) 0.050(8) 0.061(9) 0.008(7) -0.004(8) -0.009(8)
C144 0.065(10) 0.059(9) 0.057(9) 0.005(7) -0.018(8) -0.002(8)
C145 0.071(12) 0.071(11) 0.070(11) 0.005(9) 0.013(9) 0.001(9)
C146 0.060(11) 0.110(14) 0.049(9) 0.001(9) 0.012(8) 0.001(10)
C147 0.090(14) 0.080(11) 0.045(9) 0.003(8) -0.004(8) -0.018(10)
C148 0.088(14) 0.081(12) 0.060(10) 0.018(9) 0.017(9) -0.013(10)
C149 0.080(14) 0.085(13) 0.083(13) 0.013(11) -0.009(10) -0.016(11)
C150 0.100(17) 0.083(13) 0.089(14) 0.028(11) -0.018(12) -0.007(12)
C151 0.049(10) 0.132(18) 0.086(13) 0.030(13) -0.020(10) -0.021(11)
C152 0.097(15) 0.112(15) 0.044(9) 0.007(9) -0.024(9) -0.047(12)
O1 0.064(6) 0.058(6) 0.029(4) 0.008(4) -0.003(4) -0.016(5)
O2 0.060(6) 0.062(6) 0.033(5) 0.009(4) 0.001(4) 0.001(5)
O3 0.050(6) 0.057(5) 0.029(4) 0.007(4) -0.002(4) -0.011(4)
O4 0.056(6) 0.061(6) 0.034(5) -0.001(4) -0.009(4) -0.015(5)
O5 0.045(5) 0.066(6) 0.034(5) -0.013(4) -0.005(4) -0.012(5)
O6 0.055(6) 0.057(6) 0.063(6) -0.010(5) -0.011(5) -0.028(5)
O7 0.063(7) 0.059(6) 0.056(6) -0.005(5) 0.000(5) -0.011(5)
O8 0.064(7) 0.069(6) 0.039(5) 0.001(4) 0.001(5) -0.009(5)
O9 0.066(7) 0.072(7) 0.050(6) -0.001(5) 0.015(5) -0.018(5)
O10 0.077(8) 0.084(7) 0.035(5) 0.003(5) -0.004(5) -0.021(6)
O11 0.078(8) 0.059(6) 0.063(7) -0.004(5) -0.013(6) -0.010(6)
O12 0.052(6) 0.057(6) 0.073(7) 0.000(5) 0.001(5) -0.015(5)
O13 0.075(8) 0.062(7) 0.057(6) -0.004(5) -0.010(5) -0.012(6)
O14 0.083(8) 0.043(6) 0.067(7) -0.010(5) -0.026(6) 0.004(5)
O15 0.083(8) 0.079(7) 0.034(5) -0.003(5) -0.003(5) -0.007(6)
O16 0.065(7) 0.075(7) 0.044(6) -0.008(5) 0.005(5) -0.008(5)
O17 0.086(8) 0.055(6) 0.037(5) -0.001(4) -0.007(5) -0.019(5)
O18 0.081(8) 0.051(6) 0.042(5) -0.004(4) -0.011(5) -0.008(5)
O19 0.060(7) 0.055(6) 0.053(6) -0.003(4) -0.017(5) -0.016(5)
O20 0.065(7) 0.049(5) 0.050(6) 0.003(4) -0.018(5) -0.008(5)
Fe1 0.0853(17) 0.0577(13) 0.0393(11) 0.0021(9) -0.0079(10) -0.0115(11)
Fe2 0.0883(18) 0.0737(15) 0.0379(11) -0.0047(10) -0.0073(11) -0.0167(13)
Fe3 0.132(3) 0.132(3) 0.0574(16) 0.0417(17) -0.0267(17) -0.059(2)
Fe4 0.0692(18) 0.0823(18) 0.111(2) 0.0158(16) -0.0235(16) -0.0241(14)
Fe5 0.0900(18) 0.0611(13) 0.0498(12) -0.0112(10) 0.0011(12) -0.0205(12)
Fe6 0.0596(14) 0.0732(15) 0.0573(13) 0.0020(11) 0.0028(11) -0.0175(11)
Fe7 0.0632(14) 0.0681(13) 0.0337(10) 0.0069(9) -0.0056(9) -0.0175(11)
Fe8 0.0518(13) 0.0636(13) 0.0535(12) 0.0013(10) -0.0059(10) -0.0095(10)
Yb1 0.0578(4) 0.0533(4) 0.0385(3) -0.0042(3) -0.0004(3) -0.0128(3)
Yb2 0.0594(4) 0.0531(4) 0.0343(3) 0.0050(2) -0.0005(3) -0.0126(3)
Yb3 0.0540(4) 0.0587(4) 0.0344(3) -0.0028(3) -0.0039(3) -0.0063(3)
Yb4 0.0554(4) 0.0552(4) 0.0332(3) 0.0031(2) -0.0085(3) -0.0118(3)

loop_
_atom_type_symbol
_atom_type_description
_atom_type_scat_dispersion_real
_atom_type_scat_dispersion_imag
_atom_type_scat_source
C C 0.0033 0.0016 'International Tables Vol C Tables 4.2.6.8 and 6.1.1.4'
H H 0.0000 0.0000 'International Tables Vol C Tables 4.2.6.8 and 6.1.1.4'
O O 0.0106 0.0060 'International Tables Vol C Tables 4.2.6.8 and 6.1.1.4'
Fe Fe 0.3463 0.8444 'International Tables Vol C Tables 4.2.6.8 and 6.1.1.4'
Yb Yb -0.3850 5.5486 'International Tables Vol C Tables 4.2.6.8 and 6.1.1.4'

loop_
_geom_angle_atom_site_label_1
_geom_angle_atom_site_label_2
_geom_angle_atom_site_label_3
_geom_angle
_geom_angle_site_symmetry_1
_geom_angle_site_symmetry_3
_geom_angle_publ_flag
C2 C1 C6 118.3(16) . . ?
C2 C1 C7 124.2(14) . . ?
C6 C1 C7 117.5(15) . . ?
C3 C2 C1 121.8(17) . . ?
C2 C3 C4 119.8(19) . . ?
C3 C4 C5 118.2(18) . . ?
C6 C5 C4 119.8(18) . . ?
C5 C6 C1 121.9(17) . . ?
O5 C7 C8 123.6(15) . . ?
O5 C7 C1 118.6(14) . . ?
C8 C7 C1 117.8(14) . . ?
O5 C7 Yb1 33.5(7) . . ?
C8 C7 Yb1 93.2(10) . . ?
C1 C7 Yb1 145.4(10) . . ?
C9 C8 C7 121.1(15) . . ?
O6 C9 C8 128.1(15) . . ?
O6 C9 C10 114.8(14) . . ?
C8 C9 C10 117.0(15) . . ?
O6 C9 Yb1 32.7(7) . . ?
C8 C9 Yb1 96.8(10) . . ?
C10 C9 Yb1 143.9(11) . . ?
C14 C10 C11 105.3(13) . . ?
C14 C10 C9 123.5(15) . . ?
C11 C10 C9 131.3(15) . . ?
C14 C10 Fe1 70.0(9) . . ?
C11 C10 Fe1 70.2(9) . . ?
C9 C10 Fe1 123.8(9) . . ?
C12 C11 C10 108.8(15) . . ?
C12 C11 Fe1 70.5(10) . . ?
C10 C11 Fe1 67.7(9) . . ?
C13 C12 C11 108.0(16) . . ?
C13 C12 Fe1 69.1(10) . . ?
C11 C12 Fe1 69.8(10) . . ?
C12 C13 C14 111.6(16) . . ?
C12 C13 Fe1 72.0(10) . . ?
C14 C13 Fe1 70.3(8) . . ?
C13 C14 C10 106.2(16) . . ?
C13 C14 Fe1 68.9(9) . . ?
C10 C14 Fe1 68.2(8) . . ?
C16 C15 C19 106.4(18) . . ?
C16 C15 Fe1 68.2(10) . . ?
C19 C15 Fe1 69.1(11) . . ?
C15 C16 C17 113(2) . . ?
C15 C16 Fe1 71.9(10) . . ?
C17 C16 Fe1 70.9(10) . . ?
C16 C17 C18 103.2(19) . . ?
C16 C17 Fe1 68.3(10) . . ?
C18 C17 Fe1 67.9(12) . . ?
C19 C18 C17 109.1(19) . . ?
C19 C18 Fe1 70.6(12) . . ?
C17 C18 Fe1 69.7(13) . . ?
C18 C19 C15 109(2) . . ?
C18 C19 Fe1 69.1(14) . . ?
C15 C19 Fe1 70.3(11) . . ?
C25A C20 C21 114(3) . . ?
C25A C20 C26 125(3) . . ?
C21 C20 C26 121(2) . . ?
C25A C20 C25B 17(3) . . ?
C21 C20 C25B 117(3) . . ?
C26 C20 C25B 119(2) . . ?
C20 C21 C22 120(4) . . ?
C23 C22 C21 117(4) . . ?
C24A C23 C24B 26(3) . . ?
C24A C23 C22 122(5) . . ?
C24B C23 C22 116(4) . . ?
C23 C24A C25A 113(4) . . ?
C20 C25A C24A 133(4) . . ?
C25B C24B C23 119(5) . . ?
C24B C25B C20 118(4) . . ?
O7 C26 C27 124.6(15) . . ?
O7 C26 C20 116.0(15) . . ?
C27 C26 C20 119.4(15) . . ?
C26 C27 C28 124.8(15) . . ?
O8 C28 C27 121.0(16) . . ?
O8 C28 C29 115.8(15) . . ?
C27 C28 C29 123.0(14) . . ?
C33 C29 C30 108.0(16) . . ?
C33 C29 C28 125.0(14) . . ?
C30 C29 C28 127.0(18) . . ?
C33 C29 Fe2 69.8(11) . . ?
C30 C29 Fe2 70.6(11) . . ?
C28 C29 Fe2 124.0(12) . . ?
C31 C30 C29 106.5(18) . . ?
C31 C30 Fe2 69.5(12) . . ?
C29 C30 Fe2 68.9(10) . . ?
C30 C31 C32 109.9(16) . . ?
C30 C31 Fe2 70.8(10) . . ?
C32 C31 Fe2 70.5(12) . . ?
C33 C32 C31 105(2) . . ?
C33 C32 Fe2 69.0(11) . . ?
C31 C32 Fe2 68.8(11) . . ?
C32 C33 C29 110.2(16) . . ?
C32 C33 Fe2 71.4(11) . . ?
C29 C33 Fe2 70.1(10) . . ?
C35 C34 C38 108.7(17) . . ?
C35 C34 Fe2 70.8(10) . . ?
C38 C34 Fe2 69.5(13) . . ?
C34 C35 C36 108.1(19) . . ?
C34 C35 Fe2 70.0(11) . . ?
C36 C35 Fe2 70.2(9) . . ?
C37 C36 C35 106.6(18) . . ?
C37 C36 Fe2 68.8(11) . . ?
C35 C36 Fe2 69.3(9) . . ?
C38 C37 C36 109(2) . . ?
C38 C37 Fe2 70.4(13) . . ?
C36 C37 Fe2 71.2(12) . . ?
C37 C38 C34 107.2(18) . . ?
C37 C38 Fe2 70.0(14) . . ?
C34 C38 Fe2 69.9(13) . . ?
C44 C39 C40 116(3) . . ?
C44 C39 C45 118(2) . . ?
C40 C39 C45 125(2) . . ?
C39 C40 C41 123(4) . . ?
C42 C41 C40 119(5) . . ?
C41 C42 C43 120(5) . . ?
C42 C43 C44 122(4) . . ?
C39 C44 C43 118(3) . . ?
O9 C45 C46 122.5(16) . . ?
O9 C45 C39 116.8(17) . . ?
C46 C45 C39 120.7(16) . . ?
C45 C46 C47 125.0(8) . . ?
O10 C47 C46 125.4(5) . . ?
O10 C47 C48 114.0(5) . . ?
C46 C47 C48 120.5 . . ?
C49 C48 C52 108.5 . . ?
C49 C48 C47 128.3 . . ?
C52 C48 C47 122.5 . . ?
C49 C48 Fe3 68.80(11) . . ?
C52 C48 Fe3 69.58(13) . . ?
C47 C48 Fe3 119.87(11) . . ?
C48 C49 C50 102.1 . . ?
C48 C49 Fe3 70.16(9) . . ?
C50 C49 Fe3 67.13(11) . . ?
C51 C50 C49 116.1 . . ?
C51 C50 Fe3 76.97(13) . . ?
C49 C50 Fe3 69.14(13) . . ?
C50 C51 C52 101.6 . . ?
C50 C51 Fe3 64.04(12) . . ?
C52 C51 Fe3 66.06(8) . . ?
C51 C52 C48 111.7 . . ?
C51 C52 Fe3 73.90(10) . . ?
C48 C52 Fe3 68.47(13) . . ?
C57 C53 C54 110.2 . . ?
C57 C53 Fe3 69.34(13) . . ?
C54 C53 Fe3 72.06(12) . . ?
C53 C54 C55 107.8 . . ?
C53 C54 Fe3 67.51(12) . . ?
C55 C54 Fe3 68.62(8) . . ?
C56 C55 C54 102.1 . . ?
C56 C55 Fe3 67.94(13) . . ?
C54 C55 Fe3 66.99(10) . . ?
C57 C56 C55 108.9 . . ?
C57 C56 Fe3 66.50(11) . . ?
C55 C56 Fe3 70.88(12) . . ?
C53 C57 C56 110.8 . . ?
C53 C57 Fe3 71.08(12) . . ?
C56 C57 Fe3 71.33(9) . . ?
C63 C58 C59 118.5 . . ?
C63 C58 C64 120.7 . . ?
C59 C58 C64 120.7 . . ?
C58 C59 C60 120.7 . . ?
C59 C60 C61 118.4 . . ?
C62 C61 C60 119.1 . . ?
C61 C62 C63 122.4 . . ?
C58 C63 C62 120.6 . . ?
O11 C64 C65 125.0(5) . . ?
O11 C64 C58 113.9(5) . . ?
C65 C64 C58 121.1 . . ?
C66 C65 C64 122.8 . . ?
O12 C66 C65 125.7(5) . . ?
O12 C66 C67 115.9(5) . . ?
C65 C66 C67 118.4 . . ?
O12 C66 Yb2 29.5(5) . . ?
C65 C66 Yb2 96.4 . . ?
C67 C66 Yb2 145.2 . . ?
C68 C67 C71 108.0 . . ?
C68 C67 C66 127.0 . . ?
C71 C67 C66 124.7 . . ?
C68 C67 Fe4 69.71(11) . . ?
C71 C67 Fe4 70.99(10) . . ?
C66 C67 Fe4 120.47(10) . . ?
C67 C68 C69 107.9 . . ?
C67 C68 Fe4 69.47(10) . . ?
C69 C68 Fe4 70.36(10) . . ?
C70 C69 C68 108.3 . . ?
C70 C69 Fe4 68.87(10) . . ?
C68 C69 Fe4 67.55(10) . . ?
C69 C70 C71 108.4 . . ?
C69 C70 Fe4 70.76(11) . . ?
C71 C70 Fe4 70.92(9) . . ?
C70 C71 C67 107.1 . . ?
C70 C71 Fe4 67.99(10) . . ?
C67 C71 Fe4 66.88(10) . . ?
C76 C72 C73 104.3 . . ?
C76 C72 Fe4 68.79(11) . . ?
C73 C72 Fe4 67.02(10) . . ?
C74 C73 C72 101.8 . . ?
C74 C73 Fe4 69.28(10) . . ?
C72 C73 Fe4 66.15(10) . . ?
C73 C74 C75 114.7 . . ?
C73 C74 Fe4 70.80(10) . . ?
C75 C74 Fe4 71.71(11) . . ?
C76 C75 C74 107.3 . . ?
C76 C75 Fe4 68.18(10) . . ?
C74 C75 Fe4 67.37(9) . . ?
C75 C76 C72 111.8 . . ?
C75 C76 Fe4 72.80(9) . . ?
C72 C76 Fe4 69.30(10) . . ?
C78 C77 C82 117.4 . . ?
C78 C77 C83 119.9 . . ?
C82 C77 C83 122.6 . . ?
C77 C78 C79 122.4 . . ?
C80 C79 C78 116.5 . . ?
C81 C80 C79 122.8 . . ?
C80 C81 C82 120.7 . . ?
C81 C82 C77 120.2 . . ?
O13 C83 C84 125.0(5) . . ?
O13 C83 C77 115.9(5) . . ?
C84 C83 C77 119.0 . . ?
C83 C84 C85 121.3 . . ?
O14 C85 C84 125.6(5) . . ?
O14 C85 C86 114.2(5) . . ?
C84 C85 C86 120.1 . . ?
C87 C86 C90 110.4 . . ?
C87 C86 C85 124.1 . . ?
C90 C86 C85 125.1 . . ?
C87 C86 Fe5 69.53(10) . . ?
C90 C86 Fe5 69.39(9) . . ?
C85 C86 Fe5 122.01(9) . . ?
C86 C87 C88 106.5 . . ?
C86 C87 Fe5 69.71(9) . . ?
C88 C87 Fe5 71.04(8) . . ?
C89 C88 C87 109.8 . . ?
C89 C88 Fe5 70.31(9) . . ?
C87 C88 Fe5 68.50(8) . . ?
C88 C89 C90 110.0 . . ?
C88 C89 Fe5 71.00(9) . . ?
C90 C89 Fe5 68.28(8) . . ?
C86 C90 C89 103.1 . . ?
C86 C90 Fe5 69.06(9) . . ?
C89 C90 Fe5 69.59(9) . . ?
C95 C91 C92 108.8 . . ?
C95 C91 Fe5 70.89(9) . . ?
C92 C91 Fe5 69.68(9) . . ?
C91 C92 C93 107.2 . . ?
C91 C92 Fe5 68.84(9) . . ?
C93 C92 Fe5 69.67(8) . . ?
C94 C93 C92 107.5 . . ?
C94 C93 Fe5 69.66(9) . . ?
C92 C93 Fe5 68.44(8) . . ?
C93 C94 C95 109.9 . . ?
C93 C94 Fe5 70.42(9) . . ?
C95 C94 Fe5 69.98(9) . . ?
C91 C95 C94 106.6 . . ?
C91 C95 Fe5 68.21(8) . . ?
C94 C95 Fe5 68.68(8) . . ?
C101 C96 C97 118.6 . . ?
C101 C96 C102 123.1 . . ?
C97 C96 C102 118.3 . . ?
C98 C97 C96 119.7 . . ?
C99 C98 C97 121.0 . . ?
C100 C99 C98 119.8 . . ?
C99 C100 C101 121.9 . . ?
C96 C101 C100 119.0 . . ?
O15 C102 C103 126.8(5) . . ?
O15 C102 C96 112.7(5) . . ?
C103 C102 C96 120.3 . . ?
O15 C102 Yb3 33.5(5) . . ?
C103 C102 Yb3 95.8 . . ?
C96 C102 Yb3 142.6 . . ?
C102 C103 C104 123.0 . . ?
O16 C104 C103 123.4(5) . . ?
O16 C104 C105 116.7(5) . . ?
C103 C104 C105 119.9 . . ?
O16 C104 Yb3 29.1(5) . . ?
C103 C104 Yb3 94.7 . . ?
C105 C104 Yb3 145.2 . . ?
C106 C105 C109 107.6 . . ?
C106 C105 C104 124.0 . . ?
C109 C105 C104 128.4 . . ?
C106 C105 Fe6 70.11(9) . . ?
C109 C105 Fe6 71.58(8) . . ?
C104 C105 Fe6 123.28(8) . . ?
C105 C106 C107 108.9 . . ?
C105 C106 Fe6 68.30(9) . . ?
C107 C106 Fe6 70.82(8) . . ?
C108 C107 C106 106.1 . . ?
C108 C107 Fe6 69.06(8) . . ?
C106 C107 Fe6 67.10(8) . . ?
C109 C108 C107 108.6 . . ?
C109 C108 Fe6 69.91(9) . . ?
C107 C108 Fe6 69.48(9) . . ?
C108 C109 C105 108.7 . . ?
C108 C109 Fe6 69.86(9) . . ?
C105 C109 Fe6 66.42(8) . . ?
C111 C110 C114 109.0 . . ?
C111 C110 Fe6 70.69(9) . . ?
C114 C110 Fe6 69.40(8) . . ?
C110 C111 C112 107.5 . . ?
C110 C111 Fe6 69.76(9) . . ?
C112 C111 Fe6 69.92(8) . . ?
C113 C112 C111 107.3 . . ?
C113 C112 Fe6 69.48(8) . . ?
C111 C112 Fe6 68.64(8) . . ?
C112 C113 C114 107.1 . . ?
C112 C113 Fe6 70.77(9) . . ?
C114 C113 Fe6 68.40(9) . . ?
C110 C114 C113 109.1 . . ?
C110 C114 Fe6 70.69(8) . . ?
C113 C114 Fe6 70.60(9) . . ?
C120 C115 C116 119.9 . . ?
C120 C115 C121 123.6 . . ?
C116 C115 C121 116.5 . . ?
C117 C116 C115 118.9 . . ?
C116 C117 C118 120.9 . . ?
C119 C118 C117 119.6 . . ?
C118 C119 C120 121.2 . . ?
C115 C120 C119 119.0 . . ?
O17 C121 C122 125.7(4) . . ?
O17 C121 C115 117.1(4) . . ?
C122 C121 C115 117.2 . . ?
C123 C122 C121 123.2 . . ?
O18 C123 C122 124.9(4) . . ?
O18 C123 C124 115.5(4) . . ?
C122 C123 C124 119.6 . . ?
C128 C124 C125 111.2 . . ?
C128 C124 C123 123.3 . . ?
C125 C124 C123 125.5 . . ?
C128 C124 Fe7 72.06(9) . . ?
C125 C124 Fe7 70.02(8) . . ?
C123 C124 Fe7 124.60(8) . . ?
C124 C125 C126 105.1 . . ?
C124 C125 Fe7 67.76(8) . . ?
C126 C125 Fe7 69.91(7) . . ?
C127 C126 C125 107.7 . . ?
C127 C126 Fe7 69.69(8) . . ?
C125 C126 Fe7 68.18(8) . . ?
C126 C127 C128 109.6 . . ?
C126 C127 Fe7 69.78(8) . . ?
C128 C127 Fe7 69.63(7) . . ?
C124 C128 C127 106.4 . . ?
C124 C128 Fe7 67.67(8) . . ?
C127 C128 Fe7 69.34(7) . . ?
C133 C129 C130 107.4 . . ?
C133 C129 Fe7 69.80(8) . . ?
C130 C129 Fe7 69.30(8) . . ?
C131 C130 C129 108.0 . . ?
C131 C130 Fe7 70.39(7) . . ?
C129 C130 Fe7 69.79(7) . . ?
C132 C131 C130 107.1 . . ?
C132 C131 Fe7 68.99(8) . . ?
C130 C131 Fe7 68.95(8) . . ?
C133 C132 C131 108.0 . . ?
C133 C132 Fe7 69.87(7) . . ?
C131 C132 Fe7 70.39(8) . . ?
C129 C133 C132 109.5 . . ?
C129 C133 Fe7 70.30(8) . . ?
C132 C133 Fe7 69.91(7) . . ?
C139 C134 C135 118.2 . . ?
C139 C134 C140 121.6 . . ?
C135 C134 C140 120.3 . . ?
C136 C135 C134 118.6 . . ?
C137 C136 C135 121.8 . . ?
C136 C137 C138 119.8 . . ?
C139 C138 C137 119.3 . . ?
C138 C139 C134 122.3 . . ?
O19 C140 C141 125.6(4) . . ?
O19 C140 C134 114.6(4) . . ?
C141 C140 C134 119.8 . . ?
C140 C141 C142 123.1 . . ?
O20 C142 C141 124.2(5) . . ?
O20 C142 C143 114.6(5) . . ?
C141 C142 C143 121.1 . . ?
C144 C143 C147 107.9 . . ?
C144 C143 C142 127.9 . . ?
C147 C143 C142 124.1 . . ?
C144 C143 Fe8 69.16(8) . . ?
C147 C143 Fe8 70.18(8) . . ?
C142 C143 Fe8 122.91(8) . . ?
C143 C144 C145 108.1 . . ?
C143 C144 Fe8 69.09(8) . . ?
C145 C144 Fe8 70.87(8) . . ?
C146 C145 C144 107.1 . . ?
C146 C145 Fe8 69.82(8) . . ?
C144 C145 Fe8 67.69(8) . . ?
C145 C146 C147 110.3 . . ?
C145 C146 Fe8 70.02(8) . . ?
C147 C146 Fe8 69.20(8) . . ?
C146 C147 C143 106.6 . . ?
C146 C147 Fe8 70.12(8) . . ?
C143 C147 Fe8 68.04(8) . . ?
C149 C148 C152 111.0 . . ?
C149 C148 Fe8 72.30(8) . . ?
C152 C148 Fe8 70.29(8) . . ?
C148 C149 C150 108.4 . . ?
C148 C149 Fe8 69.88(8) . . ?
C150 C149 Fe8 69.63(8) . . ?
C151 C150 C149 108.8 . . ?
C151 C150 Fe8 70.23(8) . . ?
C149 C150 Fe8 69.10(8) . . ?
C150 C151 C152 107.9 . . ?
C150 C151 Fe8 70.38(8) . . ?
C152 C151 Fe8 69.36(8) . . ?
C151 C152 C148 103.8 . . ?
C151 C152 Fe8 68.98(8) . . ?
C148 C152 Fe8 67.40(8) . . ?
C158 C153 C154 120.2 . . ?
C158 C153 C159 120.2 . . ?
C154 C153 C159 118.0 . . ?
C155 C154 C153 120.1 . . ?
C154 C155 C156 119.7 . . ?
C155 C156 C157 120.2 . . ?
C158 C157 C156 120.1 . . ?
C157 C158 C153 119.7 . . ?
C161 C160 C165 120.0 . . ?
C161 C160 C166 121(2) . . ?
C165 C160 C166 119(2) . . ?
C162 C161 C160 120.0 . . ?
C161 C162 C163 120.0 . . ?
C164 C163 C162 120.0 . . ?
C165 C164 C163 120.0 . . ?
C164 C165 C160 120.0 . . ?
C173 C167 C168 120.7 . . ?
C173 C167 C172 119.1 . . ?
C168 C167 C172 120.0 . . ?
C167 C168 C169 120.0 . . ?
C170 C169 C168 120.0 . . ?
C169 C170 C171 120.0 . . ?
C170 C171 C172 120.0 . . ?
C171 C172 C167 120.0 . . ?
C175 C174 C179 120.0 . . ?
C175 C174 C180 124.4 . . ?
C179 C174 C180 114.5 . . ?
C176 C175 C174 120.0 . . ?
C177 C176 C175 120.0 . . ?
C176 C177 C178 120.0 . . ?
C179 C178 C177 120.0 . . ?
C178 C179 C174 120.0 . . ?
C182 C181 C186 116.1 . . ?
C182 C181 C187 122.1 . . ?
C186 C181 C187 121.7 . . ?
C181 C182 C183 116.2 . . ?
C184 C183 C182 120.2 . . ?
C183 C184 C185 127.9 . . ?
C186 C185 C184 113.6 . . ?
C185 C186 C181 126.0 . . ?
C189 C188 C193 125.9 . . ?
C189 C188 C194 118.4 . . ?
C193 C188 C194 115.5 . . ?
C188 C189 C190 116.9 . . ?
C191 C190 C189 116.3 . . ?
C190 C191 C192 123.6 . . ?
C193 C192 C191 125.4 . . ?
C192 C193 C188 111.2 . . ?
Yb2 O1 Yb3 107.3(4) . . ?
Yb2 O1 Yb1 106.1(4) . . ?
Yb3 O1 Yb1 104.4(3) . . ?
Yb4 O2 Yb2 108.9(4) . . ?
Yb4 O2 Yb1 99.4(3) . . ?
Yb2 O2 Yb1 106.1(4) . . ?
Yb3 O3 Yb4 104.1(3) . . ?
Yb3 O3 Yb2 105.0(4) . . ?
Yb4 O3 Yb2 106.8(4) . . ?
Yb1 O4 Yb3 108.1(3) . . ?
Yb1 O4 Yb4 101.7(4) . . ?
Yb3 O4 Yb4 105.4(4) . . ?
C7 O5 Yb1 129.2(9) . . ?
C9 O6 Yb1 129.4(10) . . ?
C26 O7 Yb1 134.6(10) . . ?
C28 O8 Yb1 136.2(11) . . ?
C45 O9 Yb2 134.2(11) . . ?
C47 O10 Yb2 130.6(8) . . ?
C64 O11 Yb2 133.2(8) . . ?
C66 O12 Yb2 134.4(7) . . ?
C83 O13 Yb3 135.3(7) . . ?
C85 O14 Yb3 134.3(7) . . ?
C102 O15 Yb3 128.6(8) . . ?
C104 O16 Yb3 135.0(8) . . ?
C121 O17 Yb4 128.2(6) . . ?
C121 O17 Yb1 139.4(7) . . ?
Yb4 O17 Yb1 85.7(3) . . ?
C123 O18 Yb4 133.5(6) . . ?
C140 O19 Yb4 135.3(7) . . ?
C142 O20 Yb4 135.3(6) . . ?
C10 Fe1 C16 125.1(7) . . ?
C10 Fe1 C13 69.1(6) . . ?
C16 Fe1 C13 157.7(7) . . ?
C10 Fe1 C18 152.7(10) . . ?
C16 Fe1 C18 68.2(10) . . ?
C13 Fe1 C18 107.5(9) . . ?
C10 Fe1 C14 41.8(6) . . ?
C16 Fe1 C14 161.1(7) . . ?
C13 Fe1 C14 40.8(6) . . ?
C18 Fe1 C14 117.8(10) . . ?
C10 Fe1 C19 117.9(8) . . ?
C16 Fe1 C19 67.5(8) . . ?
C13 Fe1 C19 124.3(9) . . ?
C18 Fe1 C19 40.3(9) . . ?
C14 Fe1 C19 104.7(8) . . ?
C10 Fe1 C11 42.2(6) . . ?
C16 Fe1 C11 111.0(8) . . ?
C13 Fe1 C11 66.3(8) . . ?
C18 Fe1 C11 162.9(9) . . ?
C14 Fe1 C11 68.9(7) . . ?
C19 Fe1 C11 156.5(8) . . ?
C10 Fe1 C17 162.6(9) . . ?
C16 Fe1 C17 40.8(8) . . ?
C13 Fe1 C17 121.1(7) . . ?
C18 Fe1 C17 42.4(9) . . ?
C14 Fe1 C17 154.9(8) . . ?
C19 Fe1 C17 69.7(9) . . ?
C11 Fe1 C17 125.6(8) . . ?
C10 Fe1 C12 69.6(7) . . ?
C16 Fe1 C12 124.6(8) . . ?
C13 Fe1 C12 38.9(7) . . ?
C18 Fe1 C12 125.7(9) . . ?
C14 Fe1 C12 68.1(7) . . ?
C19 Fe1 C12 160.6(8) . . ?
C11 Fe1 C12 39.7(7) . . ?
C17 Fe1 C12 108.6(8) . . ?
C10 Fe1 C15 105.7(7) . . ?
C16 Fe1 C15 39.9(7) . . ?
C13 Fe1 C15 160.9(8) . . ?
C18 Fe1 C15 68.3(8) . . ?
C14 Fe1 C15 123.2(7) . . ?
C19 Fe1 C15 40.6(8) . . ?
C11 Fe1 C15 122.8(7) . . ?
C17 Fe1 C15 69.3(8) . . ?
C12 Fe1 C15 158.3(8) . . ?
C37 Fe2 C33 132.8(9) . . ?
C37 Fe2 C29 172.1(8) . . ?
C33 Fe2 C29 40.1(7) . . ?
C37 Fe2 C38 39.6(8) . . ?
C33 Fe2 C38 109.5(8) . . ?
C29 Fe2 C38 134.3(8) . . ?
C37 Fe2 C34 67.0(9) . . ?
C33 Fe2 C34 115.9(7) . . ?
C29 Fe2 C34 111.6(8) . . ?
C38 Fe2 C34 40.6(9) . . ?
C37 Fe2 C31 115.2(9) . . ?
C33 Fe2 C31 66.8(7) . . ?
C29 Fe2 C31 67.0(7) . . ?
C38 Fe2 C31 144.2(10) . . ?
C34 Fe2 C31 174.4(10) . . ?
C37 Fe2 C35 67.4(8) . . ?
C33 Fe2 C35 146.3(7) . . ?
C29 Fe2 C35 116.9(8) . . ?
C38 Fe2 C35 67.3(9) . . ?
C34 Fe2 C35 39.2(7) . . ?
C31 Fe2 C35 136.0(8) . . ?
C37 Fe2 C30 145.7(8) . . ?
C33 Fe2 C30 67.6(8) . . ?
C29 Fe2 C30 40.5(6) . . ?
C38 Fe2 C30 174.6(8) . . ?
C34 Fe2 C30 135.8(9) . . ?
C31 Fe2 C30 39.7(8) . . ?
C35 Fe2 C30 112.3(8) . . ?
C37 Fe2 C36 40.0(9) . . ?
C33 Fe2 C36 171.9(9) . . ?
C29 Fe2 C36 147.4(9) . . ?
C38 Fe2 C36 67.2(9) . . ?
C34 Fe2 C36 66.9(8) . . ?
C31 Fe2 C36 111.2(8) . . ?
C35 Fe2 C36 40.4(7) . . ?
C30 Fe2 C36 116.4(9) . . ?
C37 Fe2 C32 108.7(10) . . ?
C33 Fe2 C32 39.6(7) . . ?
C29 Fe2 C32 67.6(9) . . ?
C38 Fe2 C32 112.7(10) . . ?
C34 Fe2 C32 144.3(8) . . ?
C31 Fe2 C32 40.8(8) . . ?
C35 Fe2 C32 174.1(7) . . ?
C30 Fe2 C32 68.2(9) . . ?
C36 Fe2 C32 133.8(8) . . ?
C57 Fe3 C50 143.5(2) . . ?
C57 Fe3 C53 39.58(8) . . ?
C50 Fe3 C53 176.3(2) . . ?
C57 Fe3 C49 172.3(2) . . ?
C50 Fe3 C49 43.72(9) . . ?
C53 Fe3 C49 133.1(2) . . ?
C57 Fe3 C48 133.54(17) . . ?
C50 Fe3 C48 68.49(13) . . ?
C53 Fe3 C48 107.85(15) . . ?
C49 Fe3 C48 41.04(8) . . ?
C57 Fe3 C52 109.1(2) . . ?
C50 Fe3 C52 65.88(12) . . ?
C53 Fe3 C52 111.96(16) . . ?
C49 Fe3 C52 70.21(13) . . ?
C48 Fe3 C52 41.95(7) . . ?
C57 Fe3 C56 42.18(9) . . ?
C50 Fe3 C56 114.30(16) . . ?
C53 Fe3 C56 69.39(13) . . ?
C49 Fe3 C56 143.37(18) . . ?
C48 Fe3 C56 175.6(2) . . ?
C52 Fe3 C56 135.2(2) . . ?
C57 Fe3 C54 67.93(13) . . ?
C50 Fe3 C54 139.5(2) . . ?
C53 Fe3 C54 40.43(8) . . ?
C49 Fe3 C54 107.6(2) . . ?
C48 Fe3 C54 110.56(19) . . ?
C52 Fe3 C54 141.33(17) . . ?
C56 Fe3 C54 69.80(12) . . ?
C57 Fe3 C55 70.99(13) . . ?
C50 Fe3 C55 110.40(15) . . ?
C53 Fe3 C55 72.00(13) . . ?
C49 Fe3 C55 110.6(2) . . ?
C48 Fe3 C55 142.0(2) . . ?
C52 Fe3 C55 174.2(2) . . ?
C56 Fe3 C55 41.18(7) . . ?
C54 Fe3 C55 44.40(8) . . ?
C57 Fe3 C51 112.9(2) . . ?
C50 Fe3 C51 38.99(7) . . ?
C53 Fe3 C51 141.1(2) . . ?
C49 Fe3 C51 71.72(13) . . ?
C48 Fe3 C51 69.96(12) . . ?
C52 Fe3 C51 40.04(7) . . ?
C56 Fe3 C51 109.81(19) . . ?
C54 Fe3 C51 178.3(2) . . ?
C55 Fe3 C51 134.27(16) . . ?
C67 Fe4 C68 40.82(7) . . ?
C67 Fe4 C70 70.66(12) . . ?
C68 Fe4 C70 70.24(12) . . ?
C67 Fe4 C76 126.01(18) . . ?
C68 Fe4 C76 162.96(19) . . ?
C70 Fe4 C76 119.50(18) . . ?
C67 Fe4 C74 152.5(2) . . ?
C68 Fe4 C74 119.07(18) . . ?
C70 Fe4 C74 126.66(17) . . ?
C76 Fe4 C74 67.96(12) . . ?
C67 Fe4 C72 103.47(15) . . ?
C68 Fe4 C72 123.19(18) . . ?
C70 Fe4 C72 152.95(19) . . ?
C76 Fe4 C72 41.91(8) . . ?
C74 Fe4 C72 70.47(12) . . ?
C67 Fe4 C69 69.50(12) . . ?
C68 Fe4 C69 42.09(8) . . ?
C70 Fe4 C69 40.37(7) . . ?
C76 Fe4 C69 153.91(19) . . ?
C74 Fe4 C69 108.56(16) . . ?
C72 Fe4 C69 163.6(2) . . ?
C67 Fe4 C73 116.23(17) . . ?
C68 Fe4 C73 101.98(16) . . ?
C70 Fe4 C73 159.8(2) . . ?
C76 Fe4 C73 73.20(12) . . ?
C74 Fe4 C73 39.92(6) . . ?
C72 Fe4 C73 46.83(8) . . ?
C69 Fe4 C73 121.81(18) . . ?
C67 Fe4 C71 42.13(7) . . ?
C68 Fe4 C71 69.38(12) . . ?
C70 Fe4 C71 41.09(7) . . ?
C76 Fe4 C71 107.93(16) . . ?
C74 Fe4 C71 164.5(2) . . ?
C72 Fe4 C71 117.18(17) . . ?
C69 Fe4 C71 68.13(11) . . ?
C73 Fe4 C71 155.00(19) . . ?
C67 Fe4 C75 163.4(2) . . ?
C68 Fe4 C75 155.55(19) . . ?
C70 Fe4 C75 108.65(16) . . ?
C76 Fe4 C75 39.02(7) . . ?
C74 Fe4 C75 40.91(7) . . ?
C72 Fe4 C75 69.27(12) . . ?
C69 Fe4 C75 121.33(17) . . ?
C73 Fe4 C75 70.41(11) . . ?
C71 Fe4 C75 126.71(18) . . ?
C87 Fe5 C86 40.77(6) . . ?
C87 Fe5 C91 116.22(14) . . ?
C86 Fe5 C91 108.87(13) . . ?
C87 Fe5 C90 70.48(9) . . ?
C86 Fe5 C90 41.55(6) . . ?
C91 Fe5 C90 129.52(16) . . ?
C87 Fe5 C92 107.51(15) . . ?
C86 Fe5 C92 130.63(15) . . ?
C91 Fe5 C92 41.48(6) . . ?
C90 Fe5 C92 169.60(17) . . ?
C87 Fe5 C89 67.67(9) . . ?
C86 Fe5 C89 67.90(9) . . ?
C91 Fe5 C89 170.50(18) . . ?
C90 Fe5 C89 42.13(6) . . ?
C92 Fe5 C89 147.37(17) . . ?
C87 Fe5 C94 168.13(18) . . ?
C86 Fe5 C94 149.86(18) . . ?
C91 Fe5 C94 69.08(10) . . ?
C90 Fe5 C94 115.19(15) . . ?
C92 Fe5 C94 68.84(9) . . ?
C89 Fe5 C94 108.90(14) . . ?
C87 Fe5 C88 40.46(6) . . ?
C86 Fe5 C88 67.27(9) . . ?
C91 Fe5 C88 149.49(17) . . ?
C90 Fe5 C88 69.01(9) . . ?
C92 Fe5 C88 116.50(16) . . ?
C89 Fe5 C88 38.69(6) . . ?
C94 Fe5 C88 130.01(15) . . ?
C87 Fe5 C93 130.04(17) . . ?
C86 Fe5 C93 169.82(18) . . ?
C91 Fe5 C93 69.83(9) . . ?
C90 Fe5 C93 146.96(16) . . ?
C92 Fe5 C93 41.89(6) . . ?
C89 Fe5 C93 115.00(14) . . ?
C94 Fe5 C93 39.91(5) . . ?
C88 Fe5 C93 108.41(14) . . ?
C87 Fe5 C95 149.25(16) . . ?
C86 Fe5 C95 117.04(15) . . ?
C91 Fe5 C95 40.90(6) . . ?
C90 Fe5 C95 106.88(15) . . ?
C92 Fe5 C95 69.33(9) . . ?
C89 Fe5 C95 131.63(16) . . ?
C94 Fe5 C95 41.34(6) . . ?
C88 Fe5 C95 168.88(17) . . ?
C93 Fe5 C95 69.03(9) . . ?
C105 Fe6 C106 41.59(6) . . ?
C105 Fe6 C114 116.96(15) . . ?
C106 Fe6 C114 150.23(16) . . ?
C105 Fe6 C108 70.28(10) . . ?
C106 Fe6 C108 70.05(10) . . ?
C114 Fe6 C108 129.18(15) . . ?
C105 Fe6 C109 41.99(6) . . ?
C106 Fe6 C109 69.40(10) . . ?
C114 Fe6 C109 109.23(14) . . ?
C108 Fe6 C109 40.24(6) . . ?
C105 Fe6 C107 70.76(10) . . ?
C106 Fe6 C107 42.08(6) . . ?
C114 Fe6 C107 167.21(16) . . ?
C108 Fe6 C107 41.46(6) . . ?
C109 Fe6 C107 68.97(9) . . ?
C105 Fe6 C110 107.88(14) . . ?
C106 Fe6 C110 117.22(14) . . ?
C114 Fe6 C110 39.91(6) . . ?
C108 Fe6 C110 167.60(17) . . ?
C109 Fe6 C110 130.56(16) . . ?
C107 Fe6 C110 150.48(16) . . ?
C105 Fe6 C111 128.23(14) . . ?
C106 Fe6 C111 107.63(13) . . ?
C114 Fe6 C111 67.22(9) . . ?
C108 Fe6 C111 150.84(17) . . ?
C109 Fe6 C111 168.04(17) . . ?
C107 Fe6 C111 117.13(15) . . ?
C110 Fe6 C111 39.55(5) . . ?
C105 Fe6 C113 150.57(17) . . ?
C106 Fe6 C113 166.98(18) . . ?
C114 Fe6 C113 41.00(6) . . ?
C108 Fe6 C113 107.11(13) . . ?
C109 Fe6 C113 117.16(14) . . ?
C107 Fe6 C113 127.60(15) . . ?
C110 Fe6 C113 68.13(10) . . ?
C111 Fe6 C113 68.30(10) . . ?
C105 Fe6 C112 167.97(16) . . ?
C106 Fe6 C112 129.20(16) . . ?
C114 Fe6 C112 67.55(10) . . ?
C108 Fe6 C112 116.42(14) . . ?
C109 Fe6 C112 149.21(15) . . ?
C107 Fe6 C112 107.11(14) . . ?
C110 Fe6 C112 67.83(9) . . ?
C111 Fe6 C112 41.44(6) . . ?
C113 Fe6 C112 39.75(6) . . ?
C124 Fe7 C125 42.22(6) . . ?
C124 Fe7 C127 68.22(10) . . ?
C125 Fe7 C127 69.55(10) . . ?
C124 Fe7 C126 69.55(10) . . ?
C125 Fe7 C126 41.91(6) . . ?
C127 Fe7 C126 40.53(6) . . ?
C124 Fe7 C128 40.27(6) . . ?
C125 Fe7 C128 70.21(10) . . ?
C127 Fe7 C128 41.04(6) . . ?
C126 Fe7 C128 69.36(10) . . ?
C124 Fe7 C130 123.47(14) . . ?
C125 Fe7 C130 107.17(14) . . ?
C127 Fe7 C130 159.91(14) . . ?
C126 Fe7 C130 123.96(14) . . ?
C128 Fe7 C130 158.17(14) . . ?
C124 Fe7 C133 127.21(13) . . ?
C125 Fe7 C133 164.48(14) . . ?
C127 Fe7 C133 120.40(14) . . ?
C126 Fe7 C133 153.22(15) . . ?
C128 Fe7 C133 108.69(13) . . ?
C130 Fe7 C133 67.77(9) . . ?
C124 Fe7 C132 161.88(16) . . ?
C125 Fe7 C132 153.32(14) . . ?
C127 Fe7 C132 105.29(12) . . ?
C126 Fe7 C132 117.27(12) . . ?
C128 Fe7 C132 123.92(15) . . ?
C130 Fe7 C132 68.28(9) . . ?
C133 Fe7 C132 40.22(6) . . ?
C124 Fe7 C129 110.74(12) . . ?
C125 Fe7 C129 126.81(14) . . ?
C127 Fe7 C129 156.19(16) . . ?
C126 Fe7 C129 163.15(16) . . ?
C128 Fe7 C129 122.46(12) . . ?
C130 Fe7 C129 40.91(6) . . ?
C133 Fe7 C129 39.90(5) . . ?
C132 Fe7 C129 67.97(9) . . ?
C124 Fe7 C131 157.18(16) . . ?
C125 Fe7 C131 118.68(13) . . ?
C127 Fe7 C131 122.25(12) . . ?
C126 Fe7 C131 104.48(11) . . ?
C128 Fe7 C131 159.96(15) . . ?
C130 Fe7 C131 40.66(6) . . ?
C133 Fe7 C131 67.78(9) . . ?
C132 Fe7 C131 40.62(6) . . ?
C129 Fe7 C131 68.41(9) . . ?
C143 Fe8 C144 41.75(6) . . ?
C143 Fe8 C148 110.50(14) . . ?
C144 Fe8 C148 131.67(15) . . ?
C143 Fe8 C147 41.78(6) . . ?
C144 Fe8 C147 70.09(9) . . ?
C148 Fe8 C147 118.72(14) . . ?
C143 Fe8 C146 68.91(9) . . ?
C144 Fe8 C146 68.63(8) . . ?
C148 Fe8 C146 150.65(16) . . ?
C147 Fe8 C146 40.69(5) . . ?
C143 Fe8 C145 69.79(9) . . ?
C144 Fe8 C145 41.44(5) . . ?
C148 Fe8 C145 169.12(16) . . ?
C147 Fe8 C145 69.20(8) . . ?
C146 Fe8 C145 40.16(5) . . ?
C143 Fe8 C149 129.59(15) . . ?
C144 Fe8 C149 168.08(16) . . ?
C148 Fe8 C149 37.8 . . ?
C147 Fe8 C149 108.62(13) . . ?
C146 Fe8 C149 118.61(14) . . ?
C145 Fe8 C149 150.05(16) . . ?
C143 Fe8 C151 151.90(16) . . ?
C144 Fe8 C151 116.26(14) . . ?
C148 Fe8 C151 69.09(8) . . ?
C147 Fe8 C151 164.12(16) . . ?
C146 Fe8 C151 125.87(15) . . ?
C145 Fe8 C151 105.28(13) . . ?
C149 Fe8 C151 68.30(8) . . ?
C143 Fe8 C150 168.10(17) . . ?
C144 Fe8 C150 148.71(16) . . ?
C148 Fe8 C150 66.79(8) . . ?
C147 Fe8 C150 128.20(15) . . ?
C146 Fe8 C150 107.39(13) . . ?
C145 Fe8 C150 115.21(14) . . ?
C149 Fe8 C150 41.27(5) . . ?
C151 Fe8 C150 39.39(5) . . ?
C143 Fe8 C152 118.43(14) . . ?
C144 Fe8 C152 107.33(13) . . ?
C148 Fe8 C152 42.30(5) . . ?
C147 Fe8 C152 153.17(16) . . ?
C146 Fe8 C152 164.95(16) . . ?
C145 Fe8 C152 127.40(15) . . ?
C149 Fe8 C152 68.16(8) . . ?
C151 Fe8 C152 41.66(5) . . ?
C150 Fe8 C152 68.06(8) . . ?
O6 Yb1 O8 97.5(4) . . ?
O6 Yb1 O7 87.6(4) . . ?
O8 Yb1 O7 75.2(4) . . ?
O6 Yb1 O5 75.8(4) . . ?
O8 Yb1 O5 73.4(3) . . ?
O7 Yb1 O5 141.9(4) . . ?
O6 Yb1 O4 102.6(3) . . ?
O8 Yb1 O4 138.5(4) . . ?
O7 Yb1 O4 140.9(4) . . ?
O5 Yb1 O4 76.8(3) . . ?
O6 Yb1 O2 135.0(3) . . ?
O8 Yb1 O2 114.2(3) . . ?
O7 Yb1 O2 71.9(4) . . ?
O5 Yb1 O2 141.8(3) . . ?
O4 Yb1 O2 74.6(3) . . ?
O6 Yb1 O1 153.4(4) . . ?
O8 Yb1 O1 75.0(3) . . ?
O7 Yb1 O1 114.2(3) . . ?
O5 Yb1 O1 77.5(3) . . ?
O4 Yb1 O1 70.7(3) . . ?
O2 Yb1 O1 69.5(3) . . ?
O6 Yb1 O17 77.4(3) . . ?
O8 Yb1 O17 159.2(3) . . ?
O7 Yb1 O17 84.4(3) . . ?
O5 Yb1 O17 123.5(3) . . ?
O4 Yb1 O17 62.0(3) . . ?
O2 Yb1 O17 61.5(3) . . ?
O1 Yb1 O17 118.1(3) . . ?
O6 Yb1 C9 17.9(4) . . ?
O8 Yb1 C9 83.6(4) . . ?
O7 Yb1 C9 94.8(4) . . ?
O5 Yb1 C9 60.9(4) . . ?
O4 Yb1 C9 106.4(3) . . ?
O2 Yb1 C9 152.8(4) . . ?
O1 Yb1 C9 137.3(4) . . ?
O17 Yb1 C9 94.4(3) . . ?
O6 Yb1 C7 62.3(4) . . ?
O8 Yb1 C7 67.1(3) . . ?
O7 Yb1 C7 126.4(4) . . ?
O5 Yb1 C7 17.3(3) . . ?
O4 Yb1 C7 90.9(3) . . ?
O2 Yb1 C7 159.0(4) . . ?
O1 Yb1 C7 91.6(4) . . ?
O17 Yb1 C7 125.0(3) . . ?
C9 Yb1 C7 45.8(4) . . ?
O6 Yb1 Yb4 113.8(3) . . ?
O8 Yb1 Yb4 148.5(3) . . ?
O7 Yb1 Yb4 102.1(3) . . ?
O5 Yb1 Yb4 115.9(2) . . ?
O4 Yb1 Yb4 39.2(2) . . ?
O2 Yb1 Yb4 39.3(2) . . ?
O1 Yb1 Yb4 77.9(2) . . ?
O17 Yb1 Yb4 40.17(19) . . ?
C9 Yb1 Yb4 127.7(2) . . ?
C7 Yb1 Yb4 129.8(2) . . ?
O6 Yb1 Yb3 126.6(3) . . ?
O8 Yb1 Yb3 103.9(3) . . ?
O7 Yb1 Yb3 145.0(3) . . ?
O5 Yb1 Yb3 64.8(2) . . ?
O4 Yb1 Yb3 36.0(2) . . ?
O2 Yb1 Yb3 77.2(2) . . ?
O1 Yb1 Yb3 36.8(2) . . ?
O17 Yb1 Yb3 95.1(2) . . ?
C9 Yb1 Yb3 120.1(3) . . ?
C7 Yb1 Yb3 82.1(3) . . ?
Yb4 Yb1 Yb3 60.268(17) . . ?
O9 Yb2 O12 79.2(4) . . ?
O9 Yb2 O11 126.0(4) . . ?
O12 Yb2 O11 77.6(4) . . ?
O9 Yb2 O10 77.1(4) . . ?
O12 Yb2 O10 125.6(4) . . ?
O11 Yb2 O10 78.2(4) . . ?
O9 Yb2 O1 127.5(4) . . ?
O12 Yb2 O1 150.1(4) . . ?
O11 Yb2 O1 92.8(4) . . ?
O10 Yb2 O1 78.7(4) . . ?
O9 Yb2 O2 77.7(4) . . ?
O12 Yb2 O2 104.4(4) . . ?
O11 Yb2 O2 155.5(4) . . ?
O10 Yb2 O2 117.0(4) . . ?
O1 Yb2 O2 73.2(4) . . ?
O9 Yb2 O3 135.9(4) . . ?
O12 Yb2 O3 80.1(4) . . ?
O11 Yb2 O3 86.2(4) . . ?
O10 Yb2 O3 144.9(4) . . ?
O1 Yb2 O3 70.9(3) . . ?
O2 Yb2 O3 70.5(3) . . ?
O9 Yb2 C66 92.0(3) . . ?
O12 Yb2 C66 16.2(3) . . ?
O11 Yb2 C66 61.8(3) . . ?
O10 Yb2 C66 120.5(3) . . ?
O1 Yb2 C66 140.2(2) . . ?
O2 Yb2 C66 117.2(3) . . ?
O3 Yb2 C66 76.9(2) . . ?
O9 Yb2 Yb3 155.4(3) . . ?
O12 Yb2 Yb3 113.6(3) . . ?
O11 Yb2 Yb3 78.3(3) . . ?
O10 Yb2 Yb3 108.0(3) . . ?
O1 Yb2 Yb3 36.5(2) . . ?
O2 Yb2 Yb3 78.7(2) . . ?
O3 Yb2 Yb3 37.4(2) . . ?
C66 Yb2 Yb3 104.85(4) . . ?
O9 Yb2 Yb4 103.4(3) . . ?
O12 Yb2 Yb4 85.7(3) . . ?
O11 Yb2 Yb4 122.5(3) . . ?
O10 Yb2 Yb4 147.4(3) . . ?
O1 Yb2 Yb4 75.6(2) . . ?
O2 Yb2 Yb4 35.4(2) . . ?
O3 Yb2 Yb4 36.5(2) . . ?
C66 Yb2 Yb4 92.20(3) . . ?
Yb3 Yb2 Yb4 59.033(16) . . ?
O9 Yb2 Yb1 96.5(3) . . ?
O12 Yb2 Yb1 140.6(3) . . ?
O11 Yb2 Yb1 130.9(3) . . ?
O10 Yb2 Yb1 90.4(3) . . ?
O1 Yb2 Yb1 38.1(2) . . ?
O2 Yb2 Yb1 37.7(3) . . ?
O3 Yb2 Yb1 76.3(2) . . ?
C66 Yb2 Yb1 149.08(4) . . ?
Yb3 Yb2 Yb1 60.008(17) . . ?
Yb4 Yb2 Yb1 56.927(16) . . ?
O16 Yb3 O14 105.7(4) . . ?
O16 Yb3 O13 85.0(4) . . ?
O14 Yb3 O13 75.3(4) . . ?
O16 Yb3 O15 77.1(4) . . ?
O14 Yb3 O15 74.4(4) . . ?
O13 Yb3 O15 138.8(4) . . ?
O16 Yb3 O4 89.4(4) . . ?
O14 Yb3 O4 142.7(4) . . ?
O13 Yb3 O4 141.0(3) . . ?
O15 Yb3 O4 76.2(4) . . ?
O16 Yb3 O1 125.0(4) . . ?
O14 Yb3 O1 120.3(4) . . ?
O13 Yb3 O1 79.5(4) . . ?
O15 Yb3 O1 140.6(4) . . ?
O4 Yb3 O1 72.5(3) . . ?
O16 Yb3 O3 152.1(3) . . ?
O14 Yb3 O3 78.9(4) . . ?
O13 Yb3 O3 122.3(4) . . ?
O15 Yb3 O3 77.8(4) . . ?
O4 Yb3 O3 72.9(3) . . ?
O1 Yb3 O3 70.7(3) . . ?
O16 Yb3 C102 61.2(3) . . ?
O14 Yb3 C102 73.4(3) . . ?
O13 Yb3 C102 124.2(3) . . ?
O15 Yb3 C102 17.9(3) . . ?
O4 Yb3 C102 85.2(2) . . ?
O1 Yb3 C102 156.2(2) . . ?
O3 Yb3 C102 95.2(2) . . ?
O16 Yb3 C104 15.9(3) . . ?
O14 Yb3 C104 95.0(3) . . ?
O13 Yb3 C104 93.6(3) . . ?
O15 Yb3 C104 62.2(3) . . ?
O4 Yb3 C104 91.1(2) . . ?
O1 Yb3 C104 140.1(2) . . ?
O3 Yb3 C104 139.6(2) . . ?
C102 Yb3 C104 45.7 . . ?
O16 Yb3 Yb4 117.7(3) . . ?
O14 Yb3 Yb4 107.5(3) . . ?
O13 Yb3 Yb4 154.0(3) . . ?
O15 Yb3 Yb4 63.6(3) . . ?
O4 Yb3 Yb4 37.3(2) . . ?
O1 Yb3 Yb4 77.0(2) . . ?
O3 Yb3 Yb4 38.0(2) . . ?
C102 Yb3 Yb4 80.24(4) . . ?
C104 Yb3 Yb4 111.50(4) . . ?
O16 Yb3 Yb2 160.5(3) . . ?
O14 Yb3 Yb2 92.6(3) . . ?
O13 Yb3 Yb2 93.2(3) . . ?
O15 Yb3 Yb2 115.3(3) . . ?
O4 Yb3 Yb2 79.8(2) . . ?
O1 Yb3 Yb2 36.1(2) . . ?
O3 Yb3 Yb2 37.6(2) . . ?
C102 Yb3 Yb2 132.85(4) . . ?
C104 Yb3 Yb2 170.84(4) . . ?
Yb4 Yb3 Yb2 61.082(17) . . ?
O16 Yb3 Yb1 101.4(3) . . ?
O14 Yb3 Yb1 153.0(3) . . ?
O13 Yb3 Yb1 107.9(3) . . ?
O15 Yb3 Yb1 111.8(3) . . ?
O4 Yb3 Yb1 35.9(2) . . ?
O1 Yb3 Yb1 38.8(2) . . ?
O3 Yb3 Yb1 77.0(2) . . ?
C102 Yb3 Yb1 120.72(4) . . ?
C104 Yb3 Yb1 111.26(4) . . ?
Yb4 Yb3 Yb1 57.783(17) . . ?
Yb2 Yb3 Yb1 60.710(17) . . ?
O18 Yb4 O19 90.4(4) . . ?
O18 Yb4 O20 104.6(4) . . ?
O19 Yb4 O20 75.1(4) . . ?
O18 Yb4 O2 147.1(4) . . ?
O19 Yb4 O2 121.9(4) . . ?
O20 Yb4 O2 80.4(4) . . ?
O18 Yb4 O4 83.0(4) . . ?
O19 Yb4 O4 139.1(4) . . ?
O20 Yb4 O4 145.6(3) . . ?
O2 Yb4 O4 76.3(3) . . ?
O18 Yb4 O17 76.5(3) . . ?
O19 Yb4 O17 144.6(4) . . ?
O20 Yb4 O17 76.8(4) . . ?
O2 Yb4 O17 73.1(3) . . ?
O4 Yb4 O17 72.5(4) . . ?
O18 Yb4 O3 126.6(3) . . ?
O19 Yb4 O3 79.5(3) . . ?
O20 Yb4 O3 122.3(3) . . ?
O2 Yb4 O3 70.9(3) . . ?
O4 Yb4 O3 72.8(3) . . ?
O17 Yb4 O3 134.5(3) . . ?
O18 Yb4 Yb1 109.0(3) . . ?
O19 Yb4 Yb1 157.9(2) . . ?
O20 Yb4 Yb1 108.8(2) . . ?
O2 Yb4 Yb1 41.3(3) . . ?
O4 Yb4 Yb1 39.1(2) . . ?
O17 Yb4 Yb1 54.2(3) . . ?
O3 Yb4 Yb1 80.4(2) . . ?
O18 Yb4 Yb3 99.0(3) . . ?
O19 Yb4 Yb3 105.6(3) . . ?
O20 Yb4 Yb3 156.4(2) . . ?
O2 Yb4 Yb3 79.6(2) . . ?
O4 Yb4 Yb3 37.3(2) . . ?
O17 Yb4 Yb3 108.8(3) . . ?
O3 Yb4 Yb3 38.0(2) . . ?
Yb1 Yb4 Yb3 61.949(18) . . ?
O18 Yb4 Yb2 158.8(3) . . ?
O19 Yb4 Yb2 96.5(2) . . ?
O20 Yb4 Yb2 96.5(2) . . ?
O2 Yb4 Yb2 35.6(2) . . ?
O4 Yb4 Yb2 78.8(2) . . ?
O17 Yb4 Yb2 107.6(2) . . ?
O3 Yb4 Yb2 36.7(2) . . ?
Yb1 Yb4 Yb2 61.672(17) . . ?
Yb3 Yb4 Yb2 59.885(17) . . ?

loop_
_geom_bond_atom_site_label_1
_geom_bond_atom_site_label_2
_geom_bond_distance
_geom_bond_site_symmetry_2
_geom_bond_publ_flag
C1 C2 1.37(2) . ?
C1 C6 1.38(2) . ?
C1 C7 1.52(2) . ?
C2 C3 1.37(2) . ?
C3 C4 1.37(3) . ?
C4 C5 1.43(3) . ?
C5 C6 1.34(2) . ?
C7 O5 1.220(17) . ?
C7 C8 1.45(2) . ?
C7 Yb1 3.180(15) . ?
C8 C9 1.37(2) . ?
C9 O6 1.248(19) . ?
C9 C10 1.50(2) . ?
C9 Yb1 3.139(16) . ?
C10 C14 1.44(2) . ?
C10 C11 1.45(2) . ?
C10 Fe1 2.004(15) . ?
C11 C12 1.39(2) . ?
C11 Fe1 2.038(17) . ?
C12 C13 1.35(3) . ?
C12 Fe1 2.047(17) . ?
C13 C14 1.41(2) . ?
C13 Fe1 2.011(15) . ?
C14 Fe1 2.029(15) . ?
C15 C16 1.38(3) . ?
C15 C19 1.42(3) . ?
C15 Fe1 2.051(18) . ?
C16 C17 1.41(3) . ?
C16 Fe1 2.005(16) . ?
C17 C18 1.47(3) . ?
C17 Fe1 2.040(18) . ?
C18 C19 1.39(3) . ?
C18 Fe1 2.02(2) . ?
C19 Fe1 2.03(2) . ?
C20 C25A 1.23(5) . ?
C20 C21 1.37(4) . ?
C20 C26 1.43(2) . ?
C20 C25B 1.56(4) . ?
C21 C22 1.46(5) . ?
C22 C23 1.41(5) . ?
C23 C24A 1.30(5) . ?
C23 C24B 1.38(6) . ?
C24A C25A 1.42(6) . ?
C24B C25B 1.38(6) . ?
C26 O7 1.273(17) . ?
C26 C27 1.35(2) . ?
C27 C28 1.46(2) . ?
C28 O8 1.264(17) . ?
C28 C29 1.46(2) . ?
C29 C33 1.40(3) . ?
C29 C30 1.42(2) . ?
C29 Fe2 2.039(18) . ?
C30 C31 1.39(3) . ?
C30 Fe2 2.060(19) . ?
C31 C32 1.43(3) . ?
C31 Fe2 2.044(19) . ?
C32 C33 1.39(2) . ?
C32 Fe2 2.07(2) . ?
C33 Fe2 2.035(16) . ?
C34 C35 1.37(2) . ?
C34 C38 1.42(3) . ?
C34 Fe2 2.04(2) . ?
C35 C36 1.42(2) . ?
C35 Fe2 2.054(17) . ?
C36 C37 1.40(3) . ?
C36 Fe2 2.066(16) . ?
C37 C38 1.38(3) . ?
C37 Fe2 2.03(2) . ?
C38 Fe2 2.04(2) . ?
C39 C44 1.34(3) . ?
C39 C40 1.36(4) . ?
C39 C45 1.48(3) . ?
C40 C41 1.39(5) . ?
C41 C42 1.27(5) . ?
C42 C43 1.33(5) . ?
C43 C44 1.40(4) . ?
C45 O9 1.29(2) . ?
C45 C46 1.381(19) . ?
C46 C47 1.3968 . ?
C47 O10 1.300(10) . ?
C47 C48 1.4831 . ?
C48 C49 1.4150 . ?
C48 C52 1.4567 . ?
C48 Fe3 2.027(4) . ?
C49 C50 1.4862 . ?
C49 Fe3 2.009(4) . ?
C50 C51 1.3863 . ?
C50 Fe3 1.981(4) . ?
C51 C52 1.4374 . ?
C51 Fe3 2.147(4) . ?
C52 Fe3 2.042(4) . ?
C53 C57 1.3465 . ?
C53 C54 1.4034 . ?
C53 Fe3 1.999(4) . ?
C54 C55 1.5647 . ?
C54 Fe3 2.059(4) . ?
C55 C56 1.4512 . ?
C55 Fe3 2.083(3) . ?
C56 C57 1.4479 . ?
C56 Fe3 2.043(4) . ?
C57 Fe3 1.978(4) . ?
C58 C63 1.3619 . ?
C58 C59 1.3884 . ?
C58 C64 1.5206 . ?
C59 C60 1.4188 . ?
C60 C61 1.4376 . ?
C61 C62 1.3001 . ?
C62 C63 1.4237 . ?
C64 O11 1.285(11) . ?
C64 C65 1.4095 . ?
C65 C66 1.3933 . ?
C66 O12 1.250(11) . ?
C66 C67 1.4706 . ?
C66 Yb2 3.205(2) . ?
C67 C68 1.3898 . ?
C67 C71 1.4522 . ?
C67 Fe4 1.991(3) . ?
C68 C69 1.4462 . ?
C68 Fe4 1.994(4) . ?
C69 C70 1.3942 . ?
C69 Fe4 2.032(4) . ?
C70 C71 1.4234 . ?
C70 Fe4 2.008(3) . ?
C71 Fe4 2.047(3) . ?
C72 C76 1.4467 . ?
C72 C73 1.6154 . ?
C72 Fe4 2.026(4) . ?
C73 C74 1.3858 . ?
C73 Fe4 2.039(3) . ?
C74 C75 1.4332 . ?
C74 Fe4 2.020(3) . ?
C75 C76 1.3693 . ?
C75 Fe4 2.078(4) . ?
C76 Fe4 2.019(4) . ?
C77 C78 1.3822 . ?
C77 C82 1.4374 . ?
C77 C83 1.4782 . ?
C78 C79 1.4325 . ?
C79 C80 1.4198 . ?
C80 C81 1.3272 . ?
C81 C82 1.4078 . ?
C83 O13 1.265(11) . ?
C83 C84 1.3684 . ?
C84 C85 1.4309 . ?
C85 O14 1.268(10) . ?
C85 C86 1.5147 . ?
C86 C87 1.4134 . ?
C86 C90 1.4420 . ?
C86 Fe5 2.030(3) . ?
C87 C88 1.4143 . ?
C87 Fe5 2.028(3) . ?
C88 C89 1.3627 . ?
C88 Fe5 2.061(3) . ?
C89 C90 1.4692 . ?
C89 Fe5 2.053(3) . ?
C90 Fe5 2.035(3) . ?
C91 C95 1.4346 . ?
C91 C92 1.4449 . ?
C91 Fe5 2.034(3) . ?
C92 C93 1.4688 . ?
C92 Fe5 2.046(3) . ?
C93 C94 1.4047 . ?
C93 Fe5 2.063(3) . ?
C94 C95 1.4554 . ?
C94 Fe5 2.053(3) . ?
C95 Fe5 2.070(3) . ?
C96 C101 1.4059 . ?
C96 C97 1.4183 . ?
C96 C102 1.4993 . ?
C97 C98 1.3883 . ?
C98 C99 1.3844 . ?
C99 C100 1.3457 . ?
C100 C101 1.4107 . ?
C102 O15 1.258(10) . ?
C102 C103 1.3952 . ?
C102 Yb3 3.1958(18) . ?
C103 C104 1.4301 . ?
C104 O16 1.242(10) . ?
C104 C105 1.4816 . ?
C104 Yb3 3.2052(18) . ?
C105 C106 1.4122 . ?
C105 C109 1.4429 . ?
C105 Fe6 1.977(3) . ?
C106 C107 1.4554 . ?
C106 Fe6 2.001(3) . ?
C107 C108 1.4500 . ?
C107 Fe6 2.051(3) . ?
C108 C109 1.4074 . ?
C108 Fe6 2.046(3) . ?
C109 Fe6 2.046(3) . ?
C110 C111 1.3943 . ?
C110 C114 1.3967 . ?
C110 Fe6 2.054(3) . ?
C111 C112 1.4687 . ?
C111 Fe6 2.067(3) . ?
C112 C113 1.4114 . ?
C112 Fe6 2.084(3) . ?
C113 C114 1.4379 . ?
C113 Fe6 2.067(3) . ?
C114 Fe6 2.038(3) . ?
C115 C120 1.3864 . ?
C115 C116 1.4046 . ?
C115 C121 1.5261 . ?
C116 C117 1.3798 . ?
C117 C118 1.4258 . ?
C118 C119 1.3125 . ?
C119 C120 1.4339 . ?
C121 O17 1.278(10) . ?
C121 C122 1.4065 . ?
C122 C123 1.3851 . ?
C123 O18 1.282(10) . ?
C123 C124 1.4884 . ?
C124 C128 1.3920 . ?
C124 C125 1.4463 . ?
C124 Fe7 1.992(3) . ?
C125 C126 1.4554 . ?
C125 Fe7 2.022(3) . ?
C126 C127 1.4168 . ?
C126 Fe7 2.046(3) . ?
C127 C128 1.4348 . ?
C127 Fe7 2.045(3) . ?
C128 Fe7 2.049(3) . ?
C129 C133 1.4071 . ?
C129 C130 1.4412 . ?
C129 Fe7 2.065(3) . ?
C130 C131 1.4373 . ?
C130 Fe7 2.059(3) . ?
C131 C132 1.4360 . ?
C131 Fe7 2.078(3) . ?
C132 C133 1.4157 . ?
C132 Fe7 2.059(3) . ?
C133 Fe7 2.059(3) . ?
C134 C139 1.4078 . ?
C134 C135 1.4178 . ?
C134 C140 1.4830 . ?
C135 C136 1.4065 . ?
C136 C137 1.3473 . ?
C137 C138 1.4261 . ?
C138 C139 1.3472 . ?
C140 O19 1.268(10) . ?
C140 C141 1.3681 . ?
C141 C142 1.3935 . ?
C142 O20 1.275(10) . ?
C142 C143 1.4915 . ?
C143 C144 1.4338 . ?
C143 C147 1.4450 . ?
C143 Fe8 2.011(3) . ?
C144 C145 1.4396 . ?
C144 Fe8 2.012(3) . ?
C145 C146 1.4103 . ?
C145 Fe8 2.055(3) . ?
C146 C147 1.4228 . ?
C146 Fe8 2.052(3) . ?
C147 Fe8 2.040(3) . ?
C148 C149 1.3282 . ?
C148 C152 1.4829 . ?
C148 Fe8 2.034(3) . ?
C149 C150 1.4572 . ?
C149 Fe8 2.064(3) . ?
C150 C151 1.3951 . ?
C150 Fe8 2.071(3) . ?
C151 C152 1.4733 . ?
C151 Fe8 2.069(3) . ?
C152 Fe8 2.074(3) . ?
C153 C158 1.3953 . ?
C153 C154 1.4014 . ?
C153 C159 1.6854 . ?
C154 C155 1.3948 . ?
C155 C156 1.3953 . ?
C156 C157 1.4014 . ?
C157 C158 1.3948 . ?
C160 C161 1.3900 . ?
C160 C165 1.3900 . ?
C160 C166 1.671(17) . ?
C161 C162 1.3900 . ?
C162 C163 1.3900 . ?
C163 C164 1.3900 . ?
C164 C165 1.3900 . ?
C167 C173 1.2960 . ?
C167 C168 1.3900 . ?
C167 C172 1.3900 . ?
C168 C169 1.3900 . ?
C169 C170 1.3900 . ?
C170 C171 1.3900 . ?
C171 C172 1.3900 . ?
C174 C175 1.3900 . ?
C174 C179 1.3900 . ?
C174 C180 1.4990 . ?
C175 C176 1.3900 . ?
C176 C177 1.3900 . ?
C177 C178 1.3900 . ?
C178 C179 1.3900 . ?
C181 C182 1.4639 . ?
C181 C186 1.4643 . ?
C181 C187 1.5887 . ?
C182 C183 1.5196 . ?
C183 C184 1.3002 . ?
C184 C185 1.4087 . ?
C185 C186 1.3990 . ?
C188 C189 1.3212 . ?
C188 C193 1.5693 . ?
C188 C194 1.5741 . ?
C189 C190 1.6131 . ?
C190 C191 1.2377 . ?
C191 C192 1.5361 . ?
C192 C193 1.3001 . ?
O1 Yb2 2.260(10) . ?
O1 Yb3 2.282(9) . ?
O1 Yb1 2.383(9) . ?
O2 Yb4 2.269(9) . ?
O2 Yb2 2.280(9) . ?
O2 Yb1 2.364(11) . ?
O3 Yb3 2.300(9) . ?
O3 Yb4 2.300(9) . ?
O3 Yb2 2.312(8) . ?
O4 Yb1 2.274(9) . ?
O4 Yb3 2.278(9) . ?
O4 Yb4 2.281(9) . ?
O5 Yb1 2.265(9) . ?
O6 Yb1 2.194(9) . ?
O7 Yb1 2.234(10) . ?
O8 Yb1 2.220(10) . ?
O9 Yb2 2.196(10) . ?
O10 Yb2 2.224(10) . ?
O11 Yb2 2.207(11) . ?
O12 Yb2 2.204(11) . ?
O13 Yb3 2.236(11) . ?
O14 Yb3 2.214(10) . ?
O15 Yb3 2.256(10) . ?
O16 Yb3 2.205(11) . ?
O17 Yb4 2.286(10) . ?
O17 Yb1 2.873(10) . ?
O18 Yb4 2.197(10) . ?
O19 Yb4 2.220(9) . ?
O20 Yb4 2.236(10) . ?
Yb1 Yb4 3.5335(9) . ?
Yb1 Yb3 3.6860(9) . ?
Yb2 Yb3 3.6587(9) . ?
Yb2 Yb4 3.7023(8) . ?
Yb3 Yb4 3.6268(9) . ?

loop_
_geom_torsion_atom_site_label_1
_geom_torsion_atom_site_label_2
_geom_torsion_atom_site_label_3
_geom_torsion_atom_site_label_4
_geom_torsion
_geom_torsion_site_symmetry_1
_geom_torsion_site_symmetry_2
_geom_torsion_site_symmetry_3
_geom_torsion_site_symmetry_4
_geom_torsion_publ_flag
C6 C1 C2 C3 -3(2) . . . . ?
C7 C1 C2 C3 178.2(15) . . . . ?
C1 C2 C3 C4 -1(3) . . . . ?
C2 C3 C4 C5 4(3) . . . . ?
C3 C4 C5 C6 -3(3) . . . . ?
C4 C5 C6 C1 -1(3) . . . . ?
C2 C1 C6 C5 4(3) . . . . ?
C7 C1 C6 C5 -177.0(16) . . . . ?
C2 C1 C7 O5 163.1(14) . . . . ?
C6 C1 C7 O5 -15.9(19) . . . . ?
C2 C1 C7 C8 -18(2) . . . . ?
C6 C1 C7 C8 163.4(13) . . . . ?
C2 C1 C7 Yb1 -168.9(12) . . . . ?
C6 C1 C7 Yb1 12(2) . . . . ?
O5 C7 C8 C9 -3(2) . . . . ?
C1 C7 C8 C9 177.7(12) . . . . ?
Yb1 C7 C8 C9 -18.2(14) . . . . ?
C7 C8 C9 O6 8(2) . . . . ?
C7 C8 C9 C10 -174.5(12) . . . . ?
C7 C8 C9 Yb1 18.5(14) . . . . ?
O6 C9 C10 C14 -6.5(19) . . . . ?
C8 C9 C10 C14 175.8(13) . . . . ?
Yb1 C9 C10 C14 -27(2) . . . . ?
O6 C9 C10 C11 173.1(14) . . . . ?
C8 C9 C10 C11 -5(2) . . . . ?
Yb1 C9 C10 C11 153.1(14) . . . . ?
O6 C9 C10 Fe1 80.6(15) . . . . ?
C8 C9 C10 Fe1 -97.1(15) . . . . ?
Yb1 C9 C10 Fe1 61(2) . . . . ?
C14 C10 C11 C12 3.1(18) . . . . ?
C9 C10 C11 C12 -176.6(14) . . . . ?
Fe1 C10 C11 C12 -58.6(12) . . . . ?
C14 C10 C11 Fe1 61.6(10) . . . . ?
C9 C10 C11 Fe1 -118.0(15) . . . . ?
C10 C11 C12 C13 -2(2) . . . . ?
Fe1 C11 C12 C13 -58.7(13) . . . . ?
C10 C11 C12 Fe1 56.9(11) . . . . ?
C11 C12 C13 C14 0(2) . . . . ?
Fe1 C12 C13 C14 -59.3(12) . . . . ?
C11 C12 C13 Fe1 59.2(12) . . . . ?
C12 C13 C14 C10 2.0(19) . . . . ?
Fe1 C13 C14 C10 -58.3(10) . . . . ?
C12 C13 C14 Fe1 60.3(13) . . . . ?
C11 C10 C14 C13 -3.0(16) . . . . ?
C9 C10 C14 C13 176.7(13) . . . . ?
Fe1 C10 C14 C13 58.7(10) . . . . ?
C11 C10 C14 Fe1 -61.7(10) . . . . ?
C9 C10 C14 Fe1 118.0(13) . . . . ?
C19 C15 C16 C17 1(2) . . . . ?
Fe1 C15 C16 C17 59.4(12) . . . . ?
C19 C15 C16 Fe1 -58.8(13) . . . . ?
C15 C16 C17 C18 -1(2) . . . . ?
Fe1 C16 C17 C18 59.4(13) . . . . ?
C15 C16 C17 Fe1 -59.9(13) . . . . ?
C16 C17 C18 C19 0(2) . . . . ?
Fe1 C17 C18 C19 59.8(15) . . . . ?
C16 C17 C18 Fe1 -59.6(11) . . . . ?
C17 C18 C19 C15 0(2) . . . . ?
Fe1 C18 C19 C15 59.4(14) . . . . ?
C17 C18 C19 Fe1 -59.3(15) . . . . ?
C16 C15 C19 C18 0(2) . . . . ?
Fe1 C15 C19 C18 -58.7(15) . . . . ?
C16 C15 C19 Fe1 58.2(12) . . . . ?
C25A C20 C21 C22 9(5) . . . . ?
C26 C20 C21 C22 -171(3) . . . . ?
C25B C20 C21 C22 -10(5) . . . . ?
C20 C21 C22 C23 -14(6) . . . . ?
C21 C22 C23 C24A 11(6) . . . . ?
C21 C22 C23 C24B 41(6) . . . . ?
C24B C23 C24A C25A -89(8) . . . . ?
C22 C23 C24A C25A -3(6) . . . . ?
C21 C20 C25A C24A 0(7) . . . . ?
C26 C20 C25A C24A 180(4) . . . . ?
C25B C20 C25A C24A 102(12) . . . . ?
C23 C24A C25A C20 -3(8) . . . . ?
C24A C23 C24B C25B 67(7) . . . . ?
C22 C23 C24B C25B -42(7) . . . . ?
C23 C24B C25B C20 16(6) . . . . ?
C25A C20 C25B C24B -76(10) . . . . ?
C21 C20 C25B C24B 10(5) . . . . ?
C26 C20 C25B C24B 171(3) . . . . ?
C25A C20 C26 O7 12(4) . . . . ?
C21 C20 C26 O7 -168(2) . . . . ?
C25B C20 C26 O7 32(3) . . . . ?
C25A C20 C26 C27 -167(3) . . . . ?
C21 C20 C26 C27 13(3) . . . . ?
C25B C20 C26 C27 -147(2) . . . . ?
O7 C26 C27 C28 -2(3) . . . . ?
C20 C26 C27 C28 177.4(16) . . . . ?
C26 C27 C28 O8 4(3) . . . . ?
C26 C27 C28 C29 -170.4(16) . . . . ?
O8 C28 C29 C33 -8(2) . . . . ?
C27 C28 C29 C33 166.8(17) . . . . ?
O8 C28 C29 C30 170.4(16) . . . . ?
C27 C28 C29 C30 -15(3) . . . . ?
O8 C28 C29 Fe2 80.0(17) . . . . ?
C27 C28 C29 Fe2 -105.3(17) . . . . ?
C33 C29 C30 C31 0(2) . . . . ?
C28 C29 C30 C31 -178.1(17) . . . . ?
Fe2 C29 C30 C31 -59.7(13) . . . . ?
C33 C29 C30 Fe2 60.0(13) . . . . ?
C28 C29 C30 Fe2 -118.5(18) . . . . ?
C29 C30 C31 C32 -1(2) . . . . ?
Fe2 C30 C31 C32 -59.8(15) . . . . ?
C29 C30 C31 Fe2 59.3(12) . . . . ?
C30 C31 C32 C33 0(2) . . . . ?
Fe2 C31 C32 C33 -59.5(14) . . . . ?
C30 C31 C32 Fe2 60.0(14) . . . . ?
C31 C32 C33 C29 0(2) . . . . ?
Fe2 C32 C33 C29 -59.6(13) . . . . ?
C31 C32 C33 Fe2 59.4(14) . . . . ?
C30 C29 C33 C32 0(2) . . . . ?
C28 C29 C33 C32 178.4(17) . . . . ?
Fe2 C29 C33 C32 60.4(14) . . . . ?
C30 C29 C33 Fe2 -60.5(13) . . . . ?
C28 C29 C33 Fe2 118.0(17) . . . . ?
C38 C34 C35 C36 1(2) . . . . ?
Fe2 C34 C35 C36 60.2(13) . . . . ?
C38 C34 C35 Fe2 -59.3(16) . . . . ?
C34 C35 C36 C37 -1(2) . . . . ?
Fe2 C35 C36 C37 58.9(13) . . . . ?
C34 C35 C36 Fe2 -60.1(14) . . . . ?
C35 C36 C37 C38 1(2) . . . . ?
Fe2 C36 C37 C38 60.3(17) . . . . ?
C35 C36 C37 Fe2 -59.3(13) . . . . ?
C36 C37 C38 C34 -1(3) . . . . ?
Fe2 C37 C38 C34 60.3(17) . . . . ?
C36 C37 C38 Fe2 -60.8(16) . . . . ?
C35 C34 C38 C37 0(3) . . . . ?
Fe2 C34 C38 C37 -60.4(17) . . . . ?
C35 C34 C38 Fe2 60.2(15) . . . . ?
C44 C39 C40 C41 -8(5) . . . . ?
C45 C39 C40 C41 -176(3) . . . . ?
C39 C40 C41 C42 -4(7) . . . . ?
C40 C41 C42 C43 11(7) . . . . ?
C41 C42 C43 C44 -6(7) . . . . ?
C40 C39 C44 C43 12(4) . . . . ?
C45 C39 C44 C43 -179(2) . . . . ?
C42 C43 C44 C39 -6(5) . . . . ?
C44 C39 C45 O9 1(3) . . . . ?
C40 C39 C45 O9 169(2) . . . . ?
C44 C39 C45 C46 -177.7(18) . . . . ?
C40 C39 C45 C46 -10(3) . . . . ?
O9 C45 C46 C47 -3(2) . . . . ?
C39 C45 C46 C47 175.2(12) . . . . ?
C45 C46 C47 O10 1.1(11) . . . . ?
C45 C46 C47 C48 -174.7(9) . . . . ?
O10 C47 C48 C49 178.6(6) . . . . ?
C46 C47 C48 C49 -5.2 . . . . ?
O10 C47 C48 C52 -12.2(6) . . . . ?
C46 C47 C48 C52 164.0 . . . . ?
O10 C47 C48 Fe3 -95.9(6) . . . . ?
C46 C47 C48 Fe3 80.39(14) . . . . ?
C52 C48 C49 C50 1.6 . . . . ?
C47 C48 C49 C50 172.0 . . . . ?
Fe3 C48 C49 C50 60.03(13) . . . . ?
C52 C48 C49 Fe3 -58.40(13) . . . . ?
C47 C48 C49 Fe3 111.99(13) . . . . ?
C48 C49 C50 C51 0.8 . . . . ?
Fe3 C49 C50 C51 62.95(11) . . . . ?
C48 C49 C50 Fe3 -62.17(11) . . . . ?
C49 C50 C51 C52 -2.8 . . . . ?
Fe3 C50 C51 C52 55.90(10) . . . . ?
C49 C50 C51 Fe3 -58.67(10) . . . . ?
C50 C51 C52 C48 3.7 . . . . ?
Fe3 C51 C52 C48 58.28(14) . . . . ?
C50 C51 C52 Fe3 -54.55(14) . . . . ?
C49 C48 C52 C51 -3.5 . . . . ?
C47 C48 C52 C51 -174.6 . . . . ?
Fe3 C48 C52 C51 -61.47(11) . . . . ?
C49 C48 C52 Fe3 57.93(11) . . . . ?
C47 C48 C52 Fe3 -113.13(11) . . . . ?
C57 C53 C54 C55 2.2 . . . . ?
Fe3 C53 C54 C55 -56.81(11) . . . . ?
C57 C53 C54 Fe3 59.03(11) . . . . ?
C53 C54 C55 C56 -3.3 . . . . ?
Fe3 C54 C55 C56 -59.44(14) . . . . ?
C53 C54 C55 Fe3 56.13(14) . . . . ?
C54 C55 C56 C57 3.2 . . . . ?
Fe3 C55 C56 C57 -55.60(11) . . . . ?
C54 C55 C56 Fe3 58.78(11) . . . . ?
C54 C53 C57 C56 -0.2 . . . . ?
Fe3 C53 C57 C56 60.50(10) . . . . ?
C54 C53 C57 Fe3 -60.67(10) . . . . ?
C55 C56 C57 C53 -2.1 . . . . ?
Fe3 C56 C57 C53 -60.35(13) . . . . ?
C55 C56 C57 Fe3 58.22(13) . . . . ?
C63 C58 C59 C60 3.6 . . . . ?
C64 C58 C59 C60 -179.2 . . . . ?
C58 C59 C60 C61 -4.6 . . . . ?
C59 C60 C61 C62 3.0 . . . . ?
C60 C61 C62 C63 -0.6 . . . . ?
C59 C58 C63 C62 -1.1 . . . . ?
C64 C58 C63 C62 -178.3 . . . . ?
C61 C62 C63 C58 -0.4 . . . . ?
C63 C58 C64 O11 4.5(6) . . . . ?
C59 C58 C64 O11 -172.6(6) . . . . ?
C63 C58 C64 C65 -174.7 . . . . ?
C59 C58 C64 C65 8.1 . . . . ?
O11 C64 C65 C66 -7.0(6) . . . . ?
C58 C64 C65 C66 172.2 . . . . ?
C64 C65 C66 O12 5.4(6) . . . . ?
C64 C65 C66 C67 -172.1 . . . . ?
C64 C65 C66 Yb2 8.7 . . . . ?
O12 C66 C67 C68 -173.5(5) . . . . ?
C65 C66 C67 C68 4.2 . . . . ?
Yb2 C66 C67 C68 -177.23(5) . . . . ?
O12 C66 C67 C71 0.0(5) . . . . ?
C65 C66 C67 C71 177.8 . . . . ?
Yb2 C66 C67 C71 -3.69(5) . . . . ?
O12 C66 C67 Fe4 -87.0(5) . . . . ?
C65 C66 C67 Fe4 90.76(12) . . . . ?
Yb2 C66 C67 Fe4 -90.68(13) . . . . ?
C71 C67 C68 C69 -0.8 . . . . ?
C66 C67 C68 C69 173.6 . . . . ?
Fe4 C67 C68 C69 60.11(11) . . . . ?
C71 C67 C68 Fe4 -60.94(11) . . . . ?
C66 C67 C68 Fe4 113.48(11) . . . . ?
C67 C68 C69 C70 -2.7 . . . . ?
Fe4 C68 C69 C70 56.81(10) . . . . ?
C67 C68 C69 Fe4 -59.55(10) . . . . ?
C68 C69 C70 C71 5.3 . . . . ?
Fe4 C69 C70 C71 61.27(10) . . . . ?
C68 C69 C70 Fe4 -56.02(10) . . . . ?
C69 C70 C71 C67 -5.7 . . . . ?
Fe4 C70 C71 C67 55.46(12) . . . . ?
C69 C70 C71 Fe4 -61.17(12) . . . . ?
C68 C67 C71 C70 4.0 . . . . ?
C66 C67 C71 C70 -170.6 . . . . ?
Fe4 C67 C71 C70 -56.14(11) . . . . ?
C68 C67 C71 Fe4 60.13(11) . . . . ?
C66 C67 C71 Fe4 -114.44(11) . . . . ?
C76 C72 C73 C74 -1.7 . . . . ?
Fe4 C72 C73 C74 -60.80(11) . . . . ?
C76 C72 C73 Fe4 59.10(11) . . . . ?
C72 C73 C74 C75 0.3 . . . . ?
Fe4 C73 C74 C75 -58.27(12) . . . . ?
C72 C73 C74 Fe4 58.61(12) . . . . ?
C73 C74 C75 C76 1.3 . . . . ?
Fe4 C74 C75 C76 -56.52(11) . . . . ?
C73 C74 C75 Fe4 57.78(11) . . . . ?
C74 C75 C76 C72 -2.5 . . . . ?
Fe4 C75 C76 C72 -58.50(10) . . . . ?
C74 C75 C76 Fe4 56.03(10) . . . . ?
C73 C72 C76 C75 2.6 . . . . ?
Fe4 C72 C76 C75 60.54(10) . . . . ?
C73 C72 C76 Fe4 -57.93(10) . . . . ?
C82 C77 C78 C79 -2.1 . . . . ?
C83 C77 C78 C79 174.6 . . . . ?
C77 C78 C79 C80 1.7 . . . . ?
C78 C79 C80 C81 -0.4 . . . . ?
C79 C80 C81 C82 -0.4 . . . . ?
C80 C81 C82 C77 -0.1 . . . . ?
C78 C77 C82 C81 1.3 . . . . ?
C83 C77 C82 C81 -175.4 . . . . ?
C78 C77 C83 O13 33.8(6) . . . . ?
C82 C77 C83 O13 -149.6(6) . . . . ?
C78 C77 C83 C84 -141.8 . . . . ?
C82 C77 C83 C84 34.8 . . . . ?
O13 C83 C84 C85 -9.5(6) . . . . ?
C77 C83 C84 C85 165.6 . . . . ?
C83 C84 C85 O14 12.3(7) . . . . ?
C83 C84 C85 C86 -163.7 . . . . ?
O14 C85 C86 C87 7.3(6) . . . . ?
C84 C85 C86 C87 -176.3 . . . . ?
O14 C85 C86 C90 179.1(6) . . . . ?
C84 C85 C86 C90 -4.5 . . . . ?
O14 C85 C86 Fe5 93.0(6) . . . . ?
C84 C85 C86 Fe5 -90.57(11) . . . . ?
C90 C86 C87 C88 4.5 . . . . ?
C85 C86 C87 C88 177.4 . . . . ?
Fe5 C86 C87 C88 61.88(9) . . . . ?
C90 C86 C87 Fe5 -57.36(9) . . . . ?
C85 C86 C87 Fe5 115.50(9) . . . . ?
C86 C87 C88 C89 -2.8 . . . . ?
Fe5 C87 C88 C89 58.23(9) . . . . ?
C86 C87 C88 Fe5 -61.01(9) . . . . ?
C87 C88 C89 C90 0.0 . . . . ?
Fe5 C88 C89 C90 57.20(8) . . . . ?
C87 C88 C89 Fe5 -57.15(8) . . . . ?
C87 C86 C90 C89 -4.4 . . . . ?
C85 C86 C90 C89 -177.1 . . . . ?
Fe5 C86 C90 C89 -61.80(10) . . . . ?
C87 C86 C90 Fe5 57.44(10) . . . . ?
C85 C86 C90 Fe5 -115.32(10) . . . . ?
C88 C89 C90 C86 2.6 . . . . ?
Fe5 C89 C90 C86 61.43(10) . . . . ?
C88 C89 C90 Fe5 -58.82(10) . . . . ?
C95 C91 C92 C93 1.0 . . . . ?
Fe5 C91 C92 C93 -59.35(9) . . . . ?
C95 C91 C92 Fe5 60.35(9) . . . . ?
C91 C92 C93 C94 -0.1 . . . . ?
Fe5 C92 C93 C94 -58.94(10) . . . . ?
C91 C92 C93 Fe5 58.83(10) . . . . ?
C92 C93 C94 C95 -0.8 . . . . ?
Fe5 C93 C94 C95 -58.98(9) . . . . ?
C92 C93 C94 Fe5 58.18(9) . . . . ?
C92 C91 C95 C94 -1.5 . . . . ?
Fe5 C91 C95 C94 58.14(9) . . . . ?
C92 C91 C95 Fe5 -59.60(9) . . . . ?
C93 C94 C95 C91 1.4 . . . . ?
Fe5 C94 C95 C91 -57.83(9) . . . . ?
C93 C94 C95 Fe5 59.25(9) . . . . ?
C101 C96 C97 C98 -0.7 . . . . ?
C102 C96 C97 C98 179.3 . . . . ?
C96 C97 C98 C99 -0.4 . . . . ?
C97 C98 C99 C100 1.5 . . . . ?
C98 C99 C100 C101 -1.3 . . . . ?
C97 C96 C101 C100 0.9 . . . . ?
C102 C96 C101 C100 -179.2 . . . . ?
C99 C100 C101 C96 0.1 . . . . ?
C101 C96 C102 O15 172.4(6) . . . . ?
C97 C96 C102 O15 -7.6(6) . . . . ?
C101 C96 C102 C103 -3.9 . . . . ?
C97 C96 C102 C103 176.0 . . . . ?
C101 C96 C102 Yb3 -167.90(6) . . . . ?
C97 C96 C102 Yb3 12.05(6) . . . . ?
O15 C102 C103 C104 4.5(6) . . . . ?
C96 C102 C103 C104 -179.7 . . . . ?
Yb3 C102 C103 C104 -9.4 . . . . ?
C102 C103 C104 O16 4.2(6) . . . . ?
C102 C103 C104 C105 -175.5 . . . . ?
C102 C103 C104 Yb3 9.3 . . . . ?
O16 C104 C105 C106 4.5(6) . . . . ?
C103 C104 C105 C106 -175.8 . . . . ?
Yb3 C104 C105 C106 -4.30(6) . . . . ?
O16 C104 C105 C109 -176.1(6) . . . . ?
C103 C104 C105 C109 3.6 . . . . ?
Yb3 C104 C105 C109 175.13(6) . . . . ?
O16 C104 C105 Fe6 91.7(6) . . . . ?
C103 C104 C105 Fe6 -88.62(10) . . . . ?
Yb3 C104 C105 Fe6 82.92(11) . . . . ?
C109 C105 C106 C107 -2.8 . . . . ?
C104 C105 C106 C107 176.7 . . . . ?
Fe6 C105 C106 C107 59.36(9) . . . . ?
C109 C105 C106 Fe6 -62.15(8) . . . . ?
C104 C105 C106 Fe6 117.38(8) . . . . ?
C105 C106 C107 C108 0.4 . . . . ?
Fe6 C106 C107 C108 58.26(9) . . . . ?
C105 C106 C107 Fe6 -57.82(9) . . . . ?
C106 C107 C108 C109 2.1 . . . . ?
Fe6 C107 C108 C109 59.16(9) . . . . ?
C106 C107 C108 Fe6 -57.02(9) . . . . ?
C107 C108 C109 C105 -3.9 . . . . ?
Fe6 C108 C109 C105 55.00(9) . . . . ?
C107 C108 C109 Fe6 -58.90(9) . . . . ?
C106 C105 C109 C108 4.2 . . . . ?
C104 C105 C109 C108 -175.3 . . . . ?
Fe6 C105 C109 C108 -57.04(10) . . . . ?
C106 C105 C109 Fe6 61.20(10) . . . . ?
C104 C105 C109 Fe6 -118.30(10) . . . . ?
C114 C110 C111 C112 -1.0 . . . . ?
Fe6 C110 C111 C112 -60.00(9) . . . . ?
C114 C110 C111 Fe6 59.02(9) . . . . ?
C110 C111 C112 C113 1.0 . . . . ?
Fe6 C111 C112 C113 -58.90(9) . . . . ?
C110 C111 C112 Fe6 59.90(9) . . . . ?
C111 C112 C113 C114 -0.6 . . . . ?
Fe6 C112 C113 C114 -58.99(8) . . . . ?
C111 C112 C113 Fe6 58.38(8) . . . . ?
C111 C110 C114 C113 0.6 . . . . ?
Fe6 C110 C114 C113 60.42(9) . . . . ?
C111 C110 C114 Fe6 -59.81(9) . . . . ?
C112 C113 C114 C110 0.0 . . . . ?
Fe6 C113 C114 C110 -60.48(9) . . . . ?
C112 C113 C114 Fe6 60.51(9) . . . . ?
C120 C115 C116 C117 4.0 . . . . ?
C121 C115 C116 C117 -175.6 . . . . ?
C115 C116 C117 C118 -2.9 . . . . ?
C116 C117 C118 C119 -3.5 . . . . ?
C117 C118 C119 C120 8.8 . . . . ?
C116 C115 C120 C119 1.0 . . . . ?
C121 C115 C120 C119 -179.5 . . . . ?
C118 C119 C120 C115 -7.6 . . . . ?
C120 C115 C121 O17 163.4(6) . . . . ?
C116 C115 C121 O17 -17.1(6) . . . . ?
C120 C115 C121 C122 -18.5 . . . . ?
C116 C115 C121 C122 161.0 . . . . ?
O17 C121 C122 C123 -2.5(6) . . . . ?
C115 C121 C122 C123 179.6 . . . . ?
C121 C122 C123 O18 10.8(6) . . . . ?
C121 C122 C123 C124 -169.8 . . . . ?
O18 C123 C124 C128 -11.8(6) . . . . ?
C122 C123 C124 C128 168.8 . . . . ?
O18 C123 C124 C125 167.6(6) . . . . ?
C122 C123 C124 C125 -11.9 . . . . ?
O18 C123 C124 Fe7 78.6(6) . . . . ?
C122 C123 C124 Fe7 -100.86(10) . . . . ?
C128 C124 C125 C126 0.2 . . . . ?
C123 C124 C125 C126 -179.2 . . . . ?
Fe7 C124 C125 C126 -60.35(9) . . . . ?
C128 C124 C125 Fe7 60.52(9) . . . . ?
C123 C124 C125 Fe7 -118.86(9) . . . . ?
C124 C125 C126 C127 0.3 . . . . ?
Fe7 C125 C126 C127 -58.62(9) . . . . ?
C124 C125 C126 Fe7 58.93(9) . . . . ?
C125 C126 C127 C128 -0.7 . . . . ?
Fe7 C126 C127 C128 -58.35(8) . . . . ?
C125 C126 C127 Fe7 57.68(8) . . . . ?
C125 C124 C128 C127 -0.6 . . . . ?
C123 C124 C128 C127 178.8 . . . . ?
Fe7 C124 C128 C127 58.74(8) . . . . ?
C125 C124 C128 Fe7 -59.31(8) . . . . ?
C123 C124 C128 Fe7 120.09(8) . . . . ?
C126 C127 C128 C124 0.8 . . . . ?
Fe7 C127 C128 C124 -57.68(9) . . . . ?
C126 C127 C128 Fe7 58.45(9) . . . . ?
C133 C129 C130 C131 0.6 . . . . ?
Fe7 C129 C130 C131 60.27(8) . . . . ?
C133 C129 C130 Fe7 -59.66(8) . . . . ?
C129 C130 C131 C132 -1.2 . . . . ?
Fe7 C130 C131 C132 58.66(8) . . . . ?
C129 C130 C131 Fe7 -59.89(8) . . . . ?
C130 C131 C132 C133 1.4 . . . . ?
Fe7 C131 C132 C133 60.02(8) . . . . ?
C130 C131 C132 Fe7 -58.63(8) . . . . ?
C130 C129 C133 C132 0.3 . . . . ?
Fe7 C129 C133 C132 -59.08(8) . . . . ?
C130 C129 C133 Fe7 59.34(8) . . . . ?
C131 C132 C133 C129 -1.0 . . . . ?
Fe7 C132 C133 C129 59.31(9) . . . . ?
C131 C132 C133 Fe7 -60.35(9) . . . . ?
C139 C134 C135 C136 -1.5 . . . . ?
C140 C134 C135 C136 178.8 . . . . ?
C134 C135 C136 C137 0.7 . . . . ?
C135 C136 C137 C138 1.2 . . . . ?
C136 C137 C138 C139 -2.3 . . . . ?
C137 C138 C139 C134 1.4 . . . . ?
C135 C134 C139 C138 0.5 . . . . ?
C140 C134 C139 C138 -179.8 . . . . ?
C139 C134 C140 O19 37.4(5) . . . . ?
C135 C134 C140 O19 -142.9(5) . . . . ?
C139 C134 C140 C141 -139.9 . . . . ?
C135 C134 C140 C141 39.8 . . . . ?
O19 C140 C141 C142 -2.0(5) . . . . ?
C134 C140 C141 C142 174.9 . . . . ?
C140 C141 C142 O20 3.6(5) . . . . ?
C140 C141 C142 C143 -174.4 . . . . ?
O20 C142 C143 C144 175.9(5) . . . . ?
C141 C142 C143 C144 -5.9 . . . . ?
O20 C142 C143 C147 0.7(5) . . . . ?
C141 C142 C143 C147 178.8 . . . . ?
O20 C142 C143 Fe8 87.9(5) . . . . ?
C141 C142 C143 Fe8 -93.99(10) . . . . ?
C147 C143 C144 C145 -0.6 . . . . ?
C142 C143 C144 C145 -176.5 . . . . ?
Fe8 C143 C144 C145 -60.38(9) . . . . ?
C147 C143 C144 Fe8 59.73(9) . . . . ?
C142 C143 C144 Fe8 -116.13(9) . . . . ?
C143 C144 C145 C146 0.3 . . . . ?
Fe8 C144 C145 C146 -58.94(9) . . . . ?
C143 C144 C145 Fe8 59.26(9) . . . . ?
C144 C145 C146 C147 0.1 . . . . ?
Fe8 C145 C146 C147 -57.47(9) . . . . ?
C144 C145 C146 Fe8 57.60(9) . . . . ?
C145 C146 C147 C143 -0.5 . . . . ?
Fe8 C146 C147 C143 -58.48(9) . . . . ?
C145 C146 C147 Fe8 57.96(9) . . . . ?
C144 C143 C147 C146 0.7 . . . . ?
C142 C143 C147 C146 176.8 . . . . ?
Fe8 C143 C147 C146 59.81(9) . . . . ?
C144 C143 C147 Fe8 -59.10(9) . . . . ?
C142 C143 C147 Fe8 116.96(9) . . . . ?
C152 C148 C149 C150 0.7 . . . . ?
Fe8 C148 C149 C150 -59.19(9) . . . . ?
C152 C148 C149 Fe8 59.87(9) . . . . ?
C148 C149 C150 C151 0.2 . . . . ?
Fe8 C149 C150 C151 -59.15(8) . . . . ?
C148 C149 C150 Fe8 59.35(8) . . . . ?
C149 C150 C151 C152 -1.0 . . . . ?
Fe8 C150 C151 C152 -59.43(8) . . . . ?
C149 C150 C151 Fe8 58.46(8) . . . . ?
C150 C151 C152 C148 1.3 . . . . ?
Fe8 C151 C152 C148 -58.77(9) . . . . ?
C150 C151 C152 Fe8 60.08(9) . . . . ?
C149 C148 C152 C151 -1.2 . . . . ?
Fe8 C148 C152 C151 59.83(9) . . . . ?
C149 C148 C152 Fe8 -61.07(9) . . . . ?
C158 C153 C154 C155 0.0 . . . . ?
C159 C153 C154 C155 -165.5 . . . . ?
C153 C154 C155 C156 0.0 . . . . ?
C154 C155 C156 C157 0.0 . . . . ?
C155 C156 C157 C158 0.0 . . . . ?
C156 C157 C158 C153 0.0 . . . . ?
C154 C153 C158 C157 0.0 . . . . ?
C159 C153 C158 C157 165.2 . . . . ?
C165 C160 C161 C162 0.0 . . . . ?
C166 C160 C161 C162 179(7) . . . . ?
C160 C161 C162 C163 0.0 . . . . ?
C161 C162 C163 C164 0.0 . . . . ?
C162 C163 C164 C165 0.0 . . . . ?
C163 C164 C165 C160 0.0 . . . . ?
C161 C160 C165 C164 0.0 . . . . ?
C166 C160 C165 C164 -179(7) . . . . ?
C173 C167 C168 C169 175.4 . . . . ?
C172 C167 C168 C169 0.0 . . . . ?
C167 C168 C169 C170 0.0 . . . . ?
C168 C169 C170 C171 0.0 . . . . ?
C169 C170 C171 C172 0.0 . . . . ?
C170 C171 C172 C167 0.0 . . . . ?
C173 C167 C172 C171 -175.5 . . . . ?
C168 C167 C172 C171 0.0 . . . . ?
C179 C174 C175 C176 0.0 . . . . ?
C180 C174 C175 C176 167.7 . . . . ?
C174 C175 C176 C177 0.0 . . . . ?
C175 C176 C177 C178 0.0 . . . . ?
C176 C177 C178 C179 0.0 . . . . ?
C177 C178 C179 C174 0.0 . . . . ?
C175 C174 C179 C178 0.0 . . . . ?
C180 C174 C179 C178 -168.8 . . . . ?
C186 C181 C182 C183 0.7 . . . . ?
C187 C181 C182 C183 177.0 . . . . ?
C181 C182 C183 C184 -1.3 . . . . ?
C182 C183 C184 C185 1.8 . . . . ?
C183 C184 C185 C186 -1.5 . . . . ?
C184 C185 C186 C181 0.7 . . . . ?
C182 C181 C186 C185 -0.5 . . . . ?
C187 C181 C186 C185 -176.8 . . . . ?
C193 C188 C189 C190 -3.1 . . . . ?
C194 C188 C189 C190 -178.3 . . . . ?
C188 C189 C190 C191 7.9 . . . . ?
C189 C190 C191 C192 -9.3 . . . . ?
C190 C191 C192 C193 6.2 . . . . ?
C191 C192 C193 C188 -0.6 . . . . ?
C189 C188 C193 C192 -0.2 . . . . ?
C194 C188 C193 C192 175.1 . . . . ?
C8 C7 O5 Yb1 -28.1(18) . . . . ?
C1 C7 O5 Yb1 151.2(9) . . . . ?
C8 C9 O6 Yb1 19(2) . . . . ?
C10 C9 O6 Yb1 -158.1(9) . . . . ?
C27 C26 O7 Yb1 14(2) . . . . ?
C20 C26 O7 Yb1 -165.4(11) . . . . ?
C27 C28 O8 Yb1 -19(2) . . . . ?
C29 C28 O8 Yb1 155.9(11) . . . . ?
C46 C45 O9 Yb2 22(2) . . . . ?
C39 C45 O9 Yb2 -156.8(13) . . . . ?
C46 C47 O10 Yb2 -15.7(12) . . . . ?
C48 C47 O10 Yb2 160.3(6) . . . . ?
C65 C64 O11 Yb2 -3.3(12) . . . . ?
C58 C64 O11 Yb2 177.4(7) . . . . ?
C65 C66 O12 Yb2 6.7(12) . . . . ?
C67 C66 O12 Yb2 -175.7(6) . . . . ?
C84 C83 O13 Yb3 -9.9(13) . . . . ?
C77 C83 O13 Yb3 174.9(7) . . . . ?
C84 C85 O14 Yb3 4.1(13) . . . . ?
C86 C85 O14 Yb3 -179.7(7) . . . . ?
C103 C102 O15 Yb3 -25.7(12) . . . . ?
C96 C102 O15 Yb3 158.3(6) . . . . ?
C103 C104 O16 Yb3 10.6(12) . . . . ?
C105 C104 O16 Yb3 -169.7(7) . . . . ?
C122 C121 O17 Yb4 -24.4(11) . . . . ?
C115 C121 O17 Yb4 153.5(5) . . . . ?
C122 C121 O17 Yb1 115.8(7) . . . . ?
C115 C121 O17 Yb1 -66.2(10) . . . . ?
C122 C123 O18 Yb4 10.4(12) . . . . ?
C124 C123 O18 Yb4 -169.1(6) . . . . ?
C141 C140 O19 Yb4 -9.6(11) . . . . ?
C134 C140 O19 Yb4 173.3(6) . . . . ?
C141 C142 O20 Yb4 6.2(10) . . . . ?
C143 C142 O20 Yb4 -175.7(6) . . . . ?
C14 C10 Fe1 C16 161.7(11) . . . . ?
C11 C10 Fe1 C16 -82.9(11) . . . . ?
C9 C10 Fe1 C16 44.1(17) . . . . ?
C14 C10 Fe1 C13 -38.0(11) . . . . ?
C11 C10 Fe1 C13 77.4(10) . . . . ?
C9 C10 Fe1 C13 -155.6(16) . . . . ?
C14 C10 Fe1 C18 49.7(19) . . . . ?
C11 C10 Fe1 C18 165.2(16) . . . . ?
C9 C10 Fe1 C18 -68(2) . . . . ?
C11 C10 Fe1 C14 115.4(12) . . . . ?
C9 C10 Fe1 C14 -117.6(18) . . . . ?
C14 C10 Fe1 C19 80.7(12) . . . . ?
C11 C10 Fe1 C19 -163.9(10) . . . . ?
C9 C10 Fe1 C19 -36.8(17) . . . . ?
C14 C10 Fe1 C11 -115.4(12) . . . . ?
C9 C10 Fe1 C11 127.0(18) . . . . ?
C14 C10 Fe1 C17 -167(2) . . . . ?
C11 C10 Fe1 C17 -51(3) . . . . ?
C9 C10 Fe1 C17 76(3) . . . . ?
C14 C10 Fe1 C12 -79.7(10) . . . . ?
C11 C10 Fe1 C12 35.7(9) . . . . ?
C9 C10 Fe1 C12 162.8(16) . . . . ?
C14 C10 Fe1 C15 122.6(10) . . . . ?
C11 C10 Fe1 C15 -121.9(10) . . . . ?
C9 C10 Fe1 C15 5.1(16) . . . . ?
C15 C16 Fe1 C10 -71.0(15) . . . . ?
C17 C16 Fe1 C10 166.2(12) . . . . ?
C15 C16 Fe1 C13 165(2) . . . . ?
C17 C16 Fe1 C13 42(3) . . . . ?
C15 C16 Fe1 C18 81.8(14) . . . . ?
C17 C16 Fe1 C18 -41.0(14) . . . . ?
C15 C16 Fe1 C14 -31(3) . . . . ?
C17 C16 Fe1 C14 -153(2) . . . . ?
C15 C16 Fe1 C19 38.2(12) . . . . ?
C17 C16 Fe1 C19 -84.6(15) . . . . ?
C15 C16 Fe1 C11 -116.5(12) . . . . ?
C17 C16 Fe1 C11 120.7(13) . . . . ?
C15 C16 Fe1 C17 122.8(19) . . . . ?
C15 C16 Fe1 C12 -159.1(12) . . . . ?
C17 C16 Fe1 C12 78.1(16) . . . . ?
C17 C16 Fe1 C15 -122.8(19) . . . . ?
C12 C13 Fe1 C10 -83.0(12) . . . . ?
C14 C13 Fe1 C10 38.9(11) . . . . ?
C12 C13 Fe1 C16 50(3) . . . . ?
C14 C13 Fe1 C16 172(2) . . . . ?
C12 C13 Fe1 C18 125.6(14) . . . . ?
C14 C13 Fe1 C18 -112.5(14) . . . . ?
C12 C13 Fe1 C14 -121.9(16) . . . . ?
C12 C13 Fe1 C19 166.7(12) . . . . ?
C14 C13 Fe1 C19 -71.4(14) . . . . ?
C12 C13 Fe1 C11 -37.4(11) . . . . ?
C14 C13 Fe1 C11 84.5(11) . . . . ?
C12 C13 Fe1 C17 81.2(14) . . . . ?
C14 C13 Fe1 C17 -156.9(12) . . . . ?
C14 C13 Fe1 C12 121.9(16) . . . . ?
C12 C13 Fe1 C15 -160(2) . . . . ?
C14 C13 Fe1 C15 -38(3) . . . . ?
C19 C18 Fe1 C10 45(2) . . . . ?
C17 C18 Fe1 C10 164.7(13) . . . . ?
C19 C18 Fe1 C16 -80.5(13) . . . . ?
C17 C18 Fe1 C16 39.5(11) . . . . ?
C19 C18 Fe1 C13 122.8(13) . . . . ?
C17 C18 Fe1 C13 -117.2(12) . . . . ?
C19 C18 Fe1 C14 79.8(14) . . . . ?
C17 C18 Fe1 C14 -160.2(11) . . . . ?
C17 C18 Fe1 C19 120.0(18) . . . . ?
C19 C18 Fe1 C11 -171(2) . . . . ?
C17 C18 Fe1 C11 -51(3) . . . . ?
C19 C18 Fe1 C17 -120.0(18) . . . . ?
C19 C18 Fe1 C12 161.7(12) . . . . ?
C17 C18 Fe1 C12 -78.3(14) . . . . ?
C19 C18 Fe1 C15 -37.3(12) . . . . ?
C17 C18 Fe1 C15 82.6(12) . . . . ?
C13 C14 Fe1 C10 -118.4(16) . . . . ?
C13 C14 Fe1 C16 -171(3) . . . . ?
C10 C14 Fe1 C16 -53(3) . . . . ?
C10 C14 Fe1 C13 118.4(16) . . . . ?
C13 C14 Fe1 C18 84.9(15) . . . . ?
C10 C14 Fe1 C18 -156.7(11) . . . . ?
C13 C14 Fe1 C19 126.0(13) . . . . ?
C10 C14 Fe1 C19 -115.6(11) . . . . ?
C13 C14 Fe1 C11 -77.8(12) . . . . ?
C10 C14 Fe1 C11 40.6(9) . . . . ?
C13 C14 Fe1 C17 52(2) . . . . ?
C10 C14 Fe1 C17 170.8(17) . . . . ?
C13 C14 Fe1 C12 -35.0(12) . . . . ?
C10 C14 Fe1 C12 83.4(11) . . . . ?
C13 C14 Fe1 C15 166.0(12) . . . . ?
C10 C14 Fe1 C15 -75.6(12) . . . . ?
C18 C19 Fe1 C10 -158.6(14) . . . . ?
C15 C19 Fe1 C10 81.4(12) . . . . ?
C18 C19 Fe1 C16 82.4(15) . . . . ?
C15 C19 Fe1 C16 -37.6(11) . . . . ?
C18 C19 Fe1 C13 -76.0(16) . . . . ?
C15 C19 Fe1 C13 164.1(10) . . . . ?
C15 C19 Fe1 C18 -120.0(18) . . . . ?
C18 C19 Fe1 C14 -115.8(14) . . . . ?
C15 C19 Fe1 C14 124.3(11) . . . . ?
C18 C19 Fe1 C11 173.5(18) . . . . ?
C15 C19 Fe1 C11 54(2) . . . . ?
C18 C19 Fe1 C17 38.5(14) . . . . ?
C15 C19 Fe1 C17 -81.5(12) . . . . ?
C18 C19 Fe1 C12 -50(3) . . . . ?
C15 C19 Fe1 C12 -170(2) . . . . ?
C18 C19 Fe1 C15 120.0(18) . . . . ?
C12 C11 Fe1 C10 121.0(14) . . . . ?
C12 C11 Fe1 C16 -119.4(11) . . . . ?
C10 C11 Fe1 C16 119.6(9) . . . . ?
C12 C11 Fe1 C13 36.6(10) . . . . ?
C10 C11 Fe1 C13 -84.4(10) . . . . ?
C12 C11 Fe1 C18 -35(3) . . . . ?
C10 C11 Fe1 C18 -156(3) . . . . ?
C12 C11 Fe1 C14 80.9(11) . . . . ?
C10 C11 Fe1 C14 -40.2(8) . . . . ?
C12 C11 Fe1 C19 159.0(18) . . . . ?
C10 C11 Fe1 C19 38(2) . . . . ?
C12 C11 Fe1 C17 -75.6(13) . . . . ?
C10 C11 Fe1 C17 163.3(9) . . . . ?
C10 C11 Fe1 C12 -121.0(14) . . . . ?
C12 C11 Fe1 C15 -162.5(11) . . . . ?
C10 C11 Fe1 C15 76.5(11) . . . . ?
C16 C17 Fe1 C10 -41(3) . . . . ?
C18 C17 Fe1 C10 -156(2) . . . . ?
C18 C17 Fe1 C16 -115.3(18) . . . . ?
C16 C17 Fe1 C13 -162.7(13) . . . . ?
C18 C17 Fe1 C13 82.0(15) . . . . ?
C16 C17 Fe1 C18 115.3(18) . . . . ?
C16 C17 Fe1 C14 160.1(17) . . . . ?
C18 C17 Fe1 C14 45(2) . . . . ?
C16 C17 Fe1 C19 78.6(13) . . . . ?
C18 C17 Fe1 C19 -36.6(12) . . . . ?
C16 C17 Fe1 C11 -81.1(14) . . . . ?
C18 C17 Fe1 C11 163.7(12) . . . . ?
C16 C17 Fe1 C12 -121.8(13) . . . . ?
C18 C17 Fe1 C12 122.9(13) . . . . ?
C16 C17 Fe1 C15 35.2(12) . . . . ?
C18 C17 Fe1 C15 -80.1(13) . . . . ?
C13 C12 Fe1 C10 81.6(11) . . . . ?
C11 C12 Fe1 C10 -37.9(10) . . . . ?
C13 C12 Fe1 C16 -159.1(11) . . . . ?
C11 C12 Fe1 C16 81.4(13) . . . . ?
C11 C12 Fe1 C13 -119.5(15) . . . . ?
C13 C12 Fe1 C18 -72.6(15) . . . . ?
C11 C12 Fe1 C18 167.9(13) . . . . ?
C13 C12 Fe1 C14 36.7(10) . . . . ?
C11 C12 Fe1 C14 -82.8(11) . . . . ?
C13 C12 Fe1 C19 -35(3) . . . . ?
C11 C12 Fe1 C19 -154(2) . . . . ?
C13 C12 Fe1 C11 119.5(15) . . . . ?
C13 C12 Fe1 C17 -116.7(12) . . . . ?
C11 C12 Fe1 C17 123.8(11) . . . . ?
C13 C12 Fe1 C15 162.6(18) . . . . ?
C11 C12 Fe1 C15 43(2) . . . . ?
C16 C15 Fe1 C10 126.6(13) . . . . ?
C19 C15 Fe1 C10 -114.8(12) . . . . ?
C19 C15 Fe1 C16 118.6(18) . . . . ?
C16 C15 Fe1 C13 -162(2) . . . . ?
C19 C15 Fe1 C13 -44(3) . . . . ?
C16 C15 Fe1 C18 -81.6(15) . . . . ?
C19 C15 Fe1 C18 37.0(13) . . . . ?
C16 C15 Fe1 C14 168.6(13) . . . . ?
C19 C15 Fe1 C14 -72.8(14) . . . . ?
C16 C15 Fe1 C19 -118.6(18) . . . . ?
C16 C15 Fe1 C11 83.9(14) . . . . ?
C19 C15 Fe1 C11 -157.5(11) . . . . ?
C16 C15 Fe1 C17 -35.9(13) . . . . ?
C19 C15 Fe1 C17 82.7(14) . . . . ?
C16 C15 Fe1 C12 53(3) . . . . ?
C19 C15 Fe1 C12 171.2(19) . . . . ?
C38 C37 Fe2 C33 66.0(17) . . . . ?
C36 C37 Fe2 C33 -174.5(10) . . . . ?
C38 C37 Fe2 C29 42(6) . . . . ?
C36 C37 Fe2 C29 162(5) . . . . ?
C36 C37 Fe2 C38 119.5(19) . . . . ?
C38 C37 Fe2 C34 -38.7(13) . . . . ?
C36 C37 Fe2 C34 80.9(13) . . . . ?
C38 C37 Fe2 C31 146.9(14) . . . . ?
C36 C37 Fe2 C31 -93.5(13) . . . . ?
C38 C37 Fe2 C35 -81.3(14) . . . . ?
C36 C37 Fe2 C35 38.2(11) . . . . ?
C38 C37 Fe2 C30 -178.2(15) . . . . ?
C36 C37 Fe2 C30 -59(2) . . . . ?
C38 C37 Fe2 C36 -119.5(19) . . . . ?
C38 C37 Fe2 C32 103.3(14) . . . . ?
C36 C37 Fe2 C32 -137.1(12) . . . . ?
C32 C33 Fe2 C37 64.3(16) . . . . ?
C29 C33 Fe2 C37 -175.1(11) . . . . ?
C32 C33 Fe2 C29 -120.6(17) . . . . ?
C32 C33 Fe2 C38 102.4(15) . . . . ?
C29 C33 Fe2 C38 -137.0(11) . . . . ?
C32 C33 Fe2 C34 146.1(14) . . . . ?
C29 C33 Fe2 C34 -93.3(12) . . . . ?
C32 C33 Fe2 C31 -39.2(14) . . . . ?
C29 C33 Fe2 C31 81.3(12) . . . . ?
C32 C33 Fe2 C35 -179.5(15) . . . . ?
C29 C33 Fe2 C35 -59.0(18) . . . . ?
C32 C33 Fe2 C30 -82.4(14) . . . . ?
C29 C33 Fe2 C30 38.1(10) . . . . ?
C32 C33 Fe2 C36 38(6) . . . . ?
C29 C33 Fe2 C36 159(5) . . . . ?
C29 C33 Fe2 C32 120.6(17) . . . . ?
C33 C29 Fe2 C37 27(6) . . . . ?
C30 C29 Fe2 C37 146(6) . . . . ?
C28 C29 Fe2 C37 -92(6) . . . . ?
C30 C29 Fe2 C33 118.6(15) . . . . ?
C28 C29 Fe2 C33 -119.3(18) . . . . ?
C33 C29 Fe2 C38 64.0(15) . . . . ?
C30 C29 Fe2 C38 -177.4(13) . . . . ?
C28 C29 Fe2 C38 -55(2) . . . . ?
C33 C29 Fe2 C34 105.0(11) . . . . ?
C30 C29 Fe2 C34 -136.4(12) . . . . ?
C28 C29 Fe2 C34 -14.3(17) . . . . ?
C33 C29 Fe2 C31 -80.8(12) . . . . ?
C30 C29 Fe2 C31 37.8(12) . . . . ?
C28 C29 Fe2 C31 159.9(18) . . . . ?
C33 C29 Fe2 C35 147.8(10) . . . . ?
C30 C29 Fe2 C35 -93.6(12) . . . . ?
C28 C29 Fe2 C35 28.5(17) . . . . ?
C33 C29 Fe2 C30 -118.6(15) . . . . ?
C28 C29 Fe2 C30 122(2) . . . . ?
C33 C29 Fe2 C36 -174.6(12) . . . . ?
C30 C29 Fe2 C36 -56.0(17) . . . . ?
C28 C29 Fe2 C36 66.1(19) . . . . ?
C33 C29 Fe2 C32 -36.4(10) . . . . ?
C30 C29 Fe2 C32 82.2(12) . . . . ?
C28 C29 Fe2 C32 -155.7(17) . . . . ?
C34 C38 Fe2 C37 -117.9(18) . . . . ?
C37 C38 Fe2 C33 -134.7(13) . . . . ?
C34 C38 Fe2 C33 107.4(12) . . . . ?
C37 C38 Fe2 C29 -172.6(13) . . . . ?
C34 C38 Fe2 C29 69.5(16) . . . . ?
C37 C38 Fe2 C34 117.9(18) . . . . ?
C37 C38 Fe2 C31 -58(2) . . . . ?
C34 C38 Fe2 C31 -175.5(12) . . . . ?
C37 C38 Fe2 C35 81.4(14) . . . . ?
C34 C38 Fe2 C35 -36.6(11) . . . . ?
C37 C38 Fe2 C30 169(9) . . . . ?
C34 C38 Fe2 C30 51(9) . . . . ?
C37 C38 Fe2 C36 37.4(13) . . . . ?
C34 C38 Fe2 C36 -80.5(12) . . . . ?
C37 C38 Fe2 C32 -92.2(14) . . . . ?
C34 C38 Fe2 C32 149.8(11) . . . . ?
C35 C34 Fe2 C37 -81.9(13) . . . . ?
C38 C34 Fe2 C37 37.7(12) . . . . ?
C35 C34 Fe2 C33 150.3(12) . . . . ?
C38 C34 Fe2 C33 -90.2(14) . . . . ?
C35 C34 Fe2 C29 106.5(13) . . . . ?
C38 C34 Fe2 C29 -133.9(12) . . . . ?
C35 C34 Fe2 C38 -119.5(18) . . . . ?
C35 C34 Fe2 C31 32(9) . . . . ?
C38 C34 Fe2 C31 152(8) . . . . ?
C38 C34 Fe2 C35 119.5(18) . . . . ?
C35 C34 Fe2 C30 66.5(16) . . . . ?
C38 C34 Fe2 C30 -173.9(12) . . . . ?
C35 C34 Fe2 C36 -38.2(12) . . . . ?
C38 C34 Fe2 C36 81.4(14) . . . . ?
C35 C34 Fe2 C32 -172.2(14) . . . . ?
C38 C34 Fe2 C32 -53(2) . . . . ?
C30 C31 Fe2 C37 149.7(11) . . . . ?
C32 C31 Fe2 C37 -89.8(14) . . . . ?
C30 C31 Fe2 C33 -82.3(12) . . . . ?
C32 C31 Fe2 C33 38.1(13) . . . . ?
C30 C31 Fe2 C29 -38.6(11) . . . . ?
C32 C31 Fe2 C29 81.9(14) . . . . ?
C30 C31 Fe2 C38 -173.8(13) . . . . ?
C32 C31 Fe2 C38 -53.4(19) . . . . ?
C30 C31 Fe2 C34 38(9) . . . . ?
C32 C31 Fe2 C34 158(8) . . . . ?
C30 C31 Fe2 C35 67.0(14) . . . . ?
C32 C31 Fe2 C35 -172.6(13) . . . . ?
C32 C31 Fe2 C30 120.4(17) . . . . ?
C30 C31 Fe2 C36 106.2(12) . . . . ?
C32 C31 Fe2 C36 -133.3(14) . . . . ?
C30 C31 Fe2 C32 -120.4(17) . . . . ?
C34 C35 Fe2 C37 80.9(14) . . . . ?
C36 C35 Fe2 C37 -37.8(13) . . . . ?
C34 C35 Fe2 C33 -54(2) . . . . ?
C36 C35 Fe2 C33 -172.3(15) . . . . ?
C34 C35 Fe2 C29 -91.7(14) . . . . ?
C36 C35 Fe2 C29 149.5(13) . . . . ?
C34 C35 Fe2 C38 37.9(13) . . . . ?
C36 C35 Fe2 C38 -80.9(14) . . . . ?
C36 C35 Fe2 C34 -118.8(19) . . . . ?
C34 C35 Fe2 C31 -175.7(14) . . . . ?
C36 C35 Fe2 C31 65.5(17) . . . . ?
C34 C35 Fe2 C30 -136.3(13) . . . . ?
C36 C35 Fe2 C30 105.0(13) . . . . ?
C34 C35 Fe2 C36 118.8(19) . . . . ?
C34 C35 Fe2 C32 129(9) . . . . ?
C36 C35 Fe2 C32 11(9) . . . . ?
C31 C30 Fe2 C37 -54.1(19) . . . . ?
C29 C30 Fe2 C37 -172.1(15) . . . . ?
C31 C30 Fe2 C33 80.2(12) . . . . ?
C29 C30 Fe2 C33 -37.7(11) . . . . ?
C31 C30 Fe2 C29 117.9(16) . . . . ?
C31 C30 Fe2 C38 138(9) . . . . ?
C29 C30 Fe2 C38 20(9) . . . . ?
C31 C30 Fe2 C34 -175.1(11) . . . . ?
C29 C30 Fe2 C34 66.9(15) . . . . ?
C29 C30 Fe2 C31 -117.9(16) . . . . ?
C31 C30 Fe2 C35 -136.3(11) . . . . ?
C29 C30 Fe2 C35 105.7(12) . . . . ?
C31 C30 Fe2 C36 -92.0(12) . . . . ?
C29 C30 Fe2 C36 150.1(11) . . . . ?
C31 C30 Fe2 C32 37.3(11) . . . . ?
C29 C30 Fe2 C32 -80.6(12) . . . . ?
C35 C36 Fe2 C37 118.3(18) . . . . ?
C37 C36 Fe2 C33 30(6) . . . . ?
C35 C36 Fe2 C33 148(5) . . . . ?
C37 C36 Fe2 C29 -175.5(13) . . . . ?
C35 C36 Fe2 C29 -57.2(19) . . . . ?
C37 C36 Fe2 C38 -37.0(13) . . . . ?
C35 C36 Fe2 C38 81.4(14) . . . . ?
C37 C36 Fe2 C34 -81.3(14) . . . . ?
C35 C36 Fe2 C34 37.0(13) . . . . ?
C37 C36 Fe2 C31 104.3(14) . . . . ?
C35 C36 Fe2 C31 -137.3(13) . . . . ?
C37 C36 Fe2 C35 -118.3(18) . . . . ?
C37 C36 Fe2 C30 147.5(12) . . . . ?
C35 C36 Fe2 C30 -94.1(13) . . . . ?
C37 C36 Fe2 C32 63.2(17) . . . . ?
C35 C36 Fe2 C32 -178.5(13) . . . . ?
C33 C32 Fe2 C37 -135.7(13) . . . . ?
C31 C32 Fe2 C37 107.2(14) . . . . ?
C31 C32 Fe2 C33 -117(2) . . . . ?
C33 C32 Fe2 C29 36.8(12) . . . . ?
C31 C32 Fe2 C29 -80.3(14) . . . . ?
C33 C32 Fe2 C38 -93.5(15) . . . . ?
C31 C32 Fe2 C38 149.4(13) . . . . ?
C33 C32 Fe2 C34 -59(2) . . . . ?
C31 C32 Fe2 C34 -176.5(15) . . . . ?
C33 C32 Fe2 C31 117(2) . . . . ?
C33 C32 Fe2 C35 177(8) . . . . ?
C31 C32 Fe2 C35 60(9) . . . . ?
C33 C32 Fe2 C30 80.7(14) . . . . ?
C31 C32 Fe2 C30 -36.4(12) . . . . ?
C33 C32 Fe2 C36 -173.0(13) . . . . ?
C31 C32 Fe2 C36 69.9(19) . . . . ?
C53 C57 Fe3 C50 -176.6(3) . . . . ?
C56 C57 Fe3 C50 62.5(3) . . . . ?
C56 C57 Fe3 C53 -120.83(7) . . . . ?
C53 C57 Fe3 C49 -18.4(16) . . . . ?
C56 C57 Fe3 C49 -139.3(17) . . . . ?
C53 C57 Fe3 C48 -60.9(3) . . . . ?
C56 C57 Fe3 C48 178.3(3) . . . . ?
C53 C57 Fe3 C52 -101.70(15) . . . . ?
C56 C57 Fe3 C52 137.47(18) . . . . ?
C53 C57 Fe3 C56 120.83(7) . . . . ?
C53 C57 Fe3 C54 37.0 . . . . ?
C56 C57 Fe3 C54 -83.83(6) . . . . ?
C53 C57 Fe3 C55 84.48(9) . . . . ?
C56 C57 Fe3 C55 -36.3 . . . . ?
C53 C57 Fe3 C51 -144.54(15) . . . . ?
C56 C57 Fe3 C51 94.64(13) . . . . ?
C51 C50 Fe3 C57 51.1(3) . . . . ?
C49 C50 Fe3 C57 175.9(3) . . . . ?
C51 C50 Fe3 C53 -94(4) . . . . ?
C49 C50 Fe3 C53 31(4) . . . . ?
C51 C50 Fe3 C49 -124.8 . . . . ?
C51 C50 Fe3 C48 -84.34(8) . . . . ?
C49 C50 Fe3 C48 40.45(6) . . . . ?
C51 C50 Fe3 C52 -38.72(6) . . . . ?
C49 C50 Fe3 C52 86.07(7) . . . . ?
C51 C50 Fe3 C56 91.9(2) . . . . ?
C49 C50 Fe3 C56 -143.3(2) . . . . ?
C51 C50 Fe3 C54 178.8(3) . . . . ?
C49 C50 Fe3 C54 -56.4(3) . . . . ?
C51 C50 Fe3 C55 136.4(2) . . . . ?
C49 C50 Fe3 C55 -98.8(2) . . . . ?
C49 C50 Fe3 C51 124.8 . . . . ?
C54 C53 Fe3 C57 120.70(5) . . . . ?
C57 C53 Fe3 C50 147(4) . . . . ?
C54 C53 Fe3 C50 -92(4) . . . . ?
C57 C53 Fe3 C49 176.7(3) . . . . ?
C54 C53 Fe3 C49 -62.6(2) . . . . ?
C57 C53 Fe3 C48 138.3(2) . . . . ?
C54 C53 Fe3 C48 -101.02(19) . . . . ?
C57 C53 Fe3 C52 93.7(2) . . . . ?
C54 C53 Fe3 C52 -145.6(2) . . . . ?
C57 C53 Fe3 C56 -38.03(6) . . . . ?
C54 C53 Fe3 C56 82.68(7) . . . . ?
C57 C53 Fe3 C54 -120.70(5) . . . . ?
C57 C53 Fe3 C55 -81.69(8) . . . . ?
C54 C53 Fe3 C55 39.01(6) . . . . ?
C57 C53 Fe3 C51 58.3(3) . . . . ?
C54 C53 Fe3 C51 179.0(3) . . . . ?
C48 C49 Fe3 C57 -48.2(16) . . . . ?
C50 C49 Fe3 C57 -161.4(17) . . . . ?
C48 C49 Fe3 C50 113.16(8) . . . . ?
C48 C49 Fe3 C53 -64.2(2) . . . . ?
C50 C49 Fe3 C53 -177.4(3) . . . . ?
C50 C49 Fe3 C48 -113.16(8) . . . . ?
C48 C49 Fe3 C52 37.8 . . . . ?
C50 C49 Fe3 C52 -75.40(8) . . . . ?
C48 C49 Fe3 C56 179.0(4) . . . . ?
C50 C49 Fe3 C56 65.9(3) . . . . ?
C48 C49 Fe3 C54 -101.38(13) . . . . ?
C50 C49 Fe3 C54 145.45(15) . . . . ?
C48 C49 Fe3 C55 -148.41(19) . . . . ?
C50 C49 Fe3 C55 98.43(15) . . . . ?
C48 C49 Fe3 C51 80.20(7) . . . . ?
C50 C49 Fe3 C51 -33.0 . . . . ?
C49 C48 Fe3 C57 172.1(3) . . . . ?
C52 C48 Fe3 C57 -67.5(3) . . . . ?
C47 C48 Fe3 C57 49.1(3) . . . . ?
C49 C48 Fe3 C50 -43.08(6) . . . . ?
C52 C48 Fe3 C50 77.37(9) . . . . ?
C47 C48 Fe3 C50 -166.0 . . . . ?
C49 C48 Fe3 C53 136.3(2) . . . . ?
C52 C48 Fe3 C53 -103.26(19) . . . . ?
C47 C48 Fe3 C53 13.3(2) . . . . ?
C52 C48 Fe3 C49 120.45(7) . . . . ?
C47 C48 Fe3 C49 -122.95(5) . . . . ?
C49 C48 Fe3 C52 -120.45(7) . . . . ?
C47 C48 Fe3 C52 116.60(7) . . . . ?
C49 C48 Fe3 C56 -173(3) . . . . ?
C52 C48 Fe3 C56 -52(3) . . . . ?
C47 C48 Fe3 C56 64(3) . . . . ?
C49 C48 Fe3 C54 93.45(18) . . . . ?
C52 C48 Fe3 C54 -146.10(19) . . . . ?
C47 C48 Fe3 C54 -29.5(2) . . . . ?
C49 C48 Fe3 C55 52.9(3) . . . . ?
C52 C48 Fe3 C55 173.3(3) . . . . ?
C47 C48 Fe3 C55 -70.1(3) . . . . ?
C49 C48 Fe3 C51 -84.87(7) . . . . ?
C52 C48 Fe3 C51 35.58(5) . . . . ?
C47 C48 Fe3 C51 152.2 . . . . ?
C51 C52 Fe3 C57 -103.29(17) . . . . ?
C48 C52 Fe3 C57 134.90(17) . . . . ?
C51 C52 Fe3 C50 37.71(6) . . . . ?
C48 C52 Fe3 C50 -84.10(10) . . . . ?
C51 C52 Fe3 C53 -145.6(2) . . . . ?
C48 C52 Fe3 C53 92.62(19) . . . . ?
C51 C52 Fe3 C49 84.84(7) . . . . ?
C48 C52 Fe3 C49 -36.98(5) . . . . ?
C51 C52 Fe3 C48 121.82(7) . . . . ?
C51 C52 Fe3 C56 -63.2(2) . . . . ?
C48 C52 Fe3 C56 175.0(3) . . . . ?
C51 C52 Fe3 C54 178.5(4) . . . . ?
C48 C52 Fe3 C54 56.7(3) . . . . ?
C51 C52 Fe3 C55 -14(2) . . . . ?
C48 C52 Fe3 C55 -136(3) . . . . ?
C48 C52 Fe3 C51 -121.82(7) . . . . ?
C55 C56 Fe3 C57 -121.67(8) . . . . ?
C57 C56 Fe3 C50 -144.6(2) . . . . ?
C55 C56 Fe3 C50 93.7(2) . . . . ?
C57 C56 Fe3 C53 35.77(5) . . . . ?
C55 C56 Fe3 C53 -85.90(10) . . . . ?
C57 C56 Fe3 C49 171.6(4) . . . . ?
C55 C56 Fe3 C49 49.9(3) . . . . ?
C57 C56 Fe3 C48 -16(3) . . . . ?
C55 C56 Fe3 C48 -138(3) . . . . ?
C57 C56 Fe3 C52 -65.1(2) . . . . ?
C55 C56 Fe3 C52 173.3(3) . . . . ?
C57 C56 Fe3 C54 79.04(7) . . . . ?
C55 C56 Fe3 C54 -42.63(6) . . . . ?
C57 C56 Fe3 C55 121.67(8) . . . . ?
C57 C56 Fe3 C51 -102.68(18) . . . . ?
C55 C56 Fe3 C51 135.65(17) . . . . ?
C53 C54 Fe3 C57 -36.2 . . . . ?
C55 C54 Fe3 C57 84.93(8) . . . . ?
C53 C54 Fe3 C50 174.3(3) . . . . ?
C55 C54 Fe3 C50 -64.5(2) . . . . ?
C55 C54 Fe3 C53 121.17(9) . . . . ?
C53 C54 Fe3 C49 137.12(14) . . . . ?
C55 C54 Fe3 C49 -101.71(14) . . . . ?
C53 C54 Fe3 C48 93.69(15) . . . . ?
C55 C54 Fe3 C48 -145.1(2) . . . . ?
C53 C54 Fe3 C52 57.1(3) . . . . ?
C55 C54 Fe3 C52 178.2(4) . . . . ?
C53 C54 Fe3 C56 -81.58(10) . . . . ?
C55 C54 Fe3 C56 39.6 . . . . ?
C53 C54 Fe3 C55 -121.17(9) . . . . ?
C53 C54 Fe3 C51 -158(8) . . . . ?
C55 C54 Fe3 C51 -37(8) . . . . ?
C56 C55 Fe3 C57 37.19(6) . . . . ?
C54 C55 Fe3 C57 -77.52(8) . . . . ?
C56 C55 Fe3 C50 -104.0(2) . . . . ?
C54 C55 Fe3 C50 141.3(2) . . . . ?
C56 C55 Fe3 C53 79.01(10) . . . . ?
C54 C55 Fe3 C53 -35.70(6) . . . . ?
C56 C55 Fe3 C49 -150.82(19) . . . . ?
C54 C55 Fe3 C49 94.47(17) . . . . ?
C56 C55 Fe3 C48 175.2(3) . . . . ?
C54 C55 Fe3 C48 60.5(3) . . . . ?
C56 C55 Fe3 C52 -54(2) . . . . ?
C54 C55 Fe3 C52 -169(3) . . . . ?
C54 C55 Fe3 C56 -114.71(8) . . . . ?
C56 C55 Fe3 C54 114.71(8) . . . . ?
C56 C55 Fe3 C51 -66.7(3) . . . . ?
C54 C55 Fe3 C51 178.6(4) . . . . ?
C50 C51 Fe3 C57 -149.83(16) . . . . ?
C52 C51 Fe3 C57 92.73(14) . . . . ?
C52 C51 Fe3 C50 -117.44(9) . . . . ?
C50 C51 Fe3 C53 174.1(3) . . . . ?
C52 C51 Fe3 C53 56.7(2) . . . . ?
C50 C51 Fe3 C49 36.71(5) . . . . ?
C52 C51 Fe3 C49 -80.73(8) . . . . ?
C50 C51 Fe3 C48 80.24(10) . . . . ?
C52 C51 Fe3 C48 -37.2 . . . . ?
C50 C51 Fe3 C52 117.44(9) . . . . ?
C50 C51 Fe3 C56 -104.49(15) . . . . ?
C52 C51 Fe3 C56 138.1(2) . . . . ?
C50 C51 Fe3 C54 -28(8) . . . . ?
C52 C51 Fe3 C54 -146(8) . . . . ?
C50 C51 Fe3 C55 -64.5(3) . . . . ?
C52 C51 Fe3 C55 178.1(4) . . . . ?
C71 C67 Fe4 C68 118.47(6) . . . . ?
C66 C67 Fe4 C68 -121.80(5) . . . . ?
C68 C67 Fe4 C70 -81.85(8) . . . . ?
C71 C67 Fe4 C70 36.6 . . . . ?
C66 C67 Fe4 C70 156.3 . . . . ?
C68 C67 Fe4 C76 165.2(2) . . . . ?
C71 C67 Fe4 C76 -76.34(19) . . . . ?
C66 C67 Fe4 C76 43.4(2) . . . . ?
C68 C67 Fe4 C74 52.2(4) . . . . ?
C71 C67 Fe4 C74 170.7(5) . . . . ?
C66 C67 Fe4 C74 -69.6(5) . . . . ?
C68 C67 Fe4 C72 125.71(15) . . . . ?
C71 C67 Fe4 C72 -115.81(15) . . . . ?
C66 C67 Fe4 C72 3.91(19) . . . . ?
C68 C67 Fe4 C69 -38.8 . . . . ?
C71 C67 Fe4 C69 79.66(7) . . . . ?
C66 C67 Fe4 C69 -160.6 . . . . ?
C68 C67 Fe4 C73 77.50(17) . . . . ?
C71 C67 Fe4 C73 -164.0(2) . . . . ?
C66 C67 Fe4 C73 -44.3(2) . . . . ?
C68 C67 Fe4 C71 -118.47(6) . . . . ?
C66 C67 Fe4 C71 119.72(5) . . . . ?
C68 C67 Fe4 C75 -172.4(7) . . . . ?
C71 C67 Fe4 C75 -53.9(7) . . . . ?
C66 C67 Fe4 C75 65.8(7) . . . . ?
C69 C68 Fe4 C67 -118.85(6) . . . . ?
C67 C68 Fe4 C70 82.96(7) . . . . ?
C69 C68 Fe4 C70 -35.9 . . . . ?
C67 C68 Fe4 C76 -44.9(6) . . . . ?
C69 C68 Fe4 C76 -163.7(7) . . . . ?
C67 C68 Fe4 C74 -155.3(2) . . . . ?
C69 C68 Fe4 C74 85.86(17) . . . . ?
C67 C68 Fe4 C72 -70.65(17) . . . . ?
C69 C68 Fe4 C72 170.5(2) . . . . ?
C67 C68 Fe4 C69 118.85(6) . . . . ?
C67 C68 Fe4 C73 -116.46(14) . . . . ?
C69 C68 Fe4 C73 124.69(14) . . . . ?
C67 C68 Fe4 C71 39.1 . . . . ?
C69 C68 Fe4 C71 -79.80(7) . . . . ?
C67 C68 Fe4 C75 174.7(5) . . . . ?
C69 C68 Fe4 C75 55.9(4) . . . . ?
C69 C70 Fe4 C67 80.79(8) . . . . ?
C71 C70 Fe4 C67 -37.5 . . . . ?
C69 C70 Fe4 C68 37.3 . . . . ?
C71 C70 Fe4 C68 -80.94(7) . . . . ?
C69 C70 Fe4 C76 -158.07(19) . . . . ?
C71 C70 Fe4 C76 83.65(16) . . . . ?
C69 C70 Fe4 C74 -74.7(2) . . . . ?
C71 C70 Fe4 C74 167.0(3) . . . . ?
C69 C70 Fe4 C72 162.5(5) . . . . ?
C71 C70 Fe4 C72 44.2(4) . . . . ?
C71 C70 Fe4 C69 -118.29(6) . . . . ?
C69 C70 Fe4 C73 -32.9(6) . . . . ?
C71 C70 Fe4 C73 -151.2(6) . . . . ?
C69 C70 Fe4 C71 118.29(6) . . . . ?
C69 C70 Fe4 C75 -116.76(15) . . . . ?
C71 C70 Fe4 C75 124.96(16) . . . . ?
C75 C76 Fe4 C67 170.0(2) . . . . ?
C72 C76 Fe4 C67 -67.76(18) . . . . ?
C75 C76 Fe4 C68 -155.2(7) . . . . ?
C72 C76 Fe4 C68 -33.0(6) . . . . ?
C75 C76 Fe4 C70 83.43(16) . . . . ?
C72 C76 Fe4 C70 -154.36(19) . . . . ?
C75 C76 Fe4 C74 -37.3 . . . . ?
C72 C76 Fe4 C74 84.90(7) . . . . ?
C75 C76 Fe4 C72 -122.21(6) . . . . ?
C75 C76 Fe4 C69 50.1(4) . . . . ?
C72 C76 Fe4 C69 172.3(4) . . . . ?
C75 C76 Fe4 C73 -79.41(7) . . . . ?
C72 C76 Fe4 C73 42.81(5) . . . . ?
C75 C76 Fe4 C71 126.78(15) . . . . ?
C72 C76 Fe4 C71 -111.00(15) . . . . ?
C72 C76 Fe4 C75 122.21(6) . . . . ?
C73 C74 Fe4 C67 36.7(4) . . . . ?
C75 C74 Fe4 C67 162.2(5) . . . . ?
C73 C74 Fe4 C68 72.88(16) . . . . ?
C75 C74 Fe4 C68 -161.6(2) . . . . ?
C73 C74 Fe4 C70 159.0(3) . . . . ?
C75 C74 Fe4 C70 -75.5(2) . . . . ?
C73 C74 Fe4 C76 -89.88(8) . . . . ?
C75 C74 Fe4 C76 35.6 . . . . ?
C73 C74 Fe4 C72 -44.98(5) . . . . ?
C75 C74 Fe4 C72 80.54(8) . . . . ?
C73 C74 Fe4 C69 117.73(16) . . . . ?
C75 C74 Fe4 C69 -116.75(16) . . . . ?
C75 C74 Fe4 C73 125.52(7) . . . . ?
C73 C74 Fe4 C71 -167.3(8) . . . . ?
C75 C74 Fe4 C71 -41.8(8) . . . . ?
C73 C74 Fe4 C75 -125.52(7) . . . . ?
C76 C72 Fe4 C67 129.65(15) . . . . ?
C73 C72 Fe4 C67 -113.48(16) . . . . ?
C76 C72 Fe4 C68 169.0(2) . . . . ?
C73 C72 Fe4 C68 -74.12(17) . . . . ?
C76 C72 Fe4 C70 55.9(4) . . . . ?
C73 C72 Fe4 C70 172.8(5) . . . . ?
C73 C72 Fe4 C76 116.87(7) . . . . ?
C76 C72 Fe4 C74 -78.41(8) . . . . ?
C73 C72 Fe4 C74 38.5 . . . . ?
C76 C72 Fe4 C69 -167.9(7) . . . . ?
C73 C72 Fe4 C69 -51.0(6) . . . . ?
C76 C72 Fe4 C73 -116.87(7) . . . . ?
C76 C72 Fe4 C71 86.89(17) . . . . ?
C73 C72 Fe4 C71 -156.2(2) . . . . ?
C76 C72 Fe4 C75 -34.7 . . . . ?
C73 C72 Fe4 C75 82.15(7) . . . . ?
C70 C69 Fe4 C67 -83.91(7) . . . . ?
C68 C69 Fe4 C67 37.7 . . . . ?
C70 C69 Fe4 C68 -121.59(6) . . . . ?
C68 C69 Fe4 C70 121.59(6) . . . . ?
C70 C69 Fe4 C76 47.7(4) . . . . ?
C68 C69 Fe4 C76 169.2(4) . . . . ?
C70 C69 Fe4 C74 125.28(17) . . . . ?
C68 C69 Fe4 C74 -113.13(16) . . . . ?
C70 C69 Fe4 C72 -150.9(7) . . . . ?
C68 C69 Fe4 C72 -29.4(6) . . . . ?
C70 C69 Fe4 C73 167.2(2) . . . . ?
C68 C69 Fe4 C73 -71.19(17) . . . . ?
C70 C69 Fe4 C71 -38.6 . . . . ?
C68 C69 Fe4 C71 83.00(7) . . . . ?
C70 C69 Fe4 C75 82.07(17) . . . . ?
C68 C69 Fe4 C75 -156.3(2) . . . . ?
C74 C73 Fe4 C67 -162.1(2) . . . . ?
C72 C73 Fe4 C67 83.91(17) . . . . ?
C74 C73 Fe4 C68 -121.36(15) . . . . ?
C72 C73 Fe4 C68 124.63(15) . . . . ?
C74 C73 Fe4 C70 -56.4(6) . . . . ?
C72 C73 Fe4 C70 -170.5(6) . . . . ?
C74 C73 Fe4 C76 75.52(7) . . . . ?
C72 C73 Fe4 C76 -38.5 . . . . ?
C72 C73 Fe4 C74 -114.01(7) . . . . ?
C74 C73 Fe4 C72 114.01(7) . . . . ?
C74 C73 Fe4 C69 -80.93(17) . . . . ?
C72 C73 Fe4 C69 165.1(2) . . . . ?
C74 C73 Fe4 C71 172.0(5) . . . . ?
C72 C73 Fe4 C71 58.0(5) . . . . ?
C74 C73 Fe4 C75 34.5 . . . . ?
C72 C73 Fe4 C75 -79.55(8) . . . . ?
C70 C71 Fe4 C67 121.10(8) . . . . ?
C70 C71 Fe4 C68 83.22(8) . . . . ?
C67 C71 Fe4 C68 -37.9 . . . . ?
C67 C71 Fe4 C70 -121.10(8) . . . . ?
C70 C71 Fe4 C76 -114.61(16) . . . . ?
C67 C71 Fe4 C76 124.29(16) . . . . ?
C70 C71 Fe4 C74 -42.6(8) . . . . ?
C67 C71 Fe4 C74 -163.7(8) . . . . ?
C70 C71 Fe4 C72 -159.1(2) . . . . ?
C67 C71 Fe4 C72 79.78(16) . . . . ?
C70 C71 Fe4 C69 37.9 . . . . ?
C67 C71 Fe4 C69 -83.18(8) . . . . ?
C70 C71 Fe4 C73 156.8(5) . . . . ?
C67 C71 Fe4 C73 35.7(5) . . . . ?
C70 C71 Fe4 C75 -75.63(19) . . . . ?
C67 C71 Fe4 C75 163.3(2) . . . . ?
C76 C75 Fe4 C67 -29.4(6) . . . . ?
C74 C75 Fe4 C67 -150.3(7) . . . . ?
C76 C75 Fe4 C68 162.7(5) . . . . ?
C74 C75 Fe4 C68 41.8(4) . . . . ?
C76 C75 Fe4 C70 -114.13(16) . . . . ?
C74 C75 Fe4 C70 124.95(17) . . . . ?
C74 C75 Fe4 C76 -120.92(7) . . . . ?
C76 C75 Fe4 C74 120.92(7) . . . . ?
C76 C75 Fe4 C72 37.2 . . . . ?
C74 C75 Fe4 C72 -83.74(7) . . . . ?
C76 C75 Fe4 C69 -156.7(2) . . . . ?
C74 C75 Fe4 C69 82.33(17) . . . . ?
C76 C75 Fe4 C73 87.25(8) . . . . ?
C74 C75 Fe4 C73 -33.7 . . . . ?
C76 C75 Fe4 C71 -71.91(19) . . . . ?
C74 C75 Fe4 C71 167.2(2) . . . . ?
C88 C87 Fe5 C86 -116.6 . . . . ?
C86 C87 Fe5 C91 -88.90(14) . . . . ?
C88 C87 Fe5 C91 154.47(17) . . . . ?
C86 C87 Fe5 C90 36.4 . . . . ?
C88 C87 Fe5 C90 -80.21(6) . . . . ?
C86 C87 Fe5 C92 -132.82(14) . . . . ?
C88 C87 Fe5 C92 110.56(13) . . . . ?
C86 C87 Fe5 C89 81.58(6) . . . . ?
C88 C87 Fe5 C89 -35.0 . . . . ?
C86 C87 Fe5 C94 157.0(8) . . . . ?
C88 C87 Fe5 C94 40.4(8) . . . . ?
C86 C87 Fe5 C88 116.6 . . . . ?
C86 C87 Fe5 C93 -173.8(2) . . . . ?
C88 C87 Fe5 C93 69.54(17) . . . . ?
C86 C87 Fe5 C95 -54.0(3) . . . . ?
C88 C87 Fe5 C95 -170.6(3) . . . . ?
C90 C86 Fe5 C87 122.49(6) . . . . ?
C85 C86 Fe5 C87 -118.17(5) . . . . ?
C87 C86 Fe5 C91 108.58(14) . . . . ?
C90 C86 Fe5 C91 -128.92(16) . . . . ?
C85 C86 Fe5 C91 -9.59(19) . . . . ?
C87 C86 Fe5 C90 -122.49(6) . . . . ?
C85 C86 Fe5 C90 119.3 . . . . ?
C87 C86 Fe5 C92 67.17(19) . . . . ?
C90 C86 Fe5 C92 -170.3(2) . . . . ?
C85 C86 Fe5 C92 -51.0(2) . . . . ?
C87 C86 Fe5 C89 -80.96(7) . . . . ?
C90 C86 Fe5 C89 41.5 . . . . ?
C85 C86 Fe5 C89 160.9 . . . . ?
C87 C86 Fe5 C94 -170.8(3) . . . . ?
C90 C86 Fe5 C94 -48.3(3) . . . . ?
C85 C86 Fe5 C94 71.0(3) . . . . ?
C87 C86 Fe5 C88 -39.0 . . . . ?
C90 C86 Fe5 C88 83.52(6) . . . . ?
C85 C86 Fe5 C88 -157.1 . . . . ?
C87 C86 Fe5 C93 27.7(9) . . . . ?
C90 C86 Fe5 C93 150.2(10) . . . . ?
C85 C86 Fe5 C93 -90.5(10) . . . . ?
C87 C86 Fe5 C95 152.33(16) . . . . ?
C90 C86 Fe5 C95 -85.17(14) . . . . ?
C85 C86 Fe5 C95 34.16(19) . . . . ?
C95 C91 Fe5 C87 153.45(16) . . . . ?
C92 C91 Fe5 C87 -87.09(15) . . . . ?
C95 C91 Fe5 C86 109.82(14) . . . . ?
C92 C91 Fe5 C86 -130.71(16) . . . . ?
C95 C91 Fe5 C90 67.83(18) . . . . ?
C92 C91 Fe5 C90 -172.7(2) . . . . ?
C95 C91 Fe5 C92 -119.47(5) . . . . ?
C95 C91 Fe5 C89 41.3(10) . . . . ?
C92 C91 Fe5 C89 160.8(10) . . . . ?
C95 C91 Fe5 C94 -38.1 . . . . ?
C92 C91 Fe5 C94 81.32(6) . . . . ?
C95 C91 Fe5 C88 -173.1(3) . . . . ?
C92 C91 Fe5 C88 -53.7(3) . . . . ?
C95 C91 Fe5 C93 -80.90(6) . . . . ?
C92 C91 Fe5 C93 38.6 . . . . ?
C92 C91 Fe5 C95 119.47(5) . . . . ?
C86 C90 Fe5 C87 -35.8 . . . . ?
C89 C90 Fe5 C87 77.93(7) . . . . ?
C89 C90 Fe5 C86 113.68(6) . . . . ?
C86 C90 Fe5 C91 72.63(18) . . . . ?
C89 C90 Fe5 C91 -173.7(2) . . . . ?
C86 C90 Fe5 C92 44.9(10) . . . . ?
C89 C90 Fe5 C92 158.6(11) . . . . ?
C86 C90 Fe5 C89 -113.68(6) . . . . ?
C86 C90 Fe5 C94 155.53(17) . . . . ?
C89 C90 Fe5 C94 -90.79(14) . . . . ?
C86 C90 Fe5 C88 -78.98(6) . . . . ?
C89 C90 Fe5 C88 34.7 . . . . ?
C86 C90 Fe5 C93 -170.7(3) . . . . ?
C89 C90 Fe5 C93 -57.0(3) . . . . ?
C86 C90 Fe5 C95 111.95(12) . . . . ?
C89 C90 Fe5 C95 -134.37(13) . . . . ?
C91 C92 Fe5 C87 110.04(13) . . . . ?
C93 C92 Fe5 C87 -131.18(14) . . . . ?
C91 C92 Fe5 C86 70.91(19) . . . . ?
C93 C92 Fe5 C86 -170.3(2) . . . . ?
C93 C92 Fe5 C91 118.78(6) . . . . ?
C91 C92 Fe5 C90 32.8(10) . . . . ?
C93 C92 Fe5 C90 151.6(11) . . . . ?
C91 C92 Fe5 C89 -174.2(3) . . . . ?
C93 C92 Fe5 C89 -55.4(3) . . . . ?
C91 C92 Fe5 C94 -81.94(7) . . . . ?
C93 C92 Fe5 C94 36.8 . . . . ?
C91 C92 Fe5 C88 152.80(16) . . . . ?
C93 C92 Fe5 C88 -88.42(13) . . . . ?
C91 C92 Fe5 C93 -118.78(6) . . . . ?
C91 C92 Fe5 C95 -37.5 . . . . ?
C93 C92 Fe5 C95 81.24(6) . . . . ?
C88 C89 Fe5 C87 36.6 . . . . ?
C90 C89 Fe5 C87 -85.17(6) . . . . ?
C88 C89 Fe5 C86 80.79(7) . . . . ?
C90 C89 Fe5 C86 -41.0 . . . . ?
C88 C89 Fe5 C91 152.6(10) . . . . ?
C90 C89 Fe5 C91 30.9(10) . . . . ?
C88 C89 Fe5 C90 121.75(5) . . . . ?
C88 C89 Fe5 C92 -51.2(3) . . . . ?
C90 C89 Fe5 C92 -173.0(3) . . . . ?
C88 C89 Fe5 C94 -131.27(14) . . . . ?
C90 C89 Fe5 C94 106.98(14) . . . . ?
C90 C89 Fe5 C88 -121.75(5) . . . . ?
C88 C89 Fe5 C93 -88.56(15) . . . . ?
C90 C89 Fe5 C93 149.68(18) . . . . ?
C88 C89 Fe5 C95 -172.0(2) . . . . ?
C90 C89 Fe5 C95 66.22(17) . . . . ?
C93 C94 Fe5 C87 35.6(8) . . . . ?
C95 C94 Fe5 C87 156.5(8) . . . . ?
C93 C94 Fe5 C86 -175.0(3) . . . . ?
C95 C94 Fe5 C86 -54.0(3) . . . . ?
C93 C94 Fe5 C91 -83.20(6) . . . . ?
C95 C94 Fe5 C91 37.8 . . . . ?
C93 C94 Fe5 C90 151.83(16) . . . . ?
C95 C94 Fe5 C90 -87.21(14) . . . . ?
C93 C94 Fe5 C92 -38.6 . . . . ?
C95 C94 Fe5 C92 82.35(6) . . . . ?
C93 C94 Fe5 C89 106.68(14) . . . . ?
C95 C94 Fe5 C89 -132.36(15) . . . . ?
C93 C94 Fe5 C88 68.84(18) . . . . ?
C95 C94 Fe5 C88 -170.2(2) . . . . ?
C95 C94 Fe5 C93 120.96(5) . . . . ?
C93 C94 Fe5 C95 -120.96(5) . . . . ?
C89 C88 Fe5 C87 -121.83(5) . . . . ?
C89 C88 Fe5 C86 -82.56(6) . . . . ?
C87 C88 Fe5 C86 39.3 . . . . ?
C89 C88 Fe5 C91 -171.4(3) . . . . ?
C87 C88 Fe5 C91 -49.6(3) . . . . ?
C89 C88 Fe5 C90 -37.7 . . . . ?
C87 C88 Fe5 C90 84.17(6) . . . . ?
C89 C88 Fe5 C92 151.99(16) . . . . ?
C87 C88 Fe5 C92 -86.18(14) . . . . ?
C87 C88 Fe5 C89 121.83(5) . . . . ?
C89 C88 Fe5 C94 68.19(17) . . . . ?
C87 C88 Fe5 C94 -170.0(2) . . . . ?
C89 C88 Fe5 C93 107.29(13) . . . . ?
C87 C88 Fe5 C93 -130.89(14) . . . . ?
C89 C88 Fe5 C95 32.5(8) . . . . ?
C87 C88 Fe5 C95 154.3(9) . . . . ?
C94 C93 Fe5 C87 -171.0(2) . . . . ?
C92 C93 Fe5 C87 69.63(17) . . . . ?
C94 C93 Fe5 C86 165.6(10) . . . . ?
C92 C93 Fe5 C86 46.3(9) . . . . ?
C94 C93 Fe5 C91 81.16(7) . . . . ?
C92 C93 Fe5 C91 -38.2 . . . . ?
C94 C93 Fe5 C90 -51.6(3) . . . . ?
C92 C93 Fe5 C90 -170.9(4) . . . . ?
C94 C93 Fe5 C92 119.36(6) . . . . ?
C94 C93 Fe5 C89 -89.97(15) . . . . ?
C92 C93 Fe5 C89 150.66(18) . . . . ?
C92 C93 Fe5 C94 -119.36(6) . . . . ?
C94 C93 Fe5 C88 -131.16(14) . . . . ?
C92 C93 Fe5 C88 109.47(14) . . . . ?
C94 C93 Fe5 C95 37.3 . . . . ?
C92 C93 Fe5 C95 -82.02(6) . . . . ?
C91 C95 Fe5 C87 -51.7(3) . . . . ?
C94 C95 Fe5 C87 -170.8(3) . . . . ?
C91 C95 Fe5 C86 -88.02(14) . . . . ?
C94 C95 Fe5 C86 152.86(17) . . . . ?
C94 C95 Fe5 C91 -119.12(6) . . . . ?
C91 C95 Fe5 C90 -131.71(13) . . . . ?
C94 C95 Fe5 C90 109.17(13) . . . . ?
C91 C95 Fe5 C92 38.0 . . . . ?
C94 C95 Fe5 C92 -81.07(6) . . . . ?
C91 C95 Fe5 C89 -171.6(2) . . . . ?
C94 C95 Fe5 C89 69.26(17) . . . . ?
C91 C95 Fe5 C94 119.12(6) . . . . ?
C91 C95 Fe5 C88 161.7(9) . . . . ?
C94 C95 Fe5 C88 42.5(8) . . . . ?
C91 C95 Fe5 C93 83.02(6) . . . . ?
C94 C95 Fe5 C93 -36.1 . . . . ?
C109 C105 Fe6 C106 117.35(5) . . . . ?
C104 C105 Fe6 C106 -118.24(5) . . . . ?
C106 C105 Fe6 C114 153.38(15) . . . . ?
C109 C105 Fe6 C114 -89.27(13) . . . . ?
C104 C105 Fe6 C114 35.14(18) . . . . ?
C106 C105 Fe6 C108 -81.83(7) . . . . ?
C109 C105 Fe6 C108 35.5 . . . . ?
C104 C105 Fe6 C108 159.9 . . . . ?
C106 C105 Fe6 C109 -117.35(5) . . . . ?
C104 C105 Fe6 C109 124.4 . . . . ?
C106 C105 Fe6 C107 -37.7 . . . . ?
C109 C105 Fe6 C107 79.62(6) . . . . ?
C104 C105 Fe6 C107 -156.0 . . . . ?
C106 C105 Fe6 C110 111.13(13) . . . . ?
C109 C105 Fe6 C110 -131.52(14) . . . . ?
C104 C105 Fe6 C110 -7.11(17) . . . . ?
C106 C105 Fe6 C111 72.14(18) . . . . ?
C109 C105 Fe6 C111 -170.5(2) . . . . ?
C104 C105 Fe6 C111 -46.1(2) . . . . ?
C106 C105 Fe6 C113 -171.9(3) . . . . ?
C109 C105 Fe6 C113 -54.5(3) . . . . ?
C104 C105 Fe6 C113 69.9(3) . . . . ?
C106 C105 Fe6 C112 44.0(8) . . . . ?
C109 C105 Fe6 C112 161.4(8) . . . . ?
C104 C105 Fe6 C112 -74.2(8) . . . . ?
C107 C106 Fe6 C105 -120.46(5) . . . . ?
C105 C106 Fe6 C114 -53.5(3) . . . . ?
C107 C106 Fe6 C114 -174.0(3) . . . . ?
C105 C106 Fe6 C108 82.43(6) . . . . ?
C107 C106 Fe6 C108 -38.0 . . . . ?
C105 C106 Fe6 C109 39.4 . . . . ?
C107 C106 Fe6 C109 -81.05(6) . . . . ?
C105 C106 Fe6 C107 120.46(5) . . . . ?
C105 C106 Fe6 C110 -86.60(15) . . . . ?
C107 C106 Fe6 C110 152.95(17) . . . . ?
C105 C106 Fe6 C111 -128.32(14) . . . . ?
C107 C106 Fe6 C111 111.22(14) . . . . ?
C105 C106 Fe6 C113 162.0(7) . . . . ?
C107 C106 Fe6 C113 41.6(7) . . . . ?
C105 C106 Fe6 C112 -169.2(2) . . . . ?
C107 C106 Fe6 C112 70.31(16) . . . . ?
C110 C114 Fe6 C105 -85.91(13) . . . . ?
C113 C114 Fe6 C105 154.72(15) . . . . ?
C110 C114 Fe6 C106 -49.1(3) . . . . ?
C113 C114 Fe6 C106 -168.5(3) . . . . ?
C110 C114 Fe6 C108 -171.7(2) . . . . ?
C113 C114 Fe6 C108 68.96(18) . . . . ?
C110 C114 Fe6 C109 -131.02(14) . . . . ?
C113 C114 Fe6 C109 109.61(13) . . . . ?
C110 C114 Fe6 C107 149.3(8) . . . . ?
C113 C114 Fe6 C107 30.0(8) . . . . ?
C113 C114 Fe6 C110 -119.37(5) . . . . ?
C110 C114 Fe6 C111 36.7 . . . . ?
C113 C114 Fe6 C111 -82.63(6) . . . . ?
C110 C114 Fe6 C113 119.37(5) . . . . ?
C110 C114 Fe6 C112 81.81(5) . . . . ?
C113 C114 Fe6 C112 -37.6 . . . . ?
C109 C108 Fe6 C105 -37.0 . . . . ?
C107 C108 Fe6 C105 82.93(7) . . . . ?
C109 C108 Fe6 C106 -81.34(7) . . . . ?
C107 C108 Fe6 C106 38.6 . . . . ?
C109 C108 Fe6 C114 72.23(18) . . . . ?
C107 C108 Fe6 C114 -167.8(2) . . . . ?
C107 C108 Fe6 C109 119.93(6) . . . . ?
C109 C108 Fe6 C107 -119.93(6) . . . . ?
C109 C108 Fe6 C110 46.6(8) . . . . ?
C107 C108 Fe6 C110 166.5(8) . . . . ?
C109 C108 Fe6 C111 -172.0(4) . . . . ?
C107 C108 Fe6 C111 -52.0(3) . . . . ?
C109 C108 Fe6 C113 112.07(13) . . . . ?
C107 C108 Fe6 C113 -128.01(14) . . . . ?
C109 C108 Fe6 C112 153.88(17) . . . . ?
C107 C108 Fe6 C112 -86.20(14) . . . . ?
C108 C109 Fe6 C105 122.15(6) . . . . ?
C108 C109 Fe6 C106 83.10(7) . . . . ?
C105 C109 Fe6 C106 -39.0 . . . . ?
C108 C109 Fe6 C114 -128.57(14) . . . . ?
C105 C109 Fe6 C114 109.28(13) . . . . ?
C105 C109 Fe6 C108 -122.15(6) . . . . ?
C108 C109 Fe6 C107 37.9 . . . . ?
C105 C109 Fe6 C107 -84.22(7) . . . . ?
C108 C109 Fe6 C110 -168.2(2) . . . . ?
C105 C109 Fe6 C110 69.70(17) . . . . ?
C108 C109 Fe6 C111 160.8(9) . . . . ?
C105 C109 Fe6 C111 38.7(8) . . . . ?
C108 C109 Fe6 C113 -84.58(14) . . . . ?
C105 C109 Fe6 C113 153.28(17) . . . . ?
C108 C109 Fe6 C112 -50.4(3) . . . . ?
C105 C109 Fe6 C112 -172.5(4) . . . . ?
C108 C107 Fe6 C105 -81.68(6) . . . . ?
C106 C107 Fe6 C105 37.3 . . . . ?
C108 C107 Fe6 C106 -118.99(6) . . . . ?
C108 C107 Fe6 C114 47.5(8) . . . . ?
C106 C107 Fe6 C114 166.5(8) . . . . ?
C106 C107 Fe6 C108 118.99(6) . . . . ?
C108 C107 Fe6 C109 -36.9 . . . . ?
C106 C107 Fe6 C109 82.14(7) . . . . ?
C108 C107 Fe6 C110 -174.2(4) . . . . ?
C106 C107 Fe6 C110 -55.2(3) . . . . ?
C108 C107 Fe6 C111 154.43(17) . . . . ?
C106 C107 Fe6 C111 -86.59(14) . . . . ?
C108 C107 Fe6 C113 71.89(16) . . . . ?
C106 C107 Fe6 C113 -169.1(2) . . . . ?
C108 C107 Fe6 C112 110.78(12) . . . . ?
C106 C107 Fe6 C112 -130.23(13) . . . . ?
C111 C110 Fe6 C105 -129.09(14) . . . . ?
C114 C110 Fe6 C105 110.91(14) . . . . ?
C111 C110 Fe6 C106 -84.97(15) . . . . ?
C114 C110 Fe6 C106 155.04(18) . . . . ?
C111 C110 Fe6 C114 120.00(5) . . . . ?
C111 C110 Fe6 C108 151.5(8) . . . . ?
C114 C110 Fe6 C108 31.5(8) . . . . ?
C111 C110 Fe6 C109 -170.3(2) . . . . ?
C114 C110 Fe6 C109 69.66(17) . . . . ?
C111 C110 Fe6 C107 -46.7(3) . . . . ?
C114 C110 Fe6 C107 -166.7(4) . . . . ?
C114 C110 Fe6 C111 -120.00(5) . . . . ?
C111 C110 Fe6 C113 81.97(6) . . . . ?
C114 C110 Fe6 C113 -38.0 . . . . ?
C111 C110 Fe6 C112 38.9 . . . . ?
C114 C110 Fe6 C112 -81.05(6) . . . . ?
C110 C111 Fe6 C105 70.11(18) . . . . ?
C112 C111 Fe6 C105 -171.5(2) . . . . ?
C110 C111 Fe6 C106 111.64(13) . . . . ?
C112 C111 Fe6 C106 -129.94(14) . . . . ?
C110 C111 Fe6 C114 -37.1 . . . . ?
C112 C111 Fe6 C114 81.37(6) . . . . ?
C110 C111 Fe6 C108 -167.9(4) . . . . ?
C112 C111 Fe6 C108 -49.4(3) . . . . ?
C110 C111 Fe6 C109 38.0(8) . . . . ?
C112 C111 Fe6 C109 156.4(9) . . . . ?
C110 C111 Fe6 C107 156.22(17) . . . . ?
C112 C111 Fe6 C107 -85.35(14) . . . . ?
C112 C111 Fe6 C110 118.43(5) . . . . ?
C110 C111 Fe6 C113 -81.51(6) . . . . ?
C112 C111 Fe6 C113 36.9 . . . . ?
C110 C111 Fe6 C112 -118.43(5) . . . . ?
C112 C113 Fe6 C105 -169.0(3) . . . . ?
C114 C113 Fe6 C105 -50.8(3) . . . . ?
C112 C113 Fe6 C106 35.7(7) . . . . ?
C114 C113 Fe6 C106 153.9(7) . . . . ?
C112 C113 Fe6 C114 -118.2 . . . . ?
C112 C113 Fe6 C108 110.98(13) . . . . ?
C114 C113 Fe6 C108 -130.80(14) . . . . ?
C112 C113 Fe6 C109 153.26(17) . . . . ?
C114 C113 Fe6 C109 -88.52(15) . . . . ?
C112 C113 Fe6 C107 69.80(16) . . . . ?
C114 C113 Fe6 C107 -172.0(2) . . . . ?
C112 C113 Fe6 C110 -81.18(6) . . . . ?
C114 C113 Fe6 C110 37.0 . . . . ?
C112 C113 Fe6 C111 -38.4 . . . . ?
C114 C113 Fe6 C111 79.78(6) . . . . ?
C114 C113 Fe6 C112 118.2 . . . . ?
C113 C112 Fe6 C105 153.2(8) . . . . ?
C111 C112 Fe6 C105 34.0(8) . . . . ?
C113 C112 Fe6 C106 -170.2(2) . . . . ?
C111 C112 Fe6 C106 70.55(16) . . . . ?
C113 C112 Fe6 C114 38.7 . . . . ?
C111 C112 Fe6 C114 -80.50(6) . . . . ?
C113 C112 Fe6 C108 -85.20(14) . . . . ?
C111 C112 Fe6 C108 155.58(17) . . . . ?
C113 C112 Fe6 C109 -51.4(3) . . . . ?
C111 C112 Fe6 C109 -170.7(4) . . . . ?
C113 C112 Fe6 C107 -128.92(12) . . . . ?
C111 C112 Fe6 C107 111.86(12) . . . . ?
C113 C112 Fe6 C110 82.01(6) . . . . ?
C111 C112 Fe6 C110 -37.2 . . . . ?
C113 C112 Fe6 C111 119.22(6) . . . . ?
C111 C112 Fe6 C113 -119.22(6) . . . . ?
C128 C124 Fe7 C125 -121.4 . . . . ?
C123 C124 Fe7 C125 120.0 . . . . ?
C128 C124 Fe7 C127 -38.3 . . . . ?
C125 C124 Fe7 C127 83.14(5) . . . . ?
C123 C124 Fe7 C127 -156.9 . . . . ?
C128 C124 Fe7 C126 -81.85(6) . . . . ?
C125 C124 Fe7 C126 39.6 . . . . ?
C123 C124 Fe7 C126 159.6 . . . . ?
C125 C124 Fe7 C128 121.4 . . . . ?
C123 C124 Fe7 C128 -118.58(5) . . . . ?
C128 C124 Fe7 C130 160.24(16) . . . . ?
C125 C124 Fe7 C130 -78.34(14) . . . . ?
C123 C124 Fe7 C130 41.66(19) . . . . ?
C128 C124 Fe7 C133 74.10(17) . . . . ?
C125 C124 Fe7 C133 -164.5(2) . . . . ?
C123 C124 Fe7 C133 -44.5(2) . . . . ?
C128 C124 Fe7 C132 33.8(5) . . . . ?
C125 C124 Fe7 C132 155.2(5) . . . . ?
C123 C124 Fe7 C132 -84.8(5) . . . . ?
C128 C124 Fe7 C129 116.16(13) . . . . ?
C125 C124 Fe7 C129 -122.42(14) . . . . ?
C123 C124 Fe7 C129 -2.42(18) . . . . ?
C128 C124 Fe7 C131 -160.4(4) . . . . ?
C125 C124 Fe7 C131 -39.0(3) . . . . ?
C123 C124 Fe7 C131 81.0(4) . . . . ?
C126 C125 Fe7 C124 116.68(6) . . . . ?
C124 C125 Fe7 C127 -79.72(6) . . . . ?
C126 C125 Fe7 C127 37.0 . . . . ?
C124 C125 Fe7 C126 -116.68(6) . . . . ?
C124 C125 Fe7 C128 -35.9 . . . . ?
C126 C125 Fe7 C128 80.79(6) . . . . ?
C124 C125 Fe7 C130 121.24(11) . . . . ?
C126 C125 Fe7 C130 -122.08(11) . . . . ?
C124 C125 Fe7 C133 52.8(6) . . . . ?
C126 C125 Fe7 C133 169.5(6) . . . . ?
C124 C125 Fe7 C132 -163.1(4) . . . . ?
C126 C125 Fe7 C132 -46.4(3) . . . . ?
C124 C125 Fe7 C129 80.42(15) . . . . ?
C126 C125 Fe7 C129 -162.90(18) . . . . ?
C124 C125 Fe7 C131 163.85(16) . . . . ?
C126 C125 Fe7 C131 -79.47(12) . . . . ?
C126 C127 Fe7 C124 -83.58(6) . . . . ?
C128 C127 Fe7 C124 37.6 . . . . ?
C126 C127 Fe7 C125 -38.2 . . . . ?
C128 C127 Fe7 C125 82.99(6) . . . . ?
C128 C127 Fe7 C126 121.17(5) . . . . ?
C126 C127 Fe7 C128 -121.17(5) . . . . ?
C126 C127 Fe7 C130 46.0(4) . . . . ?
C128 C127 Fe7 C130 167.1(5) . . . . ?
C126 C127 Fe7 C133 155.04(15) . . . . ?
C128 C127 Fe7 C133 -83.79(13) . . . . ?
C126 C127 Fe7 C132 114.27(11) . . . . ?
C128 C127 Fe7 C132 -124.55(12) . . . . ?
C126 C127 Fe7 C129 -175.8(4) . . . . ?
C128 C127 Fe7 C129 -54.7(3) . . . . ?
C126 C127 Fe7 C131 73.56(14) . . . . ?
C128 C127 Fe7 C131 -165.27(18) . . . . ?
C127 C126 Fe7 C124 80.03(6) . . . . ?
C125 C126 Fe7 C124 -39.9 . . . . ?
C127 C126 Fe7 C125 119.89(5) . . . . ?
C125 C126 Fe7 C127 -119.89(5) . . . . ?
C127 C126 Fe7 C128 36.9 . . . . ?
C125 C126 Fe7 C128 -83.00(6) . . . . ?
C127 C126 Fe7 C130 -162.68(17) . . . . ?
C125 C126 Fe7 C130 77.43(14) . . . . ?
C127 C126 Fe7 C133 -53.9(3) . . . . ?
C125 C126 Fe7 C133 -173.8(4) . . . . ?
C127 C126 Fe7 C132 -81.58(14) . . . . ?
C125 C126 Fe7 C132 158.53(17) . . . . ?
C127 C126 Fe7 C129 174.2(5) . . . . ?
C125 C126 Fe7 C129 54.3(5) . . . . ?
C127 C126 Fe7 C131 -123.09(12) . . . . ?
C125 C126 Fe7 C131 117.02(13) . . . . ?
C127 C128 Fe7 C124 -118.80(5) . . . . ?
C124 C128 Fe7 C125 37.6 . . . . ?
C127 C128 Fe7 C125 -81.25(5) . . . . ?
C124 C128 Fe7 C127 118.80(5) . . . . ?
C124 C128 Fe7 C126 82.35(6) . . . . ?
C127 C128 Fe7 C126 -36.4 . . . . ?
C124 C128 Fe7 C130 -49.3(4) . . . . ?
C127 C128 Fe7 C130 -168.1(5) . . . . ?
C124 C128 Fe7 C133 -126.04(12) . . . . ?
C127 C128 Fe7 C133 115.15(12) . . . . ?
C124 C128 Fe7 C132 -167.98(16) . . . . ?
C127 C128 Fe7 C132 73.22(13) . . . . ?
C124 C128 Fe7 C129 -84.17(14) . . . . ?
C127 C128 Fe7 C129 157.03(18) . . . . ?
C124 C128 Fe7 C131 157.7(5) . . . . ?
C127 C128 Fe7 C131 38.9(4) . . . . ?
C131 C130 Fe7 C124 157.82(17) . . . . ?
C129 C130 Fe7 C124 -83.41(14) . . . . ?
C131 C130 Fe7 C125 114.28(11) . . . . ?
C129 C130 Fe7 C125 -126.95(11) . . . . ?
C131 C130 Fe7 C127 37.0(4) . . . . ?
C129 C130 Fe7 C127 155.7(5) . . . . ?
C131 C130 Fe7 C126 71.25(13) . . . . ?
C129 C130 Fe7 C126 -169.98(17) . . . . ?
C131 C130 Fe7 C128 -166.2(4) . . . . ?
C129 C130 Fe7 C128 -47.4(4) . . . . ?
C131 C130 Fe7 C133 -81.31(5) . . . . ?
C129 C130 Fe7 C133 37.5 . . . . ?
C131 C130 Fe7 C132 -37.8 . . . . ?
C129 C130 Fe7 C132 80.98(6) . . . . ?
C131 C130 Fe7 C129 -118.77(5) . . . . ?
C129 C130 Fe7 C131 118.77(5) . . . . ?
C129 C133 Fe7 C124 77.58(16) . . . . ?
C132 C133 Fe7 C124 -161.8(2) . . . . ?
C129 C133 Fe7 C125 35.4(6) . . . . ?
C132 C133 Fe7 C125 155.9(6) . . . . ?
C129 C133 Fe7 C127 162.15(15) . . . . ?
C132 C133 Fe7 C127 -77.27(12) . . . . ?
C129 C133 Fe7 C126 -160.4(4) . . . . ?
C132 C133 Fe7 C126 -39.8(3) . . . . ?
C129 C133 Fe7 C128 118.60(11) . . . . ?
C132 C133 Fe7 C128 -120.82(12) . . . . ?
C129 C133 Fe7 C130 -38.4 . . . . ?
C132 C133 Fe7 C130 82.20(5) . . . . ?
C129 C133 Fe7 C132 -120.58(5) . . . . ?
C132 C133 Fe7 C129 120.58(5) . . . . ?
C129 C133 Fe7 C131 -82.47(6) . . . . ?
C132 C133 Fe7 C131 38.1 . . . . ?
C133 C132 Fe7 C124 53.0(5) . . . . ?
C131 C132 Fe7 C124 171.6(5) . . . . ?
C133 C132 Fe7 C125 -165.9(4) . . . . ?
C131 C132 Fe7 C125 -47.3(3) . . . . ?
C133 C132 Fe7 C127 119.29(12) . . . . ?
C131 C132 Fe7 C127 -122.07(11) . . . . ?
C133 C132 Fe7 C126 161.08(17) . . . . ?
C131 C132 Fe7 C126 -80.28(13) . . . . ?
C133 C132 Fe7 C128 78.62(13) . . . . ?
C131 C132 Fe7 C128 -162.73(16) . . . . ?
C133 C132 Fe7 C130 -80.81(5) . . . . ?
C131 C132 Fe7 C130 37.8 . . . . ?
C131 C132 Fe7 C133 118.64(5) . . . . ?
C133 C132 Fe7 C129 -36.6 . . . . ?
C131 C132 Fe7 C129 82.08(6) . . . . ?
C133 C132 Fe7 C131 -118.64(5) . . . . ?
C133 C129 Fe7 C124 -123.73(14) . . . . ?
C130 C129 Fe7 C124 117.62(14) . . . . ?
C133 C129 Fe7 C125 -168.85(18) . . . . ?
C130 C129 Fe7 C125 72.50(15) . . . . ?
C133 C129 Fe7 C127 -40.9(3) . . . . ?
C130 C129 Fe7 C127 -159.5(4) . . . . ?
C133 C129 Fe7 C126 148.5(5) . . . . ?
C130 C129 Fe7 C126 29.8(5) . . . . ?
C133 C129 Fe7 C128 -80.29(15) . . . . ?
C130 C129 Fe7 C128 161.06(18) . . . . ?
C133 C129 Fe7 C130 118.6 . . . . ?
C130 C129 Fe7 C133 -118.6 . . . . ?
C133 C129 Fe7 C132 36.8 . . . . ?
C130 C129 Fe7 C132 -81.80(6) . . . . ?
C133 C129 Fe7 C131 80.75(6) . . . . ?
C130 C129 Fe7 C131 -37.9 . . . . ?
C132 C131 Fe7 C124 -173.3(4) . . . . ?
C130 C131 Fe7 C124 -54.3(4) . . . . ?
C132 C131 Fe7 C125 157.91(16) . . . . ?
C130 C131 Fe7 C125 -83.08(13) . . . . ?
C132 C131 Fe7 C127 75.13(14) . . . . ?
C130 C131 Fe7 C127 -165.86(18) . . . . ?
C132 C131 Fe7 C126 115.19(12) . . . . ?
C130 C131 Fe7 C126 -125.79(13) . . . . ?
C132 C131 Fe7 C128 46.0(4) . . . . ?
C130 C131 Fe7 C128 165.0(5) . . . . ?
C132 C131 Fe7 C130 -119.0 . . . . ?
C132 C131 Fe7 C133 -37.7 . . . . ?
C130 C131 Fe7 C133 81.27(5) . . . . ?
C130 C131 Fe7 C132 119.0 . . . . ?
C132 C131 Fe7 C129 -80.89(6) . . . . ?
C130 C131 Fe7 C129 38.1 . . . . ?
C147 C143 Fe8 C144 -119.10(5) . . . . ?
C142 C143 Fe8 C144 122.4 . . . . ?
C144 C143 Fe8 C148 -130.32(14) . . . . ?
C147 C143 Fe8 C148 110.58(13) . . . . ?
C142 C143 Fe8 C148 -7.90(18) . . . . ?
C144 C143 Fe8 C147 119.10(5) . . . . ?
C142 C143 Fe8 C147 -118.5 . . . . ?
C144 C143 Fe8 C146 81.12(6) . . . . ?
C147 C143 Fe8 C146 -38.0 . . . . ?
C142 C143 Fe8 C146 -156.5 . . . . ?
C144 C143 Fe8 C145 38.1 . . . . ?
C147 C143 Fe8 C145 -81.02(6) . . . . ?
C142 C143 Fe8 C145 160.5 . . . . ?
C144 C143 Fe8 C149 -168.6(2) . . . . ?
C147 C143 Fe8 C149 72.32(17) . . . . ?
C142 C143 Fe8 C149 -46.2(2) . . . . ?
C144 C143 Fe8 C151 -46.6(3) . . . . ?
C147 C143 Fe8 C151 -165.7(3) . . . . ?
C142 C143 Fe8 C151 75.9(3) . . . . ?
C144 C143 Fe8 C150 155.1(8) . . . . ?
C147 C143 Fe8 C150 36.0(7) . . . . ?
C142 C143 Fe8 C150 -82.5(8) . . . . ?
C144 C143 Fe8 C152 -84.39(14) . . . . ?
C147 C143 Fe8 C152 156.51(16) . . . . ?
C142 C143 Fe8 C152 38.04(18) . . . . ?
C145 C144 Fe8 C143 119.02(5) . . . . ?
C143 C144 Fe8 C148 72.96(18) . . . . ?
C145 C144 Fe8 C148 -168.0(2) . . . . ?
C143 C144 Fe8 C147 -38.3 . . . . ?
C145 C144 Fe8 C147 80.76(6) . . . . ?
C143 C144 Fe8 C146 -81.84(6) . . . . ?
C145 C144 Fe8 C146 37.2 . . . . ?
C143 C144 Fe8 C145 -119.02(5) . . . . ?
C143 C144 Fe8 C149 47.6(8) . . . . ?
C145 C144 Fe8 C149 166.6(8) . . . . ?
C143 C144 Fe8 C151 157.58(16) . . . . ?
C145 C144 Fe8 C151 -83.40(13) . . . . ?
C143 C144 Fe8 C150 -170.4(3) . . . . ?
C145 C144 Fe8 C150 -51.4(3) . . . . ?
C143 C144 Fe8 C152 113.53(13) . . . . ?
C145 C144 Fe8 C152 -127.45(13) . . . . ?
C149 C148 Fe8 C143 -128.89(14) . . . . ?
C152 C148 Fe8 C143 110.14(13) . . . . ?
C149 C148 Fe8 C144 -171.7(2) . . . . ?
C152 C148 Fe8 C144 67.32(18) . . . . ?
C149 C148 Fe8 C147 -83.56(14) . . . . ?
C152 C148 Fe8 C147 155.47(17) . . . . ?
C149 C148 Fe8 C146 -45.7(3) . . . . ?
C152 C148 Fe8 C146 -166.7(3) . . . . ?
C149 C148 Fe8 C145 141.6(9) . . . . ?
C152 C148 Fe8 C145 20.6(8) . . . . ?
C152 C148 Fe8 C149 -121.0 . . . . ?
C149 C148 Fe8 C151 81.18(6) . . . . ?
C152 C148 Fe8 C151 -39.8 . . . . ?
C149 C148 Fe8 C150 38.6 . . . . ?
C152 C148 Fe8 C150 -82.36(6) . . . . ?
C149 C148 Fe8 C152 121.0 . . . . ?
C146 C147 Fe8 C143 -118.26(5) . . . . ?
C146 C147 Fe8 C144 -80.03(6) . . . . ?
C143 C147 Fe8 C144 38.2 . . . . ?
C146 C147 Fe8 C148 152.53(17) . . . . ?
C143 C147 Fe8 C148 -89.21(14) . . . . ?
C143 C147 Fe8 C146 118.26(5) . . . . ?
C146 C147 Fe8 C145 -35.7 . . . . ?
C143 C147 Fe8 C145 82.56(6) . . . . ?
C146 C147 Fe8 C149 112.53(13) . . . . ?
C143 C147 Fe8 C149 -129.21(14) . . . . ?
C146 C147 Fe8 C151 36.5(6) . . . . ?
C143 C147 Fe8 C151 154.8(6) . . . . ?
C146 C147 Fe8 C150 70.61(16) . . . . ?
C143 C147 Fe8 C150 -171.1(2) . . . . ?
C146 C147 Fe8 C152 -169.2(4) . . . . ?
C143 C147 Fe8 C152 -51.0(3) . . . . ?
C145 C146 Fe8 C143 -83.27(6) . . . . ?
C147 C146 Fe8 C143 39.0 . . . . ?
C145 C146 Fe8 C144 -38.3 . . . . ?
C147 C146 Fe8 C144 83.92(6) . . . . ?
C145 C146 Fe8 C148 -177.9(3) . . . . ?
C147 C146 Fe8 C148 -55.6(3) . . . . ?
C145 C146 Fe8 C147 -122.24(5) . . . . ?
C147 C146 Fe8 C145 122.24(5) . . . . ?
C145 C146 Fe8 C149 152.14(16) . . . . ?
C147 C146 Fe8 C149 -85.61(14) . . . . ?
C145 C146 Fe8 C151 69.35(15) . . . . ?
C147 C146 Fe8 C151 -168.41(19) . . . . ?
C145 C146 Fe8 C150 108.72(12) . . . . ?
C147 C146 Fe8 C150 -129.03(13) . . . . ?
C145 C146 Fe8 C152 38.8(6) . . . . ?
C147 C146 Fe8 C152 161.0(6) . . . . ?
C146 C145 Fe8 C143 80.90(6) . . . . ?
C144 C145 Fe8 C143 -38.4 . . . . ?
C146 C145 Fe8 C144 119.25(5) . . . . ?
C146 C145 Fe8 C148 174.4(9) . . . . ?
C144 C145 Fe8 C148 55.2(8) . . . . ?
C146 C145 Fe8 C147 36.1 . . . . ?
C144 C145 Fe8 C147 -83.11(6) . . . . ?
C144 C145 Fe8 C146 -119.25(5) . . . . ?
C146 C145 Fe8 C149 -55.3(3) . . . . ?
C144 C145 Fe8 C149 -174.5(3) . . . . ?
C146 C145 Fe8 C151 -128.19(13) . . . . ?
C144 C145 Fe8 C151 112.56(12) . . . . ?
C146 C145 Fe8 C150 -87.38(13) . . . . ?
C144 C145 Fe8 C150 153.37(16) . . . . ?
C146 C145 Fe8 C152 -168.18(19) . . . . ?
C144 C145 Fe8 C152 72.57(16) . . . . ?
C148 C149 Fe8 C143 71.08(17) . . . . ?
C150 C149 Fe8 C143 -169.3(2) . . . . ?
C148 C149 Fe8 C144 31.4(8) . . . . ?
C150 C149 Fe8 C144 151.0(8) . . . . ?
C150 C149 Fe8 C148 119.60(5) . . . . ?
C148 C149 Fe8 C147 113.14(13) . . . . ?
C150 C149 Fe8 C147 -127.26(13) . . . . ?
C148 C149 Fe8 C146 156.44(16) . . . . ?
C150 C149 Fe8 C146 -83.96(14) . . . . ?
C148 C149 Fe8 C145 -166.4(3) . . . . ?
C150 C149 Fe8 C145 -46.8(3) . . . . ?
C148 C149 Fe8 C151 -83.47(6) . . . . ?
C150 C149 Fe8 C151 36.1 . . . . ?
C148 C149 Fe8 C150 -119.60(5) . . . . ?
C148 C149 Fe8 C152 -38.4 . . . . ?
C150 C149 Fe8 C152 81.16(6) . . . . ?
C150 C151 Fe8 C143 -173.1(3) . . . . ?
C152 C151 Fe8 C143 -54.2(3) . . . . ?
C150 C151 Fe8 C144 154.26(16) . . . . ?
C152 C151 Fe8 C144 -86.85(13) . . . . ?
C150 C151 Fe8 C148 -78.50(6) . . . . ?
C152 C151 Fe8 C148 40.4 . . . . ?
C150 C151 Fe8 C147 44.0(6) . . . . ?
C152 C151 Fe8 C147 162.9(6) . . . . ?
C150 C151 Fe8 C146 72.57(15) . . . . ?
C152 C151 Fe8 C146 -168.54(19) . . . . ?
C150 C151 Fe8 C145 111.30(12) . . . . ?
C152 C151 Fe8 C145 -129.81(13) . . . . ?
C150 C151 Fe8 C149 -37.8 . . . . ?
C152 C151 Fe8 C149 81.09(6) . . . . ?
C152 C151 Fe8 C150 118.9 . . . . ?
C150 C151 Fe8 C152 -118.9 . . . . ?
C151 C150 Fe8 C143 164.1(8) . . . . ?
C149 C150 Fe8 C143 43.8(7) . . . . ?
C151 C150 Fe8 C144 -48.6(3) . . . . ?
C149 C150 Fe8 C144 -168.9(3) . . . . ?
C151 C150 Fe8 C148 84.85(6) . . . . ?
C149 C150 Fe8 C148 -35.5 . . . . ?
C151 C150 Fe8 C147 -166.01(19) . . . . ?
C149 C150 Fe8 C147 73.69(16) . . . . ?
C151 C150 Fe8 C146 -125.89(13) . . . . ?
C149 C150 Fe8 C146 113.81(13) . . . . ?
C151 C150 Fe8 C145 -83.43(13) . . . . ?
C149 C150 Fe8 C145 156.27(16) . . . . ?
C151 C150 Fe8 C149 120.30(5) . . . . ?
C149 C150 Fe8 C151 -120.30(5) . . . . ?
C151 C150 Fe8 C152 38.9 . . . . ?
C149 C150 Fe8 C152 -81.44(6) . . . . ?
C151 C152 Fe8 C143 154.25(17) . . . . ?
C148 C152 Fe8 C143 -89.82(14) . . . . ?
C151 C152 Fe8 C144 110.29(13) . . . . ?
C148 C152 Fe8 C144 -133.78(14) . . . . ?
C151 C152 Fe8 C148 -115.93(5) . . . . ?
C151 C152 Fe8 C147 -169.7(4) . . . . ?
C148 C152 Fe8 C147 -53.8(3) . . . . ?
C151 C152 Fe8 C146 38.3(6) . . . . ?
C148 C152 Fe8 C146 154.2(6) . . . . ?
C151 C152 Fe8 C145 68.87(16) . . . . ?
C148 C152 Fe8 C145 -175.2(2) . . . . ?
C151 C152 Fe8 C149 -81.44(6) . . . . ?
C148 C152 Fe8 C149 34.5 . . . . ?
C148 C152 Fe8 C151 115.93(5) . . . . ?
C151 C152 Fe8 C150 -36.8 . . . . ?
C148 C152 Fe8 C150 79.14(6) . . . . ?
C9 O6 Yb1 O8 39.0(12) . . . . ?
C9 O6 Yb1 O7 113.7(12) . . . . ?
C9 O6 Yb1 O5 -31.7(11) . . . . ?
C9 O6 Yb1 O4 -104.4(12) . . . . ?
C9 O6 Yb1 O2 174.9(10) . . . . ?
C9 O6 Yb1 O1 -32.5(16) . . . . ?
C9 O6 Yb1 O17 -161.5(12) . . . . ?
C9 O6 Yb1 C7 -20.1(11) . . . . ?
C9 O6 Yb1 Yb4 -144.1(11) . . . . ?
C9 O6 Yb1 Yb3 -74.5(12) . . . . ?
C28 O8 Yb1 O6 106.0(14) . . . . ?
C28 O8 Yb1 O7 20.6(14) . . . . ?
C28 O8 Yb1 O5 178.7(15) . . . . ?
C28 O8 Yb1 O4 -135.2(13) . . . . ?
C28 O8 Yb1 O2 -41.3(15) . . . . ?
C28 O8 Yb1 O1 -100.1(15) . . . . ?
C28 O8 Yb1 O17 32(2) . . . . ?
C28 O8 Yb1 C9 117.2(15) . . . . ?
C28 O8 Yb1 C7 161.6(15) . . . . ?
C28 O8 Yb1 Yb4 -68.5(16) . . . . ?
C28 O8 Yb1 Yb3 -123.3(14) . . . . ?
C26 O7 Yb1 O6 -116.0(14) . . . . ?
C26 O7 Yb1 O8 -17.5(14) . . . . ?
C26 O7 Yb1 O5 -52.9(16) . . . . ?
C26 O7 Yb1 O4 136.9(13) . . . . ?
C26 O7 Yb1 O2 104.7(14) . . . . ?
C26 O7 Yb1 O1 48.1(15) . . . . ?
C26 O7 Yb1 O17 166.5(14) . . . . ?
C26 O7 Yb1 C9 -99.6(14) . . . . ?
C26 O7 Yb1 C7 -63.5(15) . . . . ?
C26 O7 Yb1 Yb4 130.2(14) . . . . ?
C26 O7 Yb1 Yb3 75.6(15) . . . . ?
C7 O5 Yb1 O6 36.8(11) . . . . ?
C7 O5 Yb1 O8 -65.7(11) . . . . ?
C7 O5 Yb1 O7 -30.0(14) . . . . ?
C7 O5 Yb1 O4 143.7(11) . . . . ?
C7 O5 Yb1 O2 -174.1(10) . . . . ?
C7 O5 Yb1 O1 -143.6(11) . . . . ?
C7 O5 Yb1 O17 100.8(11) . . . . ?
C7 O5 Yb1 C9 26.1(10) . . . . ?
C7 O5 Yb1 Yb4 146.6(10) . . . . ?
C7 O5 Yb1 Yb3 179.7(11) . . . . ?
Yb3 O4 Yb1 O6 137.0(4) . . . . ?
Yb4 O4 Yb1 O6 -112.3(4) . . . . ?
Yb3 O4 Yb1 O8 19.9(7) . . . . ?
Yb4 O4 Yb1 O8 130.6(5) . . . . ?
Yb3 O4 Yb1 O7 -121.1(5) . . . . ?
Yb4 O4 Yb1 O7 -10.4(7) . . . . ?
Yb3 O4 Yb1 O5 65.0(4) . . . . ?
Yb4 O4 Yb1 O5 175.8(4) . . . . ?
Yb3 O4 Yb1 O2 -89.4(4) . . . . ?
Yb4 O4 Yb1 O2 21.3(3) . . . . ?
Yb3 O4 Yb1 O1 -16.2(4) . . . . ?
Yb4 O4 Yb1 O1 94.6(4) . . . . ?
Yb3 O4 Yb1 O17 -154.9(5) . . . . ?
Yb4 O4 Yb1 O17 -44.2(3) . . . . ?
Yb3 O4 Yb1 C9 118.9(4) . . . . ?
Yb4 O4 Yb1 C9 -130.4(4) . . . . ?
Yb3 O4 Yb1 C7 75.2(4) . . . . ?
Yb4 O4 Yb1 C7 -174.1(4) . . . . ?
Yb3 O4 Yb1 Yb4 -110.7(5) . . . . ?
Yb4 O4 Yb1 Yb3 110.7(5) . . . . ?
Yb4 O2 Yb1 O6 71.3(6) . . . . ?
Yb2 O2 Yb1 O6 -175.7(4) . . . . ?
Yb4 O2 Yb1 O8 -157.9(3) . . . . ?
Yb2 O2 Yb1 O8 -44.9(5) . . . . ?
Yb4 O2 Yb1 O7 138.4(4) . . . . ?
Yb2 O2 Yb1 O7 -108.7(4) . . . . ?
Yb4 O2 Yb1 O5 -64.0(6) . . . . ?
Yb2 O2 Yb1 O5 48.9(6) . . . . ?
Yb4 O2 Yb1 O4 -21.2(3) . . . . ?
Yb2 O2 Yb1 O4 91.7(4) . . . . ?
Yb4 O2 Yb1 O1 -96.0(4) . . . . ?
Yb2 O2 Yb1 O1 17.0(3) . . . . ?
Yb4 O2 Yb1 O17 44.9(3) . . . . ?
Yb2 O2 Yb1 O17 157.8(5) . . . . ?
Yb4 O2 Yb1 C9 74.8(8) . . . . ?
Yb2 O2 Yb1 C9 -172.3(5) . . . . ?
Yb4 O2 Yb1 C7 -69.0(9) . . . . ?
Yb2 O2 Yb1 C7 44.0(10) . . . . ?
Yb2 O2 Yb1 Yb4 113.0(5) . . . . ?
Yb4 O2 Yb1 Yb3 -58.3(3) . . . . ?
Yb2 O2 Yb1 Yb3 54.7(3) . . . . ?
Yb2 O1 Yb1 O6 -176.9(6) . . . . ?
Yb3 O1 Yb1 O6 -63.6(9) . . . . ?
Yb2 O1 Yb1 O8 106.4(4) . . . . ?
Yb3 O1 Yb1 O8 -140.3(5) . . . . ?
Yb2 O1 Yb1 O7 40.7(5) . . . . ?
Yb3 O1 Yb1 O7 153.9(4) . . . . ?
Yb2 O1 Yb1 O5 -177.6(4) . . . . ?
Yb3 O1 Yb1 O5 -64.4(4) . . . . ?
Yb2 O1 Yb1 O4 -97.4(4) . . . . ?
Yb3 O1 Yb1 O4 15.8(3) . . . . ?
Yb2 O1 Yb1 O2 -17.2(3) . . . . ?
Yb3 O1 Yb1 O2 96.1(4) . . . . ?
Yb2 O1 Yb1 O17 -56.1(4) . . . . ?
Yb3 O1 Yb1 O17 57.1(5) . . . . ?
Yb2 O1 Yb1 C9 169.1(4) . . . . ?
Yb3 O1 Yb1 C9 -77.7(5) . . . . ?
Yb2 O1 Yb1 C7 172.2(4) . . . . ?
Yb3 O1 Yb1 C7 -74.6(4) . . . . ?
Yb2 O1 Yb1 Yb4 -57.3(3) . . . . ?
Yb3 O1 Yb1 Yb4 55.9(3) . . . . ?
Yb2 O1 Yb1 Yb3 -113.2(5) . . . . ?
C121 O17 Yb1 O6 5.3(9) . . . . ?
Yb4 O17 Yb1 O6 155.0(4) . . . . ?
C121 O17 Yb1 O8 83.0(14) . . . . ?
Yb4 O17 Yb1 O8 -127.2(9) . . . . ?
C121 O17 Yb1 O7 94.0(10) . . . . ?
Yb4 O17 Yb1 O7 -116.3(4) . . . . ?
C121 O17 Yb1 O5 -58.1(11) . . . . ?
Yb4 O17 Yb1 O5 91.7(4) . . . . ?
C121 O17 Yb1 O4 -106.6(10) . . . . ?
Yb4 O17 Yb1 O4 43.1(3) . . . . ?
C121 O17 Yb1 O2 166.4(11) . . . . ?
Yb4 O17 Yb1 O2 -43.9(3) . . . . ?
C121 O17 Yb1 O1 -151.5(9) . . . . ?
Yb4 O17 Yb1 O1 -1.7(4) . . . . ?
C121 O17 Yb1 C9 -0.3(10) . . . . ?
Yb4 O17 Yb1 C9 149.4(4) . . . . ?
C121 O17 Yb1 C7 -37.2(11) . . . . ?
Yb4 O17 Yb1 C7 112.5(4) . . . . ?
C121 O17 Yb1 Yb4 -149.7(12) . . . . ?
C121 O17 Yb1 Yb3 -121.1(9) . . . . ?
Yb4 O17 Yb1 Yb3 28.6(3) . . . . ?
C8 C9 Yb1 O6 -164.8(17) . . . . ?
C10 C9 Yb1 O6 35.1(15) . . . . ?
O6 C9 Yb1 O8 -141.1(12) . . . . ?
C8 C9 Yb1 O8 54.1(9) . . . . ?
C10 C9 Yb1 O8 -106.0(15) . . . . ?
O6 C9 Yb1 O7 -66.6(12) . . . . ?
C8 C9 Yb1 O7 128.6(9) . . . . ?
C10 C9 Yb1 O7 -31.6(15) . . . . ?
O6 C9 Yb1 O5 144.3(13) . . . . ?
C8 C9 Yb1 O5 -20.5(8) . . . . ?
C10 C9 Yb1 O5 179.4(16) . . . . ?
O6 C9 Yb1 O4 80.1(12) . . . . ?
C8 C9 Yb1 O4 -84.7(9) . . . . ?
C10 C9 Yb1 O4 115.2(14) . . . . ?
O6 C9 Yb1 O2 -8.0(16) . . . . ?
C8 C9 Yb1 O2 -172.8(8) . . . . ?
C10 C9 Yb1 O2 27.1(18) . . . . ?
O6 C9 Yb1 O1 159.2(11) . . . . ?
C8 C9 Yb1 O1 -5.6(11) . . . . ?
C10 C9 Yb1 O1 -165.7(13) . . . . ?
O6 C9 Yb1 O17 18.1(12) . . . . ?
C8 C9 Yb1 O17 -146.7(8) . . . . ?
C10 C9 Yb1 O17 53.2(15) . . . . ?
O6 C9 Yb1 C7 154.8(14) . . . . ?
C8 C9 Yb1 C7 -10.0(8) . . . . ?
C10 C9 Yb1 C7 -170.1(17) . . . . ?
O6 C9 Yb1 Yb4 42.6(13) . . . . ?
C8 C9 Yb1 Yb4 -122.2(8) . . . . ?
C10 C9 Yb1 Yb4 77.7(15) . . . . ?
O6 C9 Yb1 Yb3 116.6(12) . . . . ?
C8 C9 Yb1 Yb3 -48.2(9) . . . . ?
C10 C9 Yb1 Yb3 151.6(13) . . . . ?
O5 C7 Yb1 O6 -139.1(12) . . . . ?
C8 C7 Yb1 O6 17.8(7) . . . . ?
C1 C7 Yb1 O6 172.7(16) . . . . ?
O5 C7 Yb1 O8 108.5(11) . . . . ?
C8 C7 Yb1 O8 -94.6(8) . . . . ?
C1 C7 Yb1 O8 60.2(15) . . . . ?
O5 C7 Yb1 O7 157.5(10) . . . . ?
C8 C7 Yb1 O7 -45.7(9) . . . . ?
C1 C7 Yb1 O7 109.2(16) . . . . ?
C8 C7 Yb1 O5 156.9(15) . . . . ?
C1 C7 Yb1 O5 -48.3(16) . . . . ?
O5 C7 Yb1 O4 -35.2(11) . . . . ?
C8 C7 Yb1 O4 121.6(8) . . . . ?
C1 C7 Yb1 O4 -83.5(15) . . . . ?
O5 C7 Yb1 O2 10.3(16) . . . . ?
C8 C7 Yb1 O2 167.1(8) . . . . ?
C1 C7 Yb1 O2 -38(2) . . . . ?
O5 C7 Yb1 O1 35.4(11) . . . . ?
C8 C7 Yb1 O1 -167.7(8) . . . . ?
C1 C7 Yb1 O1 -12.8(16) . . . . ?
O5 C7 Yb1 O17 -91.0(11) . . . . ?
C8 C7 Yb1 O17 65.9(8) . . . . ?
C1 C7 Yb1 O17 -139.3(15) . . . . ?
O5 C7 Yb1 C9 -147.5(12) . . . . ?
C8 C7 Yb1 C9 9.4(7) . . . . ?
C1 C7 Yb1 C9 164.2(17) . . . . ?
O5 C7 Yb1 Yb4 -40.1(12) . . . . ?
C8 C7 Yb1 Yb4 116.8(7) . . . . ?
C1 C7 Yb1 Yb4 -88.4(15) . . . . ?
O5 C7 Yb1 Yb3 -0.3(10) . . . . ?
C8 C7 Yb1 Yb3 156.6(8) . . . . ?
C1 C7 Yb1 Yb3 -48.5(15) . . . . ?
C45 O9 Yb2 O12 105.8(16) . . . . ?
C45 O9 Yb2 O11 39.9(17) . . . . ?
C45 O9 Yb2 O10 -24.9(15) . . . . ?
C45 O9 Yb2 O1 -89.4(15) . . . . ?
C45 O9 Yb2 O2 -146.7(16) . . . . ?
C45 O9 Yb2 O3 169.1(14) . . . . ?
C45 O9 Yb2 C66 95.9(15) . . . . ?
C45 O9 Yb2 Yb3 -130.1(14) . . . . ?
C45 O9 Yb2 Yb4 -171.3(15) . . . . ?
C45 O9 Yb2 Yb1 -113.8(15) . . . . ?
C66 O12 Yb2 O9 -142.1(10) . . . . ?
C66 O12 Yb2 O11 -11.1(9) . . . . ?
C66 O12 Yb2 O10 -76.7(11) . . . . ?
C66 O12 Yb2 O1 62.6(13) . . . . ?
C66 O12 Yb2 O2 143.8(9) . . . . ?
C66 O12 Yb2 O3 77.1(10) . . . . ?
C66 O12 Yb2 Yb3 60.0(10) . . . . ?
C66 O12 Yb2 Yb4 113.4(10) . . . . ?
C66 O12 Yb2 Yb1 130.8(8) . . . . ?
C64 O11 Yb2 O9 75.9(11) . . . . ?
C64 O11 Yb2 O12 9.3(10) . . . . ?
C64 O11 Yb2 O10 140.2(11) . . . . ?
C64 O11 Yb2 O1 -142.0(10) . . . . ?
C64 O11 Yb2 O2 -88.3(14) . . . . ?
C64 O11 Yb2 O3 -71.4(10) . . . . ?
C64 O11 Yb2 C66 5.8(8) . . . . ?
C64 O11 Yb2 Yb3 -108.3(10) . . . . ?
C64 O11 Yb2 Yb4 -67.4(11) . . . . ?
C64 O11 Yb2 Yb1 -139.6(8) . . . . ?
C47 O10 Yb2 O9 20.8(9) . . . . ?
C47 O10 Yb2 O12 -45.6(11) . . . . ?
C47 O10 Yb2 O11 -110.8(10) . . . . ?
C47 O10 Yb2 O1 153.8(10) . . . . ?
C47 O10 Yb2 O2 89.5(10) . . . . ?
C47 O10 Yb2 O3 -176.2(6) . . . . ?
C47 O10 Yb2 C66 -63.9(10) . . . . ?
C47 O10 Yb2 Yb3 175.8(8) . . . . ?
C47 O10 Yb2 Yb4 115.5(8) . . . . ?
C47 O10 Yb2 Yb1 117.4(9) . . . . ?
Yb3 O1 Yb2 O9 -152.9(4) . . . . ?
Yb1 O1 Yb2 O9 -41.8(5) . . . . ?
Yb3 O1 Yb2 O12 -4.0(9) . . . . ?
Yb1 O1 Yb2 O12 107.1(7) . . . . ?
Yb3 O1 Yb2 O11 65.8(4) . . . . ?
Yb1 O1 Yb2 O11 177.0(4) . . . . ?
Yb3 O1 Yb2 O10 143.2(5) . . . . ?
Yb1 O1 Yb2 O10 -105.6(4) . . . . ?
Yb3 O1 Yb2 O2 -93.7(4) . . . . ?
Yb1 O1 Yb2 O2 17.4(3) . . . . ?
Yb3 O1 Yb2 O3 -19.1(3) . . . . ?
Yb1 O1 Yb2 O3 92.1(4) . . . . ?
Yb3 O1 Yb2 C66 18.7(6) . . . . ?
Yb1 O1 Yb2 C66 129.9(3) . . . . ?
Yb1 O1 Yb2 Yb3 111.2(5) . . . . ?
Yb3 O1 Yb2 Yb4 -57.0(3) . . . . ?
Yb1 O1 Yb2 Yb4 54.2(2) . . . . ?
Yb3 O1 Yb2 Yb1 -111.2(5) . . . . ?
Yb4 O2 Yb2 O9 -135.6(5) . . . . ?
Yb1 O2 Yb2 O9 118.2(5) . . . . ?
Yb4 O2 Yb2 O12 -60.4(5) . . . . ?
Yb1 O2 Yb2 O12 -166.6(4) . . . . ?
Yb4 O2 Yb2 O11 31.3(12) . . . . ?
Yb1 O2 Yb2 O11 -74.9(10) . . . . ?
Yb4 O2 Yb2 O10 156.0(4) . . . . ?
Yb1 O2 Yb2 O10 49.8(5) . . . . ?
Yb4 O2 Yb2 O1 88.6(4) . . . . ?
Yb1 O2 Yb2 O1 -17.6(3) . . . . ?
Yb4 O2 Yb2 O3 13.4(4) . . . . ?
Yb1 O2 Yb2 O3 -92.8(4) . . . . ?
Yb4 O2 Yb2 C66 -49.7(5) . . . . ?
Yb1 O2 Yb2 C66 -155.9(2) . . . . ?
Yb4 O2 Yb2 Yb3 51.3(3) . . . . ?
Yb1 O2 Yb2 Yb3 -54.9(3) . . . . ?
Yb1 O2 Yb2 Yb4 -106.2(5) . . . . ?
Yb4 O2 Yb2 Yb1 106.2(5) . . . . ?
Yb3 O3 Yb2 O9 143.3(4) . . . . ?
Yb4 O3 Yb2 O9 33.2(7) . . . . ?
Yb3 O3 Yb2 O12 -153.7(4) . . . . ?
Yb4 O3 Yb2 O12 96.2(4) . . . . ?
Yb3 O3 Yb2 O11 -75.6(4) . . . . ?
Yb4 O3 Yb2 O11 174.3(5) . . . . ?
Yb3 O3 Yb2 O10 -12.5(8) . . . . ?
Yb4 O3 Yb2 O10 -122.6(6) . . . . ?
Yb3 O3 Yb2 O1 18.7(3) . . . . ?
Yb4 O3 Yb2 O1 -91.4(4) . . . . ?
Yb3 O3 Yb2 O2 97.1(4) . . . . ?
Yb4 O3 Yb2 O2 -13.1(4) . . . . ?
Yb3 O3 Yb2 C66 -137.5(3) . . . . ?
Yb4 O3 Yb2 C66 112.4(3) . . . . ?
Yb4 O3 Yb2 Yb3 -110.1(5) . . . . ?
Yb3 O3 Yb2 Yb4 110.1(5) . . . . ?
Yb3 O3 Yb2 Yb1 58.1(3) . . . . ?
Yb4 O3 Yb2 Yb1 -52.0(3) . . . . ?
O12 C66 Yb2 O9 37.2(10) . . . . ?
C65 C66 Yb2 O9 -137.4(3) . . . . ?
C67 C66 Yb2 O9 43.9(3) . . . . ?
C65 C66 Yb2 O12 -174.5(10) . . . . ?
C67 C66 Yb2 O12 6.7(10) . . . . ?
O12 C66 Yb2 O11 167.6(10) . . . . ?
C65 C66 Yb2 O11 -6.9(3) . . . . ?
C67 C66 Yb2 O11 174.4(3) . . . . ?
O12 C66 Yb2 O10 113.4(10) . . . . ?
C65 C66 Yb2 O10 -61.2(3) . . . . ?
C67 C66 Yb2 O10 120.1(4) . . . . ?
O12 C66 Yb2 O1 -136.2(10) . . . . ?
C65 C66 Yb2 O1 49.3(4) . . . . ?
C67 C66 Yb2 O1 -129.4(3) . . . . ?
O12 C66 Yb2 O2 -40.0(10) . . . . ?
C65 C66 Yb2 O2 145.4(3) . . . . ?
C67 C66 Yb2 O2 -33.3(3) . . . . ?
O12 C66 Yb2 O3 -99.7(10) . . . . ?
C65 C66 Yb2 O3 85.8(2) . . . . ?
C67 C66 Yb2 O3 -92.9(2) . . . . ?
O12 C66 Yb2 Yb3 -124.8(10) . . . . ?
C65 C66 Yb2 Yb3 60.68(2) . . . . ?
C67 C66 Yb2 Yb3 -118.05(4) . . . . ?
O12 C66 Yb2 Yb4 -66.3(10) . . . . ?
C65 C66 Yb2 Yb4 119.175(15) . . . . ?
C67 C66 Yb2 Yb4 -59.55(5) . . . . ?
O12 C66 Yb2 Yb1 -69.1(10) . . . . ?
C65 C66 Yb2 Yb1 116.35(7) . . . . ?
C67 C66 Yb2 Yb1 -62.37(10) . . . . ?
O6 Yb1 Yb2 O9 -40.9(16) . . . . ?
O8 Yb1 Yb2 O9 79.8(4) . . . . ?
O7 Yb1 Yb2 O9 4.4(4) . . . . ?
O5 Yb1 Yb2 O9 150.4(4) . . . . ?
O4 Yb1 Yb2 O9 -139.5(4) . . . . ?
O2 Yb1 Yb2 O9 -60.1(5) . . . . ?
O1 Yb1 Yb2 O9 147.9(5) . . . . ?
O17 Yb1 Yb2 O9 -79.5(4) . . . . ?
C9 Yb1 Yb2 O9 98.6(16) . . . . ?
C7 Yb1 Yb2 O9 138.1(4) . . . . ?
Yb4 Yb1 Yb2 O9 -101.7(3) . . . . ?
Yb3 Yb1 Yb2 O9 -172.3(3) . . . . ?
O6 Yb1 Yb2 O12 39.9(17) . . . . ?
O8 Yb1 Yb2 O12 160.6(5) . . . . ?
O7 Yb1 Yb2 O12 85.3(5) . . . . ?
O5 Yb1 Yb2 O12 -128.8(5) . . . . ?
O4 Yb1 Yb2 O12 -58.6(5) . . . . ?
O2 Yb1 Yb2 O12 20.8(6) . . . . ?
O1 Yb1 Yb2 O12 -131.3(6) . . . . ?
O17 Yb1 Yb2 O12 1.3(5) . . . . ?
C9 Yb1 Yb2 O12 179.5(16) . . . . ?
C7 Yb1 Yb2 O12 -141.0(5) . . . . ?
Yb4 Yb1 Yb2 O12 -20.9(4) . . . . ?
Yb3 Yb1 Yb2 O12 -91.4(4) . . . . ?
O6 Yb1 Yb2 O11 167.3(16) . . . . ?
O8 Yb1 Yb2 O11 -72.0(5) . . . . ?
O7 Yb1 Yb2 O11 -147.4(5) . . . . ?
O5 Yb1 Yb2 O11 -1.4(4) . . . . ?
O4 Yb1 Yb2 O11 68.7(4) . . . . ?
O2 Yb1 Yb2 O11 148.1(5) . . . . ?
O1 Yb1 Yb2 O11 -3.9(5) . . . . ?
O17 Yb1 Yb2 O11 128.7(4) . . . . ?
C9 Yb1 Yb2 O11 -53.2(16) . . . . ?
C7 Yb1 Yb2 O11 -13.7(5) . . . . ?
Yb4 Yb1 Yb2 O11 106.5(4) . . . . ?
Yb3 Yb1 Yb2 O11 35.9(4) . . . . ?
O6 Yb1 Yb2 O10 -118.0(16) . . . . ?
O8 Yb1 Yb2 O10 2.7(4) . . . . ?
O7 Yb1 Yb2 O10 -72.6(4) . . . . ?
O5 Yb1 Yb2 O10 73.3(4) . . . . ?
O4 Yb1 Yb2 O10 143.5(4) . . . . ?
O2 Yb1 Yb2 O10 -137.1(5) . . . . ?
O1 Yb1 Yb2 O10 70.8(5) . . . . ?
O17 Yb1 Yb2 O10 -156.6(4) . . . . ?
C9 Yb1 Yb2 O10 21.6(16) . . . . ?
C7 Yb1 Yb2 O10 61.0(4) . . . . ?
Yb4 Yb1 Yb2 O10 -178.8(3) . . . . ?
Yb3 Yb1 Yb2 O10 110.7(3) . . . . ?
O6 Yb1 Yb2 O1 171.2(16) . . . . ?
O8 Yb1 Yb2 O1 -68.1(4) . . . . ?
O7 Yb1 Yb2 O1 -143.4(4) . . . . ?
O5 Yb1 Yb2 O1 2.5(4) . . . . ?
O4 Yb1 Yb2 O1 72.7(4) . . . . ?
O2 Yb1 Yb2 O1 152.1(5) . . . . ?
O17 Yb1 Yb2 O1 132.6(4) . . . . ?
C9 Yb1 Yb2 O1 -49.2(16) . . . . ?
C7 Yb1 Yb2 O1 -9.8(4) . . . . ?
Yb4 Yb1 Yb2 O1 110.4(4) . . . . ?
Yb3 Yb1 Yb2 O1 39.9(4) . . . . ?
O6 Yb1 Yb2 O2 19.2(16) . . . . ?
O8 Yb1 Yb2 O2 139.9(5) . . . . ?
O7 Yb1 Yb2 O2 64.5(5) . . . . ?
O5 Yb1 Yb2 O2 -149.5(4) . . . . ?
O4 Yb1 Yb2 O2 -79.4(4) . . . . ?
O1 Yb1 Yb2 O2 -152.1(5) . . . . ?
O17 Yb1 Yb2 O2 -19.4(4) . . . . ?
C9 Yb1 Yb2 O2 158.7(16) . . . . ?
C7 Yb1 Yb2 O2 -161.8(5) . . . . ?
Yb4 Yb1 Yb2 O2 -41.6(4) . . . . ?
Yb3 Yb1 Yb2 O2 -112.2(4) . . . . ?
O6 Yb1 Yb2 O3 94.8(16) . . . . ?
O8 Yb1 Yb2 O3 -144.5(4) . . . . ?
O7 Yb1 Yb2 O3 140.2(4) . . . . ?
O5 Yb1 Yb2 O3 -73.9(3) . . . . ?
O4 Yb1 Yb2 O3 -3.7(3) . . . . ?
O2 Yb1 Yb2 O3 75.7(4) . . . . ?
O1 Yb1 Yb2 O3 -76.4(4) . . . . ?
O17 Yb1 Yb2 O3 56.2(3) . . . . ?
C9 Yb1 Yb2 O3 -125.6(16) . . . . ?
C7 Yb1 Yb2 O3 -86.2(4) . . . . ?
Yb4 Yb1 Yb2 O3 34.0(2) . . . . ?
Yb3 Yb1 Yb2 O3 -36.5(2) . . . . ?
O6 Yb1 Yb2 C66 64.2(16) . . . . ?
O8 Yb1 Yb2 C66 -175.1(3) . . . . ?
O7 Yb1 Yb2 C66 109.5(3) . . . . ?
O5 Yb1 Yb2 C66 -104.5(2) . . . . ?
O4 Yb1 Yb2 C66 -34.4(3) . . . . ?
O2 Yb1 Yb2 C66 45.0(4) . . . . ?
O1 Yb1 Yb2 C66 -107.1(4) . . . . ?
O17 Yb1 Yb2 C66 25.6(2) . . . . ?
C9 Yb1 Yb2 C66 -156.3(16) . . . . ?
C7 Yb1 Yb2 C66 -116.8(3) . . . . ?
Yb4 Yb1 Yb2 C66 3.36(8) . . . . ?
Yb3 Yb1 Yb2 C66 -67.18(8) . . . . ?
O6 Yb1 Yb2 Yb3 131.4(16) . . . . ?
O8 Yb1 Yb2 Yb3 -108.0(3) . . . . ?
O7 Yb1 Yb2 Yb3 176.7(3) . . . . ?
O5 Yb1 Yb2 Yb3 -37.3(2) . . . . ?
O4 Yb1 Yb2 Yb3 32.8(2) . . . . ?
O2 Yb1 Yb2 Yb3 112.2(4) . . . . ?
O1 Yb1 Yb2 Yb3 -39.9(4) . . . . ?
O17 Yb1 Yb2 Yb3 92.7(2) . . . . ?
C9 Yb1 Yb2 Yb3 -89.1(16) . . . . ?
C7 Yb1 Yb2 Yb3 -49.6(3) . . . . ?
Yb4 Yb1 Yb2 Yb3 70.543(18) . . . . ?
O6 Yb1 Yb2 Yb4 60.8(16) . . . . ?
O8 Yb1 Yb2 Yb4 -178.5(3) . . . . ?
O7 Yb1 Yb2 Yb4 106.2(3) . . . . ?
O5 Yb1 Yb2 Yb4 -107.9(2) . . . . ?
O4 Yb1 Yb2 Yb4 -37.8(2) . . . . ?
O2 Yb1 Yb2 Yb4 41.6(4) . . . . ?
O1 Yb1 Yb2 Yb4 -110.4(4) . . . . ?
O17 Yb1 Yb2 Yb4 22.2(2) . . . . ?
C9 Yb1 Yb2 Yb4 -159.6(16) . . . . ?
C7 Yb1 Yb2 Yb4 -120.2(3) . . . . ?
Yb3 Yb1 Yb2 Yb4 -70.543(18) . . . . ?
C104 O16 Yb3 O14 49.4(11) . . . . ?
C104 O16 Yb3 O13 122.6(11) . . . . ?
C104 O16 Yb3 O15 -20.1(10) . . . . ?
C104 O16 Yb3 O4 -96.0(10) . . . . ?
C104 O16 Yb3 O1 -164.0(9) . . . . ?
C104 O16 Yb3 O3 -46.4(15) . . . . ?
C104 O16 Yb3 C102 -11.1(8) . . . . ?
C104 O16 Yb3 Yb4 -70.7(11) . . . . ?
C104 O16 Yb3 Yb2 -151.8(5) . . . . ?
C104 O16 Yb3 Yb1 -130.1(10) . . . . ?
C85 O14 Yb3 O16 66.5(11) . . . . ?
C85 O14 Yb3 O13 -13.9(10) . . . . ?
C85 O14 Yb3 O15 137.8(12) . . . . ?
C85 O14 Yb3 O4 176.9(8) . . . . ?
C85 O14 Yb3 O1 -82.1(11) . . . . ?
C85 O14 Yb3 O3 -141.8(11) . . . . ?
C85 O14 Yb3 C102 119.2(11) . . . . ?
C85 O14 Yb3 C104 78.5(10) . . . . ?
C85 O14 Yb3 Yb4 -167.0(10) . . . . ?
C85 O14 Yb3 Yb2 -106.6(10) . . . . ?
C85 O14 Yb3 Yb1 -114.7(10) . . . . ?
C83 O13 Yb3 O16 -90.4(11) . . . . ?
C83 O13 Yb3 O14 17.2(10) . . . . ?
C83 O13 Yb3 O15 -26.6(14) . . . . ?
C83 O13 Yb3 O4 -173.2(8) . . . . ?
C83 O13 Yb3 O1 142.6(11) . . . . ?
C83 O13 Yb3 O3 83.6(11) . . . . ?
C83 O13 Yb3 C102 -40.5(12) . . . . ?
C83 O13 Yb3 C104 -77.0(10) . . . . ?
C83 O13 Yb3 Yb4 117.3(9) . . . . ?
C83 O13 Yb3 Yb2 109.0(10) . . . . ?
C83 O13 Yb3 Yb1 169.3(9) . . . . ?
C102 O15 Yb3 O16 26.3(9) . . . . ?
C102 O15 Yb3 O14 -84.3(10) . . . . ?
C102 O15 Yb3 O13 -40.2(13) . . . . ?
C102 O15 Yb3 O4 118.9(10) . . . . ?
C102 O15 Yb3 O1 156.7(7) . . . . ?
C102 O15 Yb3 O3 -166.0(10) . . . . ?
C102 O15 Yb3 C104 20.2(8) . . . . ?
C102 O15 Yb3 Yb4 156.5(11) . . . . ?
C102 O15 Yb3 Yb2 -169.7(8) . . . . ?
C102 O15 Yb3 Yb1 123.6(8) . . . . ?
Yb1 O4 Yb3 O16 -110.5(4) . . . . ?
Yb4 O4 Yb3 O16 141.3(4) . . . . ?
Yb1 O4 Yb3 O14 133.9(6) . . . . ?
Yb4 O4 Yb3 O14 25.7(8) . . . . ?
Yb1 O4 Yb3 O13 -29.2(8) . . . . ?
Yb4 O4 Yb3 O13 -137.4(5) . . . . ?
Yb1 O4 Yb3 O15 172.7(5) . . . . ?
Yb4 O4 Yb3 O15 64.4(4) . . . . ?
Yb1 O4 Yb3 O1 16.7(4) . . . . ?
Yb4 O4 Yb3 O1 -91.5(4) . . . . ?
Yb1 O4 Yb3 O3 91.4(4) . . . . ?
Yb4 O4 Yb3 O3 -16.8(3) . . . . ?
Yb1 O4 Yb3 C102 -171.7(4) . . . . ?
Yb4 O4 Yb3 C102 80.1(3) . . . . ?
Yb1 O4 Yb3 C104 -126.3(3) . . . . ?
Yb4 O4 Yb3 C104 125.5(3) . . . . ?
Yb1 O4 Yb3 Yb4 108.2(5) . . . . ?
Yb1 O4 Yb3 Yb2 53.2(3) . . . . ?
Yb4 O4 Yb3 Yb2 -55.0(3) . . . . ?
Yb4 O4 Yb3 Yb1 -108.2(5) . . . . ?
Yb2 O1 Yb3 O16 173.2(4) . . . . ?
Yb1 O1 Yb3 O16 60.8(5) . . . . ?
Yb2 O1 Yb3 O14 -44.6(5) . . . . ?
Yb1 O1 Yb3 O14 -157.0(4) . . . . ?
Yb2 O1 Yb3 O13 -110.6(4) . . . . ?
Yb1 O1 Yb3 O13 137.0(5) . . . . ?
Yb2 O1 Yb3 O15 58.1(7) . . . . ?
Yb1 O1 Yb3 O15 -54.3(7) . . . . ?
Yb2 O1 Yb3 O4 96.7(4) . . . . ?
Yb1 O1 Yb3 O4 -15.6(3) . . . . ?
Yb2 O1 Yb3 O3 19.2(3) . . . . ?
Yb1 O1 Yb3 O3 -93.1(4) . . . . ?
Yb2 O1 Yb3 C102 75.6(7) . . . . ?
Yb1 O1 Yb3 C102 -36.7(8) . . . . ?
Yb2 O1 Yb3 C104 166.38(10) . . . . ?
Yb1 O1 Yb3 C104 54.0(5) . . . . ?
Yb2 O1 Yb3 Yb4 58.3(3) . . . . ?
Yb1 O1 Yb3 Yb4 -54.1(3) . . . . ?
Yb1 O1 Yb3 Yb2 -112.4(5) . . . . ?
Yb2 O1 Yb3 Yb1 112.4(5) . . . . ?
Yb4 O3 Yb3 O16 -36.2(9) . . . . ?
Yb2 O3 Yb3 O16 -148.2(6) . . . . ?
Yb4 O3 Yb3 O14 -138.7(4) . . . . ?
Yb2 O3 Yb3 O14 109.3(4) . . . . ?
Yb4 O3 Yb3 O13 156.7(4) . . . . ?
Yb2 O3 Yb3 O13 44.7(5) . . . . ?
Yb4 O3 Yb3 O15 -62.5(4) . . . . ?
Yb2 O3 Yb3 O15 -174.5(5) . . . . ?
Yb4 O3 Yb3 O4 16.6(3) . . . . ?
Yb2 O3 Yb3 O4 -95.4(4) . . . . ?
Yb4 O3 Yb3 O1 93.5(4) . . . . ?
Yb2 O3 Yb3 O1 -18.5(3) . . . . ?
Yb4 O3 Yb3 C102 -66.8(3) . . . . ?
Yb2 O3 Yb3 C102 -178.8(3) . . . . ?
Yb4 O3 Yb3 C104 -54.1(5) . . . . ?
Yb2 O3 Yb3 C104 -166.10(9) . . . . ?
Yb2 O3 Yb3 Yb4 -112.0(5) . . . . ?
Yb4 O3 Yb3 Yb2 112.0(5) . . . . ?
Yb4 O3 Yb3 Yb1 53.6(3) . . . . ?
Yb2 O3 Yb3 Yb1 -58.5(3) . . . . ?
O15 C102 Yb3 O16 -150.5(10) . . . . ?
C103 C102 Yb3 O16 9.1(3) . . . . ?
C96 C102 Yb3 O16 175.3(3) . . . . ?
O15 C102 Yb3 O14 90.5(10) . . . . ?
C103 C102 Yb3 O14 -109.9(3) . . . . ?
C96 C102 Yb3 O14 56.3(3) . . . . ?
O15 C102 Yb3 O13 149.1(10) . . . . ?
C103 C102 Yb3 O13 -51.3(3) . . . . ?
C96 C102 Yb3 O13 114.8(3) . . . . ?
C103 C102 Yb3 O15 159.6(10) . . . . ?
C96 C102 Yb3 O15 -34.3(10) . . . . ?
O15 C102 Yb3 O4 -58.5(10) . . . . ?
C103 C102 Yb3 O4 101.1(2) . . . . ?
C96 C102 Yb3 O4 -92.8(2) . . . . ?
O15 C102 Yb3 O1 -38.4(11) . . . . ?
C103 C102 Yb3 O1 121.2(6) . . . . ?
C96 C102 Yb3 O1 -72.6(6) . . . . ?
O15 C102 Yb3 O3 13.8(10) . . . . ?
C103 C102 Yb3 O3 173.4(2) . . . . ?
C96 C102 Yb3 O3 -20.5(2) . . . . ?
O15 C102 Yb3 C104 -154.7(10) . . . . ?
C103 C102 Yb3 C104 4.9 . . . . ?
C96 C102 Yb3 C104 171.0 . . . . ?
O15 C102 Yb3 Yb4 -21.2(10) . . . . ?
C103 C102 Yb3 Yb4 138.382(15) . . . . ?
C96 C102 Yb3 Yb4 -55.48(5) . . . . ?
O15 C102 Yb3 Yb2 12.8(10) . . . . ?
C103 C102 Yb3 Yb2 172.40(4) . . . . ?
C96 C102 Yb3 Yb2 -21.46(8) . . . . ?
O15 C102 Yb3 Yb1 -64.2(10) . . . . ?
C103 C102 Yb3 Yb1 95.40(3) . . . . ?
C96 C102 Yb3 Yb1 -98.46(5) . . . . ?
C103 C104 Yb3 O16 -171.1(10) . . . . ?
C105 C104 Yb3 O16 16.2(10) . . . . ?
O16 C104 Yb3 O14 -132.8(11) . . . . ?
C103 C104 Yb3 O14 56.1(3) . . . . ?
C105 C104 Yb3 O14 -116.6(3) . . . . ?
O16 C104 Yb3 O13 -57.2(11) . . . . ?
C103 C104 Yb3 O13 131.7(3) . . . . ?
C105 C104 Yb3 O13 -41.0(3) . . . . ?
O16 C104 Yb3 O15 157.8(11) . . . . ?
C103 C104 Yb3 O15 -13.3(3) . . . . ?
C105 C104 Yb3 O15 174.0(3) . . . . ?
O16 C104 Yb3 O4 84.1(11) . . . . ?
C103 C104 Yb3 O4 -87.0(2) . . . . ?
C105 C104 Yb3 O4 100.3(2) . . . . ?
O16 C104 Yb3 O1 20.7(11) . . . . ?
C103 C104 Yb3 O1 -150.4(4) . . . . ?
C105 C104 Yb3 O1 36.9(4) . . . . ?
O16 C104 Yb3 O3 148.5(11) . . . . ?
C103 C104 Yb3 O3 -22.6(4) . . . . ?
C105 C104 Yb3 O3 164.7(4) . . . . ?
O16 C104 Yb3 C102 166.3(10) . . . . ?
C103 C104 Yb3 C102 -4.8 . . . . ?
C105 C104 Yb3 C102 -177.4 . . . . ?
O16 C104 Yb3 Yb4 116.1(10) . . . . ?
C103 C104 Yb3 Yb4 -54.99(2) . . . . ?
C105 C104 Yb3 Yb4 132.36(4) . . . . ?
O16 C104 Yb3 Yb2 81.4(11) . . . . ?
C103 C104 Yb3 Yb2 -89.8(3) . . . . ?
C105 C104 Yb3 Yb2 97.6(3) . . . . ?
O16 C104 Yb3 Yb1 53.6(10) . . . . ?
C103 C104 Yb3 Yb1 -117.50(2) . . . . ?
C105 C104 Yb3 Yb1 69.85(6) . . . . ?
O9 Yb2 Yb3 O16 43.4(11) . . . . ?
O12 Yb2 Yb3 O16 160.8(9) . . . . ?
O11 Yb2 Yb3 O16 -128.4(9) . . . . ?
O10 Yb2 Yb3 O16 -55.1(9) . . . . ?
O1 Yb2 Yb3 O16 -17.0(9) . . . . ?
O2 Yb2 Yb3 O16 59.9(9) . . . . ?
O3 Yb2 Yb3 O16 132.4(9) . . . . ?
C66 Yb2 Yb3 O16 175.3(9) . . . . ?
Yb4 Yb2 Yb3 O16 91.8(9) . . . . ?
Yb1 Yb2 Yb3 O16 24.6(9) . . . . ?
O9 Yb2 Yb3 O14 -157.0(8) . . . . ?
O12 Yb2 Yb3 O14 -39.6(4) . . . . ?
O11 Yb2 Yb3 O14 31.2(4) . . . . ?
O10 Yb2 Yb3 O14 104.5(4) . . . . ?
O1 Yb2 Yb3 O14 142.6(5) . . . . ?
O2 Yb2 Yb3 O14 -140.5(4) . . . . ?
O3 Yb2 Yb3 O14 -68.0(5) . . . . ?
C66 Yb2 Yb3 O14 -25.1(3) . . . . ?
Yb4 Yb2 Yb3 O14 -108.6(3) . . . . ?
Yb1 Yb2 Yb3 O14 -175.8(3) . . . . ?
O9 Yb2 Yb3 O13 127.5(8) . . . . ?
O12 Yb2 Yb3 O13 -115.0(4) . . . . ?
O11 Yb2 Yb3 O13 -44.3(4) . . . . ?
O10 Yb2 Yb3 O13 29.0(4) . . . . ?
O1 Yb2 Yb3 O13 67.2(5) . . . . ?
O2 Yb2 Yb3 O13 144.0(4) . . . . ?
O3 Yb2 Yb3 O13 -143.5(5) . . . . ?
C66 Yb2 Yb3 O13 -100.6(3) . . . . ?
Yb4 Yb2 Yb3 O13 175.9(3) . . . . ?
Yb1 Yb2 Yb3 O13 108.8(3) . . . . ?
O9 Yb2 Yb3 O15 -83.1(8) . . . . ?
O12 Yb2 Yb3 O15 34.3(4) . . . . ?
O11 Yb2 Yb3 O15 105.1(4) . . . . ?
O10 Yb2 Yb3 O15 178.4(4) . . . . ?
O1 Yb2 Yb3 O15 -143.5(5) . . . . ?
O2 Yb2 Yb3 O15 -66.6(4) . . . . ?
O3 Yb2 Yb3 O15 5.9(5) . . . . ?
C66 Yb2 Yb3 O15 48.8(3) . . . . ?
Yb4 Yb2 Yb3 O15 -34.7(3) . . . . ?
Yb1 Yb2 Yb3 O15 -101.9(3) . . . . ?
O9 Yb2 Yb3 O4 -13.8(8) . . . . ?
O12 Yb2 Yb3 O4 103.6(4) . . . . ?
O11 Yb2 Yb3 O4 174.4(4) . . . . ?
O10 Yb2 Yb3 O4 -112.3(4) . . . . ?
O1 Yb2 Yb3 O4 -74.2(4) . . . . ?
O2 Yb2 Yb3 O4 2.7(4) . . . . ?
O3 Yb2 Yb3 O4 75.2(4) . . . . ?
C66 Yb2 Yb3 O4 118.1(2) . . . . ?
Yb4 Yb2 Yb3 O4 34.6(2) . . . . ?
Yb1 Yb2 Yb3 O4 -32.6(2) . . . . ?
O9 Yb2 Yb3 O1 60.4(8) . . . . ?
O12 Yb2 Yb3 O1 177.8(5) . . . . ?
O11 Yb2 Yb3 O1 -111.4(5) . . . . ?
O10 Yb2 Yb3 O1 -38.1(5) . . . . ?
O2 Yb2 Yb3 O1 76.9(5) . . . . ?
O3 Yb2 Yb3 O1 149.4(5) . . . . ?
C66 Yb2 Yb3 O1 -167.7(4) . . . . ?
Yb4 Yb2 Yb3 O1 108.8(4) . . . . ?
Yb1 Yb2 Yb3 O1 41.6(4) . . . . ?
O9 Yb2 Yb3 O3 -89.0(8) . . . . ?
O12 Yb2 Yb3 O3 28.4(5) . . . . ?
O11 Yb2 Yb3 O3 99.2(5) . . . . ?
O10 Yb2 Yb3 O3 172.5(5) . . . . ?
O1 Yb2 Yb3 O3 -149.4(5) . . . . ?
O2 Yb2 Yb3 O3 -72.5(5) . . . . ?
C66 Yb2 Yb3 O3 42.9(4) . . . . ?
Yb4 Yb2 Yb3 O3 -40.6(4) . . . . ?
Yb1 Yb2 Yb3 O3 -107.8(4) . . . . ?
O9 Yb2 Yb3 C102 -87.4(7) . . . . ?
O12 Yb2 Yb3 C102 30.0(3) . . . . ?
O11 Yb2 Yb3 C102 100.8(3) . . . . ?
O10 Yb2 Yb3 C102 174.1(3) . . . . ?
O1 Yb2 Yb3 C102 -147.8(4) . . . . ?
O2 Yb2 Yb3 C102 -70.9(3) . . . . ?
O3 Yb2 Yb3 C102 1.6(4) . . . . ?
C66 Yb2 Yb3 C102 44.48(5) . . . . ?
Yb4 Yb2 Yb3 C102 -39.04(5) . . . . ?
Yb1 Yb2 Yb3 C102 -106.18(5) . . . . ?
O9 Yb2 Yb3 C104 -11.1(8) . . . . ?
O12 Yb2 Yb3 C104 106.4(4) . . . . ?
O11 Yb2 Yb3 C104 177.1(4) . . . . ?
O10 Yb2 Yb3 C104 -109.6(4) . . . . ?
O1 Yb2 Yb3 C104 -71.4(5) . . . . ?
O2 Yb2 Yb3 C104 5.4(4) . . . . ?
O3 Yb2 Yb3 C104 77.9(5) . . . . ?
C66 Yb2 Yb3 C104 120.8(3) . . . . ?
Yb4 Yb2 Yb3 C104 37.3(3) . . . . ?
Yb1 Yb2 Yb3 C104 -29.8(3) . . . . ?
O9 Yb2 Yb3 Yb4 -48.4(7) . . . . ?
O12 Yb2 Yb3 Yb4 69.1(3) . . . . ?
O11 Yb2 Yb3 Yb4 139.8(3) . . . . ?
O10 Yb2 Yb3 Yb4 -146.9(3) . . . . ?
O1 Yb2 Yb3 Yb4 -108.8(4) . . . . ?
O2 Yb2 Yb3 Yb4 -31.9(3) . . . . ?
O3 Yb2 Yb3 Yb4 40.6(4) . . . . ?
C66 Yb2 Yb3 Yb4 83.52(4) . . . . ?
Yb1 Yb2 Yb3 Yb4 -67.141(18) . . . . ?
O9 Yb2 Yb3 Yb1 18.7(7) . . . . ?
O12 Yb2 Yb3 Yb1 136.2(3) . . . . ?
O11 Yb2 Yb3 Yb1 -153.0(3) . . . . ?
O10 Yb2 Yb3 Yb1 -79.7(3) . . . . ?
O1 Yb2 Yb3 Yb1 -41.6(4) . . . . ?
O2 Yb2 Yb3 Yb1 35.3(3) . . . . ?
O3 Yb2 Yb3 Yb1 107.8(4) . . . . ?
C66 Yb2 Yb3 Yb1 150.66(4) . . . . ?
Yb4 Yb2 Yb3 Yb1 67.141(18) . . . . ?
O6 Yb1 Yb3 O16 16.8(4) . . . . ?
O8 Yb1 Yb3 O16 -93.7(4) . . . . ?
O7 Yb1 Yb3 O16 -177.6(6) . . . . ?
O5 Yb1 Yb3 O16 -29.9(4) . . . . ?
O4 Yb1 Yb3 O16 72.8(5) . . . . ?
O2 Yb1 Yb3 O16 154.1(4) . . . . ?
O1 Yb1 Yb3 O16 -133.2(5) . . . . ?
O17 Yb1 Yb3 O16 94.9(4) . . . . ?
C9 Yb1 Yb3 O16 -3.2(4) . . . . ?
C7 Yb1 Yb3 O16 -29.8(4) . . . . ?
Yb4 Yb1 Yb3 O16 115.7(3) . . . . ?
O6 Yb1 Yb3 O14 -162.0(7) . . . . ?
O8 Yb1 Yb3 O14 87.4(7) . . . . ?
O7 Yb1 Yb3 O14 3.6(8) . . . . ?
O5 Yb1 Yb3 O14 151.3(6) . . . . ?
O4 Yb1 Yb3 O14 -106.0(7) . . . . ?
O2 Yb1 Yb3 O14 -24.8(6) . . . . ?
O1 Yb1 Yb3 O14 48.0(7) . . . . ?
O17 Yb1 Yb3 O14 -84.0(6) . . . . ?
C9 Yb1 Yb3 O14 178.0(7) . . . . ?
C7 Yb1 Yb3 O14 151.4(6) . . . . ?
Yb4 Yb1 Yb3 O14 -63.1(6) . . . . ?
O6 Yb1 Yb3 O13 105.2(4) . . . . ?
O8 Yb1 Yb3 O13 -5.4(4) . . . . ?
O7 Yb1 Yb3 O13 -89.3(6) . . . . ?
O5 Yb1 Yb3 O13 58.5(4) . . . . ?
O4 Yb1 Yb3 O13 161.2(5) . . . . ?
O2 Yb1 Yb3 O13 -117.6(4) . . . . ?
O1 Yb1 Yb3 O13 -44.8(5) . . . . ?
O17 Yb1 Yb3 O13 -176.8(4) . . . . ?
C9 Yb1 Yb3 O13 85.2(4) . . . . ?
C7 Yb1 Yb3 O13 58.6(4) . . . . ?
Yb4 Yb1 Yb3 O13 -155.9(3) . . . . ?
O6 Yb1 Yb3 O15 -63.7(5) . . . . ?
O8 Yb1 Yb3 O15 -174.2(4) . . . . ?
O7 Yb1 Yb3 O15 101.9(6) . . . . ?
O5 Yb1 Yb3 O15 -110.4(4) . . . . ?
O4 Yb1 Yb3 O15 -7.7(5) . . . . ?
O2 Yb1 Yb3 O15 73.6(4) . . . . ?
O1 Yb1 Yb3 O15 146.3(5) . . . . ?
O17 Yb1 Yb3 O15 14.4(4) . . . . ?
C9 Yb1 Yb3 O15 -83.7(4) . . . . ?
C7 Yb1 Yb3 O15 -110.3(4) . . . . ?
Yb4 Yb1 Yb3 O15 35.2(3) . . . . ?
O6 Yb1 Yb3 O4 -56.0(5) . . . . ?
O8 Yb1 Yb3 O4 -166.6(5) . . . . ?
O7 Yb1 Yb3 O4 109.6(6) . . . . ?
O5 Yb1 Yb3 O4 -102.7(5) . . . . ?
O2 Yb1 Yb3 O4 81.3(5) . . . . ?
O1 Yb1 Yb3 O4 154.0(6) . . . . ?
O17 Yb1 Yb3 O4 22.0(5) . . . . ?
C9 Yb1 Yb3 O4 -76.0(5) . . . . ?
C7 Yb1 Yb3 O4 -102.6(5) . . . . ?
Yb4 Yb1 Yb3 O4 42.9(4) . . . . ?
O6 Yb1 Yb3 O1 150.0(5) . . . . ?
O8 Yb1 Yb3 O1 39.4(5) . . . . ?
O7 Yb1 Yb3 O1 -44.4(6) . . . . ?
O5 Yb1 Yb3 O1 103.3(5) . . . . ?
O4 Yb1 Yb3 O1 -154.0(6) . . . . ?
O2 Yb1 Yb3 O1 -72.8(5) . . . . ?
O17 Yb1 Yb3 O1 -132.0(5) . . . . ?
C9 Yb1 Yb3 O1 130.0(5) . . . . ?
C7 Yb1 Yb3 O1 103.4(5) . . . . ?
Yb4 Yb1 Yb3 O1 -111.1(4) . . . . ?
O6 Yb1 Yb3 O3 -134.7(4) . . . . ?
O8 Yb1 Yb3 O3 114.8(3) . . . . ?
O7 Yb1 Yb3 O3 30.9(5) . . . . ?
O5 Yb1 Yb3 O3 178.6(3) . . . . ?
O4 Yb1 Yb3 O3 -78.7(5) . . . . ?
O2 Yb1 Yb3 O3 2.6(3) . . . . ?
O1 Yb1 Yb3 O3 75.3(4) . . . . ?
O17 Yb1 Yb3 O3 -56.6(3) . . . . ?
C9 Yb1 Yb3 O3 -154.7(4) . . . . ?
C7 Yb1 Yb3 O3 178.7(3) . . . . ?
Yb4 Yb1 Yb3 O3 -35.8(2) . . . . ?
O6 Yb1 Yb3 C102 -46.3(3) . . . . ?
O8 Yb1 Yb3 C102 -156.9(3) . . . . ?
O7 Yb1 Yb3 C102 119.3(5) . . . . ?
O5 Yb1 Yb3 C102 -93.0(3) . . . . ?
O4 Yb1 Yb3 C102 9.7(4) . . . . ?
O2 Yb1 Yb3 C102 90.9(2) . . . . ?
O1 Yb1 Yb3 C102 163.7(4) . . . . ?
O17 Yb1 Yb3 C102 31.7(2) . . . . ?
C9 Yb1 Yb3 C102 -66.3(3) . . . . ?
C7 Yb1 Yb3 C102 -92.9(2) . . . . ?
Yb4 Yb1 Yb3 C102 52.58(5) . . . . ?
O6 Yb1 Yb3 C104 3.8(3) . . . . ?
O8 Yb1 Yb3 C104 -106.8(3) . . . . ?
O7 Yb1 Yb3 C104 169.4(5) . . . . ?
O5 Yb1 Yb3 C104 -42.9(3) . . . . ?
O4 Yb1 Yb3 C104 59.8(4) . . . . ?
O2 Yb1 Yb3 C104 141.1(2) . . . . ?
O1 Yb1 Yb3 C104 -146.2(4) . . . . ?
O17 Yb1 Yb3 C104 81.9(2) . . . . ?
C9 Yb1 Yb3 C104 -16.2(3) . . . . ?
C7 Yb1 Yb3 C104 -42.8(2) . . . . ?
Yb4 Yb1 Yb3 C104 102.69(4) . . . . ?
O6 Yb1 Yb3 Yb4 -98.9(3) . . . . ?
O8 Yb1 Yb3 Yb4 150.6(3) . . . . ?
O7 Yb1 Yb3 Yb4 66.7(5) . . . . ?
O5 Yb1 Yb3 Yb4 -145.6(2) . . . . ?
O4 Yb1 Yb3 Yb4 -42.9(4) . . . . ?
O2 Yb1 Yb3 Yb4 38.4(2) . . . . ?
O1 Yb1 Yb3 Yb4 111.1(4) . . . . ?
O17 Yb1 Yb3 Yb4 -20.8(2) . . . . ?
C9 Yb1 Yb3 Yb4 -118.9(3) . . . . ?
C7 Yb1 Yb3 Yb4 -145.5(2) . . . . ?
O6 Yb1 Yb3 Yb2 -171.3(3) . . . . ?
O8 Yb1 Yb3 Yb2 78.1(3) . . . . ?
O7 Yb1 Yb3 Yb2 -5.8(5) . . . . ?
O5 Yb1 Yb3 Yb2 142.0(2) . . . . ?
O4 Yb1 Yb3 Yb2 -115.3(4) . . . . ?
O2 Yb1 Yb3 Yb2 -34.1(2) . . . . ?
O1 Yb1 Yb3 Yb2 38.7(4) . . . . ?
O17 Yb1 Yb3 Yb2 -93.3(2) . . . . ?
C9 Yb1 Yb3 Yb2 168.7(3) . . . . ?
C7 Yb1 Yb3 Yb2 142.1(2) . . . . ?
Yb4 Yb1 Yb3 Yb2 -72.431(19) . . . . ?
C123 O18 Yb4 O19 123.5(10) . . . . ?
C123 O18 Yb4 O20 48.8(10) . . . . ?
C123 O18 Yb4 O2 -46.0(14) . . . . ?
C123 O18 Yb4 O4 -97.0(10) . . . . ?
C123 O18 Yb4 O17 -23.4(9) . . . . ?
C123 O18 Yb4 O3 -159.5(8) . . . . ?
C123 O18 Yb4 Yb1 -67.4(10) . . . . ?
C123 O18 Yb4 Yb3 -130.7(9) . . . . ?
C123 O18 Yb4 Yb2 -127.3(8) . . . . ?
C140 O19 Yb4 O18 -92.5(9) . . . . ?
C140 O19 Yb4 O20 12.5(9) . . . . ?
C140 O19 Yb4 O2 80.8(10) . . . . ?
C140 O19 Yb4 O4 -172.1(7) . . . . ?
C140 O19 Yb4 O17 -25.8(13) . . . . ?
C140 O19 Yb4 O3 140.2(9) . . . . ?
C140 O19 Yb4 Yb1 115.8(8) . . . . ?
C140 O19 Yb4 Yb3 168.1(8) . . . . ?
C140 O19 Yb4 Yb2 107.6(9) . . . . ?
C142 O20 Yb4 O18 75.6(9) . . . . ?
C142 O20 Yb4 O19 -10.8(8) . . . . ?
C142 O20 Yb4 O2 -137.7(9) . . . . ?
C142 O20 Yb4 O4 174.6(6) . . . . ?
C142 O20 Yb4 O17 147.6(9) . . . . ?
C142 O20 Yb4 O3 -77.7(9) . . . . ?
C142 O20 Yb4 Yb1 -168.1(8) . . . . ?
C142 O20 Yb4 Yb3 -105.6(9) . . . . ?
C142 O20 Yb4 Yb2 -105.8(8) . . . . ?
Yb2 O2 Yb4 O18 -142.2(6) . . . . ?
Yb1 O2 Yb4 O18 -31.5(8) . . . . ?
Yb2 O2 Yb4 O19 50.2(6) . . . . ?
Yb1 O2 Yb4 O19 160.9(3) . . . . ?
Yb2 O2 Yb4 O20 115.8(5) . . . . ?
Yb1 O2 Yb4 O20 -133.5(4) . . . . ?
Yb2 O2 Yb4 O4 -89.7(4) . . . . ?
Yb1 O2 Yb4 O4 21.0(3) . . . . ?
Yb2 O2 Yb4 O17 -165.3(5) . . . . ?
Yb1 O2 Yb4 O17 -54.5(4) . . . . ?
Yb2 O2 Yb4 O3 -13.4(4) . . . . ?
Yb1 O2 Yb4 O3 97.3(4) . . . . ?
Yb2 O2 Yb4 Yb1 -110.8(5) . . . . ?
Yb2 O2 Yb4 Yb3 -51.8(3) . . . . ?
Yb1 O2 Yb4 Yb3 59.0(3) . . . . ?
Yb1 O2 Yb4 Yb2 110.8(5) . . . . ?
Yb1 O4 Yb4 O18 132.2(4) . . . . ?
Yb3 O4 Yb4 O18 -115.0(4) . . . . ?
Yb1 O4 Yb4 O19 -145.4(4) . . . . ?
Yb3 O4 Yb4 O19 -32.7(6) . . . . ?
Yb1 O4 Yb4 O20 26.6(7) . . . . ?
Yb3 O4 Yb4 O20 139.4(5) . . . . ?
Yb1 O4 Yb4 O2 -22.1(3) . . . . ?
Yb3 O4 Yb4 O2 90.7(4) . . . . ?
Yb1 O4 Yb4 O17 54.2(3) . . . . ?
Yb3 O4 Yb4 O17 167.0(4) . . . . ?
Yb1 O4 Yb4 O3 -95.9(4) . . . . ?
Yb3 O4 Yb4 O3 16.8(3) . . . . ?
Yb3 O4 Yb4 Yb1 112.8(5) . . . . ?
Yb1 O4 Yb4 Yb3 -112.8(5) . . . . ?
Yb1 O4 Yb4 Yb2 -58.5(3) . . . . ?
Yb3 O4 Yb4 Yb2 54.3(3) . . . . ?
C121 O17 Yb4 O18 29.4(9) . . . . ?
Yb1 O17 Yb4 O18 -125.9(4) . . . . ?
C121 O17 Yb4 O19 -41.4(13) . . . . ?
Yb1 O17 Yb4 O19 163.3(5) . . . . ?
C121 O17 Yb4 O20 -79.3(9) . . . . ?
Yb1 O17 Yb4 O20 125.3(3) . . . . ?
C121 O17 Yb4 O2 -163.2(10) . . . . ?
Yb1 O17 Yb4 O2 41.5(3) . . . . ?
C121 O17 Yb4 O4 116.2(9) . . . . ?
Yb1 O17 Yb4 O4 -39.1(3) . . . . ?
C121 O17 Yb4 O3 158.1(7) . . . . ?
Yb1 O17 Yb4 O3 2.8(5) . . . . ?
C121 O17 Yb4 Yb1 155.3(11) . . . . ?
C121 O17 Yb4 Yb3 124.5(8) . . . . ?
Yb1 O17 Yb4 Yb3 -30.8(3) . . . . ?
C121 O17 Yb4 Yb2 -172.1(8) . . . . ?
Yb1 O17 Yb4 Yb2 32.6(3) . . . . ?
Yb3 O3 Yb4 O18 50.5(5) . . . . ?
Yb2 O3 Yb4 O18 161.3(4) . . . . ?
Yb3 O3 Yb4 O19 133.0(4) . . . . ?
Yb2 O3 Yb4 O19 -116.2(4) . . . . ?
Yb3 O3 Yb4 O20 -162.3(3) . . . . ?
Yb2 O3 Yb4 O20 -51.6(5) . . . . ?
Yb3 O3 Yb4 O2 -97.6(4) . . . . ?
Yb2 O3 Yb4 O2 13.1(4) . . . . ?
Yb3 O3 Yb4 O4 -16.6(3) . . . . ?
Yb2 O3 Yb4 O4 94.2(4) . . . . ?
Yb3 O3 Yb4 O17 -58.3(6) . . . . ?
Yb2 O3 Yb4 O17 52.4(6) . . . . ?
Yb3 O3 Yb4 Yb1 -56.0(3) . . . . ?
Yb2 O3 Yb4 Yb1 54.7(3) . . . . ?
Yb2 O3 Yb4 Yb3 110.7(5) . . . . ?
Yb3 O3 Yb4 Yb2 -110.7(5) . . . . ?
O6 Yb1 Yb4 O18 29.6(4) . . . . ?
O8 Yb1 Yb4 O18 -156.4(6) . . . . ?
O7 Yb1 Yb4 O18 122.3(4) . . . . ?
O5 Yb1 Yb4 O18 -55.6(4) . . . . ?
O4 Yb1 Yb4 O18 -51.0(5) . . . . ?
O2 Yb1 Yb4 O18 162.5(5) . . . . ?
O1 Yb1 Yb4 O18 -125.1(4) . . . . ?
O17 Yb1 Yb4 O18 56.4(4) . . . . ?
C9 Yb1 Yb4 O18 16.5(5) . . . . ?
C7 Yb1 Yb4 O18 -43.3(4) . . . . ?
Yb3 Yb1 Yb4 O18 -90.3(3) . . . . ?
O6 Yb1 Yb4 O19 179.5(8) . . . . ?
O8 Yb1 Yb4 O19 -6.5(9) . . . . ?
O7 Yb1 Yb4 O19 -87.8(8) . . . . ?
O5 Yb1 Yb4 O19 94.3(8) . . . . ?
O4 Yb1 Yb4 O19 98.9(8) . . . . ?
O2 Yb1 Yb4 O19 -47.6(8) . . . . ?
O1 Yb1 Yb4 O19 24.7(8) . . . . ?
O17 Yb1 Yb4 O19 -153.7(8) . . . . ?
C9 Yb1 Yb4 O19 166.4(8) . . . . ?
C7 Yb1 Yb4 O19 106.6(8) . . . . ?
Yb3 Yb1 Yb4 O19 59.6(7) . . . . ?
O6 Yb1 Yb4 O20 -83.8(4) . . . . ?
O8 Yb1 Yb4 O20 90.2(6) . . . . ?
O7 Yb1 Yb4 O20 8.9(4) . . . . ?
O5 Yb1 Yb4 O20 -169.1(4) . . . . ?
O4 Yb1 Yb4 O20 -164.5(4) . . . . ?
O2 Yb1 Yb4 O20 49.1(4) . . . . ?
O1 Yb1 Yb4 O20 121.4(3) . . . . ?
O17 Yb1 Yb4 O20 -57.0(4) . . . . ?
C9 Yb1 Yb4 O20 -97.0(4) . . . . ?
C7 Yb1 Yb4 O20 -156.8(4) . . . . ?
Yb3 Yb1 Yb4 O20 156.3(3) . . . . ?
O6 Yb1 Yb4 O2 -132.9(5) . . . . ?
O8 Yb1 Yb4 O2 41.1(6) . . . . ?
O7 Yb1 Yb4 O2 -40.2(5) . . . . ?
O5 Yb1 Yb4 O2 141.9(5) . . . . ?
O4 Yb1 Yb4 O2 146.4(5) . . . . ?
O1 Yb1 Yb4 O2 72.3(4) . . . . ?
O17 Yb1 Yb4 O2 -106.1(5) . . . . ?
C9 Yb1 Yb4 O2 -146.1(5) . . . . ?
C7 Yb1 Yb4 O2 154.1(5) . . . . ?
Yb3 Yb1 Yb4 O2 107.2(4) . . . . ?
O6 Yb1 Yb4 O4 80.6(5) . . . . ?
O8 Yb1 Yb4 O4 -105.4(6) . . . . ?
O7 Yb1 Yb4 O4 173.3(5) . . . . ?
O5 Yb1 Yb4 O4 -4.6(5) . . . . ?
O2 Yb1 Yb4 O4 -146.4(5) . . . . ?
O1 Yb1 Yb4 O4 -74.1(4) . . . . ?
O17 Yb1 Yb4 O4 107.4(5) . . . . ?
C9 Yb1 Yb4 O4 67.5(5) . . . . ?
C7 Yb1 Yb4 O4 7.7(5) . . . . ?
Yb3 Yb1 Yb4 O4 -39.2(4) . . . . ?
O6 Yb1 Yb4 O17 -26.8(4) . . . . ?
O8 Yb1 Yb4 O17 147.2(6) . . . . ?
O7 Yb1 Yb4 O17 65.9(4) . . . . ?
O5 Yb1 Yb4 O17 -112.0(4) . . . . ?
O4 Yb1 Yb4 O17 -107.4(5) . . . . ?
O2 Yb1 Yb4 O17 106.1(5) . . . . ?
O1 Yb1 Yb4 O17 178.4(4) . . . . ?
C9 Yb1 Yb4 O17 -39.9(5) . . . . ?
C7 Yb1 Yb4 O17 -99.7(5) . . . . ?
Yb3 Yb1 Yb4 O17 -146.7(3) . . . . ?
O6 Yb1 Yb4 O3 155.2(4) . . . . ?
O8 Yb1 Yb4 O3 -30.8(6) . . . . ?
O7 Yb1 Yb4 O3 -112.1(3) . . . . ?
O5 Yb1 Yb4 O3 70.0(3) . . . . ?
O4 Yb1 Yb4 O3 74.5(4) . . . . ?
O2 Yb1 Yb4 O3 -71.9(4) . . . . ?
O1 Yb1 Yb4 O3 0.4(3) . . . . ?
O17 Yb1 Yb4 O3 -178.0(4) . . . . ?
C9 Yb1 Yb4 O3 142.0(4) . . . . ?
C7 Yb1 Yb4 O3 82.3(4) . . . . ?
Yb3 Yb1 Yb4 O3 35.3(2) . . . . ?
O6 Yb1 Yb4 Yb3 119.9(3) . . . . ?
O8 Yb1 Yb4 Yb3 -66.1(5) . . . . ?
O7 Yb1 Yb4 Yb3 -147.4(3) . . . . ?
O5 Yb1 Yb4 Yb3 34.7(3) . . . . ?
O4 Yb1 Yb4 Yb3 39.2(4) . . . . ?
O2 Yb1 Yb4 Yb3 -107.2(4) . . . . ?
O1 Yb1 Yb4 Yb3 -34.9(2) . . . . ?
O17 Yb1 Yb4 Yb3 146.7(3) . . . . ?
C9 Yb1 Yb4 Yb3 106.7(4) . . . . ?
C7 Yb1 Yb4 Yb3 46.9(3) . . . . ?
O6 Yb1 Yb4 Yb2 -171.1(3) . . . . ?
O8 Yb1 Yb4 Yb2 2.9(5) . . . . ?
O7 Yb1 Yb4 Yb2 -78.5(3) . . . . ?
O5 Yb1 Yb4 Yb2 103.6(3) . . . . ?
O4 Yb1 Yb4 Yb2 108.2(4) . . . . ?
O2 Yb1 Yb4 Yb2 -38.2(4) . . . . ?
O1 Yb1 Yb4 Yb2 34.1(2) . . . . ?
O17 Yb1 Yb4 Yb2 -144.3(3) . . . . ?
C9 Yb1 Yb4 Yb2 175.7(4) . . . . ?
C7 Yb1 Yb4 Yb2 115.9(3) . . . . ?
Yb3 Yb1 Yb4 Yb2 68.984(18) . . . . ?
O16 Yb3 Yb4 O18 20.7(4) . . . . ?
O14 Yb3 Yb4 O18 -98.4(4) . . . . ?
O13 Yb3 Yb4 O18 169.2(7) . . . . ?
O15 Yb3 Yb4 O18 -36.5(4) . . . . ?
O4 Yb3 Yb4 O18 65.6(4) . . . . ?
O1 Yb3 Yb4 O18 143.6(4) . . . . ?
O3 Yb3 Yb4 O18 -141.2(4) . . . . ?
C102 Yb3 Yb4 O18 -29.4(3) . . . . ?
C104 Yb3 Yb4 O18 4.5(3) . . . . ?
Yb2 Yb3 Yb4 O18 178.6(3) . . . . ?
Yb1 Yb3 Yb4 O18 106.8(3) . . . . ?
O16 Yb3 Yb4 O19 113.6(4) . . . . ?
O14 Yb3 Yb4 O19 -5.5(4) . . . . ?
O13 Yb3 Yb4 O19 -97.9(7) . . . . ?
O15 Yb3 Yb4 O19 56.4(4) . . . . ?
O4 Yb3 Yb4 O19 158.5(4) . . . . ?
O1 Yb3 Yb4 O19 -123.5(4) . . . . ?
O3 Yb3 Yb4 O19 -48.3(4) . . . . ?
C102 Yb3 Yb4 O19 63.5(3) . . . . ?
C104 Yb3 Yb4 O19 97.4(3) . . . . ?
Yb2 Yb3 Yb4 O19 -88.5(3) . . . . ?
Yb1 Yb3 Yb4 O19 -160.3(3) . . . . ?
O16 Yb3 Yb4 O20 -158.2(7) . . . . ?
O14 Yb3 Yb4 O20 82.8(7) . . . . ?
O13 Yb3 Yb4 O20 -9.7(9) . . . . ?
O15 Yb3 Yb4 O20 144.6(7) . . . . ?
O4 Yb3 Yb4 O20 -113.3(7) . . . . ?
O1 Yb3 Yb4 O20 -35.3(7) . . . . ?
O3 Yb3 Yb4 O20 40.0(7) . . . . ?
C102 Yb3 Yb4 O20 151.8(6) . . . . ?
C104 Yb3 Yb4 O20 -174.3(6) . . . . ?
Yb2 Yb3 Yb4 O20 -0.3(6) . . . . ?
Yb1 Yb3 Yb4 O20 -72.1(6) . . . . ?
O16 Yb3 Yb4 O2 -126.0(4) . . . . ?
O14 Yb3 Yb4 O2 115.0(4) . . . . ?
O13 Yb3 Yb4 O2 22.5(7) . . . . ?
O15 Yb3 Yb4 O2 176.8(4) . . . . ?
O4 Yb3 Yb4 O2 -81.0(4) . . . . ?
O1 Yb3 Yb4 O2 -3.0(4) . . . . ?
O3 Yb3 Yb4 O2 72.2(5) . . . . ?
C102 Yb3 Yb4 O2 -176.0(3) . . . . ?
C104 Yb3 Yb4 O2 -142.1(3) . . . . ?
Yb2 Yb3 Yb4 O2 31.9(3) . . . . ?
Yb1 Yb3 Yb4 O2 -39.9(3) . . . . ?
O16 Yb3 Yb4 O4 -44.9(5) . . . . ?
O14 Yb3 Yb4 O4 -164.0(5) . . . . ?
O13 Yb3 Yb4 O4 103.6(7) . . . . ?
O15 Yb3 Yb4 O4 -102.1(5) . . . . ?
O1 Yb3 Yb4 O4 78.0(4) . . . . ?
O3 Yb3 Yb4 O4 153.2(5) . . . . ?
C102 Yb3 Yb4 O4 -95.0(4) . . . . ?
C104 Yb3 Yb4 O4 -61.1(4) . . . . ?
Yb2 Yb3 Yb4 O4 113.0(4) . . . . ?
Yb1 Yb3 Yb4 O4 41.2(4) . . . . ?
O16 Yb3 Yb4 O17 -58.0(4) . . . . ?
O14 Yb3 Yb4 O17 -177.1(4) . . . . ?
O13 Yb3 Yb4 O17 90.5(7) . . . . ?
O15 Yb3 Yb4 O17 -115.2(4) . . . . ?
O4 Yb3 Yb4 O17 -13.1(4) . . . . ?
O1 Yb3 Yb4 O17 64.9(3) . . . . ?
O3 Yb3 Yb4 O17 140.1(4) . . . . ?
C102 Yb3 Yb4 O17 -108.1(2) . . . . ?
C104 Yb3 Yb4 O17 -74.2(2) . . . . ?
Yb2 Yb3 Yb4 O17 99.9(2) . . . . ?
Yb1 Yb3 Yb4 O17 28.1(2) . . . . ?
O16 Yb3 Yb4 O3 161.8(5) . . . . ?
O14 Yb3 Yb4 O3 42.8(5) . . . . ?
O13 Yb3 Yb4 O3 -49.7(7) . . . . ?
O15 Yb3 Yb4 O3 104.6(5) . . . . ?
O4 Yb3 Yb4 O3 -153.2(5) . . . . ?
O1 Yb3 Yb4 O3 -75.2(4) . . . . ?
C102 Yb3 Yb4 O3 111.8(4) . . . . ?
C104 Yb3 Yb4 O3 145.7(4) . . . . ?
Yb2 Yb3 Yb4 O3 -40.3(4) . . . . ?
Yb1 Yb3 Yb4 O3 -112.1(4) . . . . ?
O16 Yb3 Yb4 Yb1 -86.1(3) . . . . ?
O14 Yb3 Yb4 Yb1 154.9(3) . . . . ?
O13 Yb3 Yb4 Yb1 62.4(6) . . . . ?
O15 Yb3 Yb4 Yb1 -143.3(3) . . . . ?
O4 Yb3 Yb4 Yb1 -41.2(4) . . . . ?
O1 Yb3 Yb4 Yb1 36.8(2) . . . . ?
O3 Yb3 Yb4 Yb1 112.1(4) . . . . ?
C102 Yb3 Yb4 Yb1 -136.15(4) . . . . ?
C104 Yb3 Yb4 Yb1 -102.26(4) . . . . ?
Yb2 Yb3 Yb4 Yb1 71.789(18) . . . . ?
O16 Yb3 Yb4 Yb2 -157.9(3) . . . . ?
O14 Yb3 Yb4 Yb2 83.1(3) . . . . ?
O13 Yb3 Yb4 Yb2 -9.4(6) . . . . ?
O15 Yb3 Yb4 Yb2 144.9(3) . . . . ?
O4 Yb3 Yb4 Yb2 -113.0(4) . . . . ?
O1 Yb3 Yb4 Yb2 -35.0(2) . . . . ?
O3 Yb3 Yb4 Yb2 40.3(4) . . . . ?
C102 Yb3 Yb4 Yb2 152.06(4) . . . . ?
C104 Yb3 Yb4 Yb2 -174.05(4) . . . . ?
Yb1 Yb3 Yb4 Yb2 -71.789(18) . . . . ?
O9 Yb2 Yb4 O18 157.4(8) . . . . ?
O12 Yb2 Yb4 O18 -124.8(8) . . . . ?
O11 Yb2 Yb4 O18 -52.4(8) . . . . ?
O10 Yb2 Yb4 O18 70.6(9) . . . . ?
O1 Yb2 Yb4 O18 31.7(7) . . . . ?
O2 Yb2 Yb4 O18 112.8(8) . . . . ?
O3 Yb2 Yb4 O18 -45.6(8) . . . . ?
C66 Yb2 Yb4 O18 -110.0(7) . . . . ?
Yb3 Yb2 Yb4 O18 -3.9(7) . . . . ?
Yb1 Yb2 Yb4 O18 68.3(7) . . . . ?
O9 Yb2 Yb4 O19 -94.4(4) . . . . ?
O12 Yb2 Yb4 O19 -16.6(4) . . . . ?
O11 Yb2 Yb4 O19 55.8(5) . . . . ?
O10 Yb2 Yb4 O19 178.7(6) . . . . ?
O1 Yb2 Yb4 O19 139.8(4) . . . . ?
O2 Yb2 Yb4 O19 -139.0(5) . . . . ?
O3 Yb2 Yb4 O19 62.6(5) . . . . ?
C66 Yb2 Yb4 O19 -1.8(3) . . . . ?
Yb3 Yb2 Yb4 O19 104.2(3) . . . . ?
Yb1 Yb2 Yb4 O19 176.5(3) . . . . ?
O9 Yb2 Yb4 O20 -18.8(4) . . . . ?
O12 Yb2 Yb4 O20 59.0(4) . . . . ?
O11 Yb2 Yb4 O20 131.4(4) . . . . ?
O10 Yb2 Yb4 O20 -105.6(6) . . . . ?
O1 Yb2 Yb4 O20 -144.5(4) . . . . ?
O2 Yb2 Yb4 O20 -63.4(5) . . . . ?
O3 Yb2 Yb4 O20 138.2(5) . . . . ?
C66 Yb2 Yb4 O20 73.9(3) . . . . ?
Yb3 Yb2 Yb4 O20 179.9(3) . . . . ?
Yb1 Yb2 Yb4 O20 -107.9(3) . . . . ?
O9 Yb2 Yb4 O2 44.6(5) . . . . ?
O12 Yb2 Yb4 O2 122.4(5) . . . . ?
O11 Yb2 Yb4 O2 -165.2(6) . . . . ?
O10 Yb2 Yb4 O2 -42.3(7) . . . . ?
O1 Yb2 Yb4 O2 -81.2(5) . . . . ?
O3 Yb2 Yb4 O2 -158.4(6) . . . . ?
C66 Yb2 Yb4 O2 137.2(5) . . . . ?
Yb3 Yb2 Yb4 O2 -116.8(5) . . . . ?
Yb1 Yb2 Yb4 O2 -44.5(5) . . . . ?
O9 Yb2 Yb4 O4 126.7(4) . . . . ?
O12 Yb2 Yb4 O4 -155.5(4) . . . . ?
O11 Yb2 Yb4 O4 -83.1(4) . . . . ?
O10 Yb2 Yb4 O4 39.9(6) . . . . ?
O1 Yb2 Yb4 O4 1.0(3) . . . . ?
O2 Yb2 Yb4 O4 82.1(5) . . . . ?
O3 Yb2 Yb4 O4 -76.3(5) . . . . ?
C66 Yb2 Yb4 O4 -140.7(2) . . . . ?
Yb3 Yb2 Yb4 O4 -34.6(2) . . . . ?
Yb1 Yb2 Yb4 O4 37.6(2) . . . . ?
O9 Yb2 Yb4 O17 59.4(4) . . . . ?
O12 Yb2 Yb4 O17 137.2(4) . . . . ?
O11 Yb2 Yb4 O17 -150.4(5) . . . . ?
O10 Yb2 Yb4 O17 -27.5(6) . . . . ?
O1 Yb2 Yb4 O17 -66.4(4) . . . . ?
O2 Yb2 Yb4 O17 14.8(5) . . . . ?
O3 Yb2 Yb4 O17 -143.6(5) . . . . ?
C66 Yb2 Yb4 O17 152.0(3) . . . . ?
Yb3 Yb2 Yb4 O17 -102.0(3) . . . . ?
Yb1 Yb2 Yb4 O17 -29.7(3) . . . . ?
O9 Yb2 Yb4 O3 -157.0(5) . . . . ?
O12 Yb2 Yb4 O3 -79.2(5) . . . . ?
O11 Yb2 Yb4 O3 -6.8(5) . . . . ?
O10 Yb2 Yb4 O3 116.2(7) . . . . ?
O1 Yb2 Yb4 O3 77.3(5) . . . . ?
O2 Yb2 Yb4 O3 158.4(6) . . . . ?
C66 Yb2 Yb4 O3 -64.3(4) . . . . ?
Yb3 Yb2 Yb4 O3 41.7(4) . . . . ?
Yb1 Yb2 Yb4 O3 113.9(4) . . . . ?
O9 Yb2 Yb4 Yb1 89.1(3) . . . . ?
O12 Yb2 Yb4 Yb1 166.9(3) . . . . ?
O11 Yb2 Yb4 Yb1 -120.7(4) . . . . ?
O10 Yb2 Yb4 Yb1 2.3(6) . . . . ?
O1 Yb2 Yb4 Yb1 -36.6(2) . . . . ?
O2 Yb2 Yb4 Yb1 44.5(5) . . . . ?
O3 Yb2 Yb4 Yb1 -113.9(4) . . . . ?
C66 Yb2 Yb4 Yb1 -178.27(4) . . . . ?
Yb3 Yb2 Yb4 Yb1 -72.25(2) . . . . ?
O9 Yb2 Yb4 Yb3 161.4(3) . . . . ?
O12 Yb2 Yb4 Yb3 -120.9(3) . . . . ?
O11 Yb2 Yb4 Yb3 -48.5(4) . . . . ?
O10 Yb2 Yb4 Yb3 74.5(6) . . . . ?
O1 Yb2 Yb4 Yb3 35.6(2) . . . . ?
O2 Yb2 Yb4 Yb3 116.8(5) . . . . ?
O3 Yb2 Yb4 Yb3 -41.7(4) . . . . ?
C66 Yb2 Yb4 Yb3 -106.02(4) . . . . ?
Yb1 Yb2 Yb4 Yb3 72.25(2) . . . . ?
